data_7104622
loop_
_publ_author_name
'Kong, Xiang-Jian'
'Long, La-Sheng'
'Huang, Rong-Bin'
'Zheng, Lan-Sun'
'Harris, T David'
'Zheng, Zhiping'

_publ_section_title
;
 A four-shell, 136-metal 3d-4f heterometallic cluster approximating a
 rectangular parallelepiped.
;
_journal_issue 29
_journal_name_full 'Chemical communications (Cambridge, England)'
_journal_page_first 4354
_journal_page_last 4356
_journal_paper_doi 10.1039/b822609a
_journal_volume 34
_journal_year 2009
_chemical_formula_sum 'C272 H670 La60 N106 Ni76 O630'
_chemical_formula_weight 28303.70
_chemical_name_systematic
;
?
;
_space_group_IT_number 2
_symmetry_cell_setting triclinic
_symmetry_space_group_name_Hall '-P 1'
_symmetry_space_group_name_H-M 'P -1'
_atom_sites_solution_hydrogens geom
_atom_sites_solution_primary direct
_atom_sites_solution_secondary difmap
_audit_creation_method SHELXL-97
_cell_angle_alpha 64.335(3)
_cell_angle_beta 67.228(3)
_cell_angle_gamma 75.832(3)
_cell_formula_units_Z 1
_cell_length_a 27.052(5)
_cell_length_b 30.054(5)
_cell_length_c 33.805(6)
_cell_measurement_reflns_used 45091
_cell_measurement_temperature 120(2)
_cell_measurement_theta_max 27.925
_cell_measurement_theta_min 2.410
_cell_volume 22742(7)
_computing_cell_refinement 'Bruker SMART'
_computing_data_collection 'Bruker SMART'
_computing_data_reduction 'Bruker SAINT'
_computing_molecular_graphics 'Bruker SHELXTL'
_computing_publication_material 'Bruker SHELXTL'
_computing_structure_refinement 'SHELXL-97 (Sheldrick, 1997)'
_computing_structure_solution 'SHELXS-97 (Sheldrick, 1990)'
_diffrn_ambient_temperature 120(2)
_diffrn_measured_fraction_theta_full 0.990
_diffrn_measured_fraction_theta_max 0.990
_diffrn_measurement_device_type 'CCD area detector'
_diffrn_measurement_method 'phi and omega scans'
_diffrn_radiation_monochromator graphite
_diffrn_radiation_source 'fine-focus sealed tube'
_diffrn_radiation_type MoK\a
_diffrn_radiation_wavelength 0.71073
_diffrn_reflns_av_R_equivalents 0.0464
_diffrn_reflns_av_sigmaI/netI 0.0933
_diffrn_reflns_limit_h_max 32
_diffrn_reflns_limit_h_min -32
_diffrn_reflns_limit_k_max 35
_diffrn_reflns_limit_k_min -35
_diffrn_reflns_limit_l_max 40
_diffrn_reflns_limit_l_min -40
_diffrn_reflns_number 162326
_diffrn_reflns_theta_full 25.00
_diffrn_reflns_theta_max 25.00
_diffrn_reflns_theta_min 1.33
_exptl_absorpt_coefficient_mu 4.386
_exptl_absorpt_correction_T_max 0.4192
_exptl_absorpt_correction_T_min 0.2729
_exptl_absorpt_correction_type multi-scan
_exptl_absorpt_process_details sadabs
_exptl_crystal_colour green
_exptl_crystal_density_diffrn 2.067
_exptl_crystal_density_meas ?
_exptl_crystal_density_method .
_exptl_crystal_description block
_exptl_crystal_F_000 13632
_exptl_crystal_size_max 0.40
_exptl_crystal_size_mid 0.28
_exptl_crystal_size_min 0.24
_platon_squeeze_details
;
SQUEEZE removed 34 disordered NO3- anions and 42 disordered water molecules
per formula unit. This valueis calculated based upon elemental analysis
data. The remaining residual peak is not sufficiently far from another atom
site to be ignored by SQUEEZE.
;
_refine_diff_density_max 5.407
_refine_diff_density_min -5.049
_refine_diff_density_rms 0.245
_refine_ls_extinction_method none
_refine_ls_goodness_of_fit_ref 1.036
_refine_ls_hydrogen_treatment constr
_refine_ls_matrix_type full
_refine_ls_number_parameters 2297
_refine_ls_number_reflns 79330
_refine_ls_number_restraints 36
_refine_ls_restrained_S_all 1.038
_refine_ls_R_factor_all 0.0989
_refine_ls_R_factor_gt 0.0602
_refine_ls_shift/su_max 0.090
_refine_ls_shift/su_mean 0.000
_refine_ls_structure_factor_coef Fsqd
_refine_ls_weighting_details 'calc w=1/[\s^2^(Fo^2^)+(0.0875P)^2^+0.0000P] where P=(Fo^2^+2Fc^2^)/3'
_refine_ls_weighting_scheme calc
_refine_ls_wR_factor_gt 0.1563
_refine_ls_wR_factor_ref 0.1748
_reflns_number_gt 48256
_reflns_number_total 79330
_reflns_threshold_expression >2sigma(I)
_cod_data_source_file b822609a.txt
_cod_data_source_block squeeze
_cod_depositor_comments
;
The following automatic conversions were performed:
'_symmetry_cell_setting' value 'Triclinic' changed to 'triclinic'
according to '/home/saulius/struct/CIF-dictionaries/cif_core.dic'
dictionary named 'cif_core.dic' version 2.4.1 from 2010-06-29.

Automatic conversion script
Id: cif_fix_enum 1527 2010-12-29 10:47:43Z saulius 
;
_cod_original_sg_symbol_H-M P-1
_cod_database_code 7104622

loop_
_symmetry_equiv_pos_as_xyz
'x, y, z'
'-x, -y, -z'

loop_
_atom_site_label
_atom_site_type_symbol
_atom_site_fract_x
_atom_site_fract_y
_atom_site_fract_z
_atom_site_U_iso_or_equiv
_atom_site_adp_type
_atom_site_occupancy
_atom_site_symmetry_multiplicity
_atom_site_calc_flag
_atom_site_refinement_flags
_atom_site_disorder_assembly
_atom_site_disorder_group
La1 La 0.337021(16) 0.631884(16) 0.077390(14) 0.01967(11) Uani 1 1 d . A .
La2 La -0.217775(17) 0.852530(17) 0.251641(15) 0.02236(11) Uani 1 1 d . A .
La3 La 0.303424(17) 0.811804(16) 0.201628(14) 0.02102(11) Uani 1 1 d . A .
La4 La -0.127818(17) 0.666786(16) 0.122204(15) 0.02266(12) Uani 1 1 d . A .
La5 La 0.183582(17) 0.657189(16) 0.071562(14) 0.02050(11) Uani 1 1 d . A .
La6 La 0.332650(17) 0.725504(16) 0.138655(14) 0.02119(11) Uani 1 1 d . A .
La7 La 0.338551(19) 0.380982(17) 0.297671(15) 0.02654(12) Uani 1 1 d . . .
La8 La 0.034820(17) 0.668354(17) 0.085493(15) 0.02250(12) Uani 1 1 d . A .
La9 La 0.228206(17) 0.618536(17) 0.188533(15) 0.02381(12) Uani 1 1 d . . .
La10 La -0.187602(17) 0.765613(16) 0.188932(15) 0.02220(11) Uani 1 1 d . A .
La11 La 0.340784(17) 0.495429(16) 0.181734(14) 0.02180(11) Uani 1 1 d . . .
La12 La 0.244541(18) 0.902864(17) 0.274496(14) 0.02325(11) Uani 1 1 d . A .
La13 La -0.223588(18) 0.939664(17) 0.320028(15) 0.02547(12) Uani 1 1 d . A .
La14 La -0.140187(19) 0.819832(18) 0.346555(16) 0.02899(13) Uani 1 1 d . A .
La15 La -0.063081(18) 0.948258(17) 0.290922(15) 0.02528(12) Uani 1 1 d . . .
La16 La -0.204737(18) 0.422718(17) 0.350978(15) 0.02628(12) Uani 1 1 d . . .
La17 La 0.086454(18) 0.936267(17) 0.276304(15) 0.02433(12) Uani 1 1 d . A .
La18 La -0.162971(18) 0.534031(17) 0.230348(16) 0.02649(12) Uani 1 1 d . A .
La19 La 0.167469(18) 0.795526(17) 0.318243(15) 0.02576(12) Uani 1 1 d . . .
La20 La 0.235092(18) 0.805506(17) 0.407034(15) 0.02505(12) Uani 1 1 d . . .
La21 La -0.077395(18) 0.643803(18) 0.217338(16) 0.02767(13) Uani 1 1 d . A .
La22 La 0.074878(18) 0.671451(18) 0.186711(16) 0.02840(13) Uani 1 1 d . A .
La23 La 0.023455(19) 0.818384(18) 0.295428(16) 0.03035(13) Uani 1 1 d . A .
La24 La -0.23027(2) 0.305680(17) 0.475441(15) 0.02853(13) Uani 1 1 d . . .
La25 La -0.27405(2) 0.845076(18) 0.456193(15) 0.02961(13) Uani 1 1 d . . .
La26 La 0.23170(2) 0.681169(18) 0.273122(17) 0.03390(14) Uani 1 1 d . A .
La27 La 0.31441(2) 0.264505(18) 0.421910(16) 0.03056(13) Uani 1 1 d . . .
La28 La -0.14867(2) 0.71135(2) 0.308404(18) 0.04282(16) Uani 1 1 d . . .
La29 La 0.20706(3) 0.47354(3) 0.28687(3) 0.0723(3) Uani 1 1 d . . .
La30 La 0.12637(3) 0.71195(3) 0.46106(3) 0.0829(3) Uani 1 1 d . . .
O1 O -0.3430(3) 0.9733(2) 0.4739(2) 0.0570(19) Uiso 1 1 d . . .
O2 O -0.3025(2) 0.8977(2) 0.5055(2) 0.0455(17) Uiso 1 1 d . A .
O3 O -0.4067(2) 0.8100(2) 0.6639(2) 0.0443(17) Uiso 1 1 d . . .
O4 O -0.3335(2) 0.8157(2) 0.6008(2) 0.0419(16) Uiso 1 1 d . . .
O5 O -0.4369(2) 0.8655(2) 0.4782(2) 0.0471(17) Uiso 1 1 d . . .
O6 O -0.3592(2) 0.9023(2) 0.44244(19) 0.0394(16) Uiso 1 1 d . A .
O7 O -0.3625(2) 0.9963(2) 0.29273(19) 0.0384(15) Uiso 1 1 d . . .
O8 O -0.3233(2) 0.97095(19) 0.34663(18) 0.0310(14) Uiso 1 1 d . . .
O9 O 0.4311(2) 0.45515(19) 0.07241(18) 0.0316(14) Uiso 1 1 d . A .
O10 O 0.3719(2) 0.4298(2) 0.14489(18) 0.0334(14) Uiso 1 1 d . B .
O20W O 0.4596(2) 0.66291(19) 0.20001(17) 0.0287(13) Uiso 1 1 d . . .
O19W O 0.0744(3) 0.7701(3) 0.1345(3) 0.092(3) Uiso 1 1 d . . .
O18W O 0.1744(5) 0.4244(4) 0.2547(4) 0.145(5) Uiso 1 1 d . . .
O17W O 0.4382(2) 0.73011(19) 0.24458(17) 0.0276(13) Uiso 1 1 d . . .
O16W O 0.1575(3) 0.6303(3) 0.3369(3) 0.092(3) Uiso 1 1 d . . .
O15W O -0.3728(2) 0.7949(2) 0.32270(19) 0.0375(15) Uiso 1 1 d . . .
O14W O -0.3484(2) 0.7261(2) 0.27897(19) 0.0379(15) Uiso 1 1 d . . .
O13W O 0.2659(3) 0.3230(2) 0.2313(2) 0.0565(19) Uiso 1 1 d . . .
O12W O 0.2718(2) 0.4108(2) 0.14877(19) 0.0385(15) Uiso 1 1 d . . .
O11W O 0.1043(2) 0.9878(2) 0.13105(18) 0.0352(15) Uiso 1 1 d . . .
O10W O -0.0106(2) 0.99709(19) 0.14350(17) 0.0287(13) Uiso 1 1 d . . .
O9W O 0.1655(2) 0.81704(19) 0.00568(18) 0.0309(14) Uiso 1 1 d . . .
O8W O 0.0525(2) 0.82514(19) 0.01667(17) 0.0289(13) Uiso 1 1 d . . .
O7W O -0.2044(3) 0.8990(3) 0.5181(3) 0.075(2) Uiso 1 1 d . . .
O6W O -0.0402(3) 0.4310(3) 0.1869(2) 0.065(2) Uiso 1 1 d . . .
O5W O -0.0671(3) 0.3486(3) 0.2716(2) 0.063(2) Uiso 1 1 d . . .
O4W O 0.0577(5) 0.7681(4) 0.5029(4) 0.142(4) Uiso 1 1 d . . .
O3W O 0.1102(3) 0.8792(2) 0.4875(2) 0.0523(18) Uiso 1 1 d . C .
O2W O -0.2309(3) 0.8201(3) 0.6081(2) 0.068(2) Uiso 1 1 d . . .
O1W O 0.1026(3) 0.8021(3) 0.5744(2) 0.068(2) Uiso 1 1 d . C .
O11 O 0.4242(2) 0.2699(2) 0.25056(19) 0.0404(16) Uiso 1 1 d . . .
O12 O 0.3656(2) 0.3372(2) 0.23501(18) 0.0343(14) Uiso 1 1 d . . .
O13 O 0.1628(3) 0.6261(3) 0.4706(3) 0.072(2) Uiso 1 1 d . . .
O14 O 0.2216(2) 0.6148(2) 0.50545(18) 0.0352(15) Uiso 1 1 d . . .
O15 O 0.1373(3) 0.4903(3) 0.6133(3) 0.088(3) Uiso 1 1 d . . .
O16 O 0.2040(2) 0.5348(2) 0.59184(19) 0.0363(15) Uiso 1 1 d . . .
O17 O -0.2144(2) 1.07817(19) 0.22587(17) 0.0298(14) Uiso 1 1 d . . .
O18 O -0.24634(19) 1.00577(18) 0.24982(17) 0.0253(13) Uiso 1 1 d . . .
O19 O -0.23730(19) 0.94496(18) 0.19841(16) 0.0241(12) Uiso 1 1 d . . .
O20 O -0.1989(2) 0.96187(19) 0.12225(17) 0.0276(13) Uiso 1 1 d . . .
O21 O -0.1910(3) 0.6568(3) 0.5016(3) 0.074(2) Uiso 1 1 d . . .
O22 O -0.2726(2) 0.6557(2) 0.55202(19) 0.0406(16) Uiso 1 1 d . . .
O23 O -0.2162(3) 0.5245(3) 0.6440(3) 0.073(2) Uiso 1 1 d . . .
O24 O -0.2889(2) 0.57533(19) 0.63775(18) 0.0309(14) Uiso 1 1 d . . .
O25 O 0.3257(2) 0.74846(19) 0.38101(17) 0.0297(14) Uiso 1 1 d . C .
O26 O 0.3459(2) 0.7399(2) 0.3148(2) 0.0434(16) Uiso 1 1 d . C .
O27 O 0.3396(2) 0.5871(2) 0.48235(18) 0.0353(15) Uiso 1 1 d . . .
O28 O 0.3200(2) 0.66743(19) 0.46902(17) 0.0300(14) Uiso 1 1 d . . .
O29 O 0.3802(2) 0.77080(19) 0.04896(17) 0.0269(13) Uiso 1 1 d . A .
O30 O 0.3605(2) 0.85234(19) 0.02226(18) 0.0311(14) Uiso 1 1 d . A .
O31 O 0.38736(18) 0.70137(17) 0.00752(16) 0.0216(12) Uiso 1 1 d . . .
O32 O 0.37165(19) 0.71577(18) -0.05719(16) 0.0246(13) Uiso 1 1 d . . .
O33 O -0.0765(2) 1.0492(2) 0.34511(19) 0.0368(15) Uiso 1 1 d . . .
O34 O -0.1144(2) 1.02613(19) 0.30889(18) 0.0310(14) Uiso 1 1 d . A .
O35 O -0.3014(2) 1.0400(2) 0.3778(2) 0.0458(17) Uiso 1 1 d . . .
O36 O -0.2278(2) 1.0235(2) 0.32419(18) 0.0332(14) Uiso 1 1 d . . .
O37 O 0.4648(2) 0.2149(2) 0.4303(2) 0.0428(16) Uiso 1 1 d . . .
O38 O 0.4156(2) 0.2487(2) 0.38153(18) 0.0324(14) Uiso 1 1 d . B .
O39 O 0.4336(2) 0.33442(19) 0.29025(17) 0.0305(14) Uiso 1 1 d . . .
O40 O 0.5000(2) 0.38512(19) 0.24542(18) 0.0311(14) Uiso 1 1 d . . .
O41 O 0.0914(3) 0.8885(2) 0.4107(2) 0.0549(19) Uiso 1 1 d . . .
O42 O 0.0438(2) 0.93319(19) 0.36338(17) 0.0285(13) Uiso 1 1 d . . .
O43 O -0.1356(3) 0.8986(3) 0.4352(3) 0.069(2) Uiso 1 1 d . . .
O44 O -0.0696(2) 0.94137(19) 0.37408(17) 0.0276(13) Uiso 1 1 d . A .
O45 O -0.3219(3) 0.7993(2) 0.3760(2) 0.057(2) Uiso 1 1 d . . .
O46 O -0.3412(2) 0.8032(2) 0.44528(19) 0.0363(15) Uiso 1 1 d . . .
O47 O -0.3788(2) 0.6441(2) 0.5500(2) 0.0423(16) Uiso 1 1 d . . .
O48 O -0.3705(2) 0.7224(2) 0.53543(18) 0.0321(14) Uiso 1 1 d . . .
O49 O 0.4017(2) 0.43346(19) 0.29774(17) 0.0279(13) Uiso 1 1 d . . .
O50 O 0.3941(2) 0.4362(2) 0.36519(19) 0.0391(15) Uiso 1 1 d . . .
O51 O 0.4083(2) 0.6005(2) 0.19185(18) 0.0323(14) Uiso 1 1 d . B .
O52 O 0.4045(2) 0.52029(19) 0.21329(17) 0.0285(13) Uiso 1 1 d . B .
O53 O -0.1818(2) 0.3792(2) 0.28936(18) 0.0342(14) Uiso 1 1 d . A .
O54 O -0.2400(2) 0.3236(2) 0.31443(19) 0.0375(15) Uiso 1 1 d . A .
O55 O -0.1744(2) 0.4985(2) 0.13186(19) 0.0402(16) Uiso 1 1 d . A .
O56 O -0.1519(2) 0.4685(2) 0.19711(19) 0.0399(16) Uiso 1 1 d . A .
O57 O 0.29627(19) 0.96139(18) 0.19641(16) 0.0238(12) Uiso 1 1 d . . .
O58 O 0.2566(2) 1.03989(19) 0.17761(17) 0.0288(13) Uiso 1 1 d . . .
O59 O 0.33478(19) 0.90136(18) 0.14216(17) 0.0263(13) Uiso 1 1 d . . .
O60 O 0.3383(2) 0.91934(19) 0.06971(17) 0.0295(13) Uiso 1 1 d . . .
O61 O 0.2702(2) 0.9275(2) 0.4116(2) 0.0443(17) Uiso 1 1 d . A .
O62 O 0.2256(2) 0.8579(2) 0.45367(19) 0.0375(15) Uiso 1 1 d . C .
O63 O 0.2173(2) 0.7739(2) 0.54801(18) 0.0331(14) Uiso 1 1 d . . .
O64 O 0.2592(2) 0.7574(2) 0.59997(19) 0.0361(15) Uiso 1 1 d . . .
O65 O -0.2702(2) 0.6542(2) 0.25878(19) 0.0374(15) Uiso 1 1 d . A .
O66 O -0.2590(2) 0.57338(19) 0.27339(17) 0.0280(13) Uiso 1 1 d . A .
O67 O -0.3245(2) 0.4928(2) 0.43290(19) 0.0366(15) Uiso 1 1 d . . .
O68 O -0.2865(2) 0.49043(19) 0.36142(17) 0.0288(13) Uiso 1 1 d . A .
O69 O 0.0414(2) 1.0414(2) 0.33253(19) 0.0370(15) Uiso 1 1 d . . .
O70 O 0.1113(2) 1.00842(19) 0.28584(18) 0.0306(14) Uiso 1 1 d . . .
O71 O 0.2659(2) 0.99685(19) 0.32069(17) 0.0291(13) Uiso 1 1 d . . .
O72 O 0.2246(2) 0.98837(19) 0.27863(18) 0.0306(14) Uiso 1 1 d . . .
O73 O 0.5012(2) 0.47474(19) 0.16200(18) 0.0309(14) Uiso 1 1 d . . .
O74 O 0.43953(19) 0.50679(18) 0.12580(16) 0.0243(12) Uiso 1 1 d . A .
O75 O 0.4931(2) 0.65833(19) 0.02013(17) 0.0281(13) Uiso 1 1 d . . .
O76 O 0.43544(19) 0.60111(18) 0.05133(16) 0.0222(12) Uiso 1 1 d . . .
O77 O -0.10181(19) 0.75084(18) -0.01081(17) 0.0253(13) Uiso 1 1 d . . .
O78 O -0.15804(19) 0.74050(18) 0.06131(16) 0.0232(12) Uiso 1 1 d . . .
O79 O -0.19413(19) 0.81234(18) 0.10492(16) 0.0243(12) Uiso 1 1 d . . .
O80 O -0.17766(19) 0.89209(18) 0.07401(16) 0.0245(13) Uiso 1 1 d . . .
O81 O 0.41072(18) 0.81041(17) 0.17076(16) 0.0200(12) Uiso 1 1 d . . .
O82 O 0.4411(2) 0.88193(19) 0.15349(17) 0.0275(13) Uiso 1 1 d . . .
O83 O 0.4906(2) 0.73516(19) 0.05278(18) 0.0314(14) Uiso 1 1 d . . .
O84 O 0.43535(19) 0.73772(18) 0.12106(16) 0.0242(12) Uiso 1 1 d . . .
O85 O 0.01827(19) 0.74468(18) -0.04462(17) 0.0257(13) Uiso 1 1 d . A .
O86 O 0.06546(18) 0.73652(17) 0.00012(16) 0.0212(12) Uiso 1 1 d . A .
O87 O 0.26516(19) 0.72701(18) -0.06863(16) 0.0250(13) Uiso 1 1 d . . .
O88 O 0.18648(19) 0.72812(18) -0.01164(16) 0.0243(12) Uiso 1 1 d . . .
O89 O 0.0866(2) 0.5883(2) 0.00403(18) 0.0319(14) Uiso 1 1 d . A .
O90 O 0.01957(19) 0.64314(18) 0.02635(16) 0.0242(12) Uiso 1 1 d . A .
O91 O -0.09624(19) 0.64670(18) 0.05003(16) 0.0236(12) Uiso 1 1 d . . .
O92 O -0.1407(2) 0.5908(2) 0.05336(18) 0.0349(15) Uiso 1 1 d . . .
O93 O 0.3982(2) 0.9374(2) 0.21682(18) 0.0331(14) Uiso 1 1 d . . .
O94 O 0.3268(2) 0.92046(19) 0.28209(17) 0.0296(14) Uiso 1 1 d . . .
O95 O 0.3921(2) 0.7994(2) 0.39769(18) 0.0351(15) Uiso 1 1 d . . .
O96 O 0.3233(2) 0.8493(2) 0.37345(18) 0.0325(14) Uiso 1 1 d . A .
O97 O -0.3076(2) 0.79375(19) 0.13217(17) 0.0283(13) Uiso 1 1 d . . .
O98 O -0.2898(2) 0.79329(19) 0.19150(17) 0.0271(13) Uiso 1 1 d . . .
O99 O -0.3139(2) 0.86854(19) 0.24066(18) 0.0307(14) Uiso 1 1 d . . .
O100 O -0.3539(2) 0.94461(19) 0.23060(17) 0.0275(13) Uiso 1 1 d . . .
O101 O -0.2695(2) 0.71207(19) 0.09783(18) 0.0308(14) Uiso 1 1 d . . .
O102 O -0.2081(2) 0.64694(19) 0.11333(17) 0.0280(13) Uiso 1 1 d . . .
O103 O -0.3177(2) 0.5360(2) 0.23882(18) 0.0334(14) Uiso 1 1 d . . .
O104 O -0.2354(2) 0.55583(19) 0.19076(17) 0.0290(13) Uiso 1 1 d . . .
O105 O -0.3481(2) 0.4541(2) 0.32762(18) 0.0336(14) Uiso 1 1 d . A .
O106 O -0.2919(2) 0.39377(19) 0.35885(17) 0.0291(13) Uiso 1 1 d . A .
O107 O -0.3108(2) 0.3080(2) 0.45153(18) 0.0332(14) Uiso 1 1 d . A .
O108 O -0.3849(2) 0.2814(2) 0.51173(18) 0.0347(15) Uiso 1 1 d . . .
O109 O 0.1725(2) 0.9105(2) 0.16718(18) 0.0327(14) Uiso 1 1 d . . .
O110 O 0.24656(19) 0.86238(18) 0.14399(16) 0.0232(12) Uiso 1 1 d . . .
O111 O 0.2123(2) 0.7756(2) 0.07416(18) 0.0357(15) Uiso 1 1 d . . .
O112 O 0.26780(19) 0.79603(18) 0.09590(16) 0.0248(13) Uiso 1 1 d . . .
O113 O 0.0841(2) 1.02047(19) 0.20322(17) 0.0298(14) Uiso 1 1 d . . .
O114 O 0.1436(2) 1.07168(19) 0.18557(17) 0.0282(13) Uiso 1 1 d . . .
O115 O -0.1022(2) 1.0936(2) 0.21225(18) 0.0345(15) Uiso 1 1 d . . .
O116 O -0.0377(2) 1.0305(2) 0.21669(18) 0.0320(14) Uiso 1 1 d . A .
O117 O -0.0749(2) 0.92168(19) 0.19211(18) 0.0308(14) Uiso 1 1 d . . .
O118 O -0.13311(19) 0.89075(18) 0.18006(16) 0.0239(12) Uiso 1 1 d . . .
O119 O -0.0269(2) 0.79440(19) 0.10035(18) 0.0306(14) Uiso 1 1 d . . .
O120 O -0.10989(18) 0.82559(17) 0.13275(16) 0.0205(12) Uiso 1 1 d . . .
O121 O 0.2022(2) 0.57934(19) -0.00641(17) 0.0292(13) Uiso 1 1 d . . .
O122 O 0.24438(19) 0.62563(18) 0.00527(16) 0.0223(12) Uiso 1 1 d . . .
O123 O 0.41750(19) 0.55183(18) -0.00155(16) 0.0235(12) Uiso 1 1 d . . .
O124 O 0.35429(19) 0.61450(18) 0.00598(16) 0.0246(13) Uiso 1 1 d . . .
O125 O -0.0054(3) 0.5216(3) 0.1542(2) 0.059(2) Uiso 1 1 d . B .
O126 O 0.05869(19) 0.57210(18) 0.10180(17) 0.0252(13) Uiso 1 1 d . A .
O127 O 0.17262(19) 0.56271(18) 0.09223(17) 0.0259(13) Uiso 1 1 d . . .
O128 O 0.2179(2) 0.5037(2) 0.13587(18) 0.0335(14) Uiso 1 1 d . . .
O130 O 0.1106(3) 0.5036(4) 0.3164(4) 0.151(5) Uiso 1 1 d D . .
O131 O 0.2265(3) 0.3086(3) 0.4025(3) 0.073(2) Uiso 1 1 d . . .
O132 O 0.2387(3) 0.3759(3) 0.3336(2) 0.063(2) Uiso 1 1 d . . .
O133 O 0.1359(3) 0.6736(3) 0.5489(3) 0.078(2) Uiso 1 1 d . . .
O134 O 0.1218(3) 0.6088(3) 0.6211(3) 0.083(3) Uiso 1 1 d . . .
O135 O 0.0472(3) 0.6901(6) 0.4566(4) 0.204(7) Uiso 1 1 d D . .
O138 O -0.0589(2) 0.86798(19) 0.28128(18) 0.0308(14) Uiso 1 1 d . A .
O139 O 0.32665(18) 0.58470(17) 0.16184(15) 0.0178(11) Uiso 1 1 d . A .
O140 O -0.1469(3) 0.7295(3) 0.4069(3) 0.093(3) Uiso 1 1 d . A .
O141 O -0.0876(3) 0.7609(2) 0.3089(2) 0.0520(18) Uiso 1 1 d . A .
O142 O -0.2581(3) 0.7518(3) 0.4842(2) 0.060(2) Uiso 1 1 d . . .
O143 O 0.1596(3) 0.7068(3) 0.3829(2) 0.063(2) Uiso 1 1 d . A .
O144 O -0.1195(2) 0.4493(2) 0.2733(2) 0.0486(18) Uiso 1 1 d . . .
O145 O 0.0698(2) 0.7763(2) 0.35521(18) 0.0335(14) Uiso 1 1 d . A .
O146 O -0.1688(2) 0.68879(19) 0.25384(17) 0.0302(14) Uiso 1 1 d . A .
O148 O 0.1660(2) 0.7759(2) 0.49036(19) 0.0368(15) Uiso 1 1 d . . .
O149 O 0.12464(19) 0.64673(18) 0.03658(17) 0.0261(13) Uiso 1 1 d . . .
O150 O 0.35779(19) 0.72614(18) 0.20561(16) 0.0226(12) Uiso 1 1 d . . .
O151 O -0.15677(19) 0.62165(18) 0.20877(17) 0.0263(13) Uiso 1 1 d . A .
O152 O -0.0539(2) 0.7869(2) 0.36619(18) 0.0327(14) Uiso 1 1 d . A .
O153 O 0.16810(18) 0.68311(17) 0.13814(16) 0.0204(12) Uiso 1 1 d . A .
O154 O -0.23959(19) 0.85185(18) 0.37571(17) 0.0253(13) Uiso 1 1 d . A .
O155 O -0.1750(3) 0.5184(2) 0.3138(2) 0.058(2) Uiso 1 1 d . . .
O156 O 0.27547(18) 0.68979(17) 0.02995(16) 0.0217(12) Uiso 1 1 d . . .
O157 O 0.25286(19) 0.75432(18) 0.19590(17) 0.0259(13) Uiso 1 1 d . . .
O158 O -0.10798(19) 0.71768(18) 0.15574(17) 0.0259(13) Uiso 1 1 d . A .
O159 O -0.21408(19) 0.71395(18) 0.15791(16) 0.0235(12) Uiso 1 1 d . . .
O160 O 0.0091(2) 0.6090(2) 0.23629(18) 0.0333(14) Uiso 1 1 d . A .
O161 O 0.1451(2) 0.7935(2) 0.40249(18) 0.0338(14) Uiso 1 1 d . C .
O162 O 0.24478(19) 0.60373(18) 0.11555(16) 0.0237(12) Uiso 1 1 d . A .
O163 O -0.14501(19) 0.78536(18) 0.23388(17) 0.0257(13) Uiso 1 1 d . A .
O164 O -0.2807(2) 0.90742(19) 0.29366(17) 0.0282(13) Uiso 1 1 d . . .
O165 O 0.2211(2) 0.7146(2) 0.4435(2) 0.0429(16) Uiso 1 1 d . . .
O166 O -0.14176(19) 0.98648(18) 0.26002(16) 0.0236(12) Uiso 1 1 d . A .
O167 O 0.39929(19) 0.42456(18) 0.21968(16) 0.0228(12) Uiso 1 1 d . B .
O168 O -0.04468(19) 0.62519(18) 0.14435(16) 0.0247(13) Uiso 1 1 d . A .
O169 O 0.2885(2) 0.4176(2) 0.23089(19) 0.0370(15) Uiso 1 1 d . B .
O170 O 0.27999(19) 0.68742(18) 0.11872(16) 0.0247(13) Uiso 1 1 d . A .
O171 O 0.00342(19) 0.99307(18) 0.28993(17) 0.0264(13) Uiso 1 1 d . A .
O172 O -0.14329(19) 0.90458(18) 0.34812(17) 0.0260(13) Uiso 1 1 d . A .
O173 O 0.1090(2) 0.85421(19) 0.26503(17) 0.0273(13) Uiso 1 1 d . A .
O174 O 0.3037(2) 0.4744(2) 0.26777(19) 0.0401(16) Uiso 1 1 d . B .
O175 O -0.26643(19) 0.39202(18) 0.43259(17) 0.0265(13) Uiso 1 1 d . . .
O176 O -0.04707(19) 0.71342(18) 0.06111(16) 0.0236(12) Uiso 1 1 d . . .
O177 O 0.24948(18) 0.81336(17) 0.32826(16) 0.0214(12) Uiso 1 1 d . A .
O178 O 0.3381(2) 0.28814(19) 0.33531(17) 0.0282(13) Uiso 1 1 d . . .
O179 O -0.2451(2) 0.8042(2) 0.53018(19) 0.0384(15) Uiso 1 1 d . . .
O180 O -0.2065(2) 0.32986(19) 0.38860(18) 0.0309(14) Uiso 1 1 d . . .
O181 O 0.34684(19) 0.81060(18) 0.12279(17) 0.0255(13) Uiso 1 1 d . . .
O182 O -0.2316(2) 0.47471(19) 0.28021(17) 0.0279(13) Uiso 1 1 d . . .
O183 O 0.3600(2) 0.34261(19) 0.37298(17) 0.0288(13) Uiso 1 1 d . . .
O184 O 0.22324(19) 0.85441(18) 0.24039(16) 0.0240(12) Uiso 1 1 d . A .
O185 O -0.0713(2) 0.54716(19) 0.23476(17) 0.0306(14) Uiso 1 1 d . A .
O186 O 0.22655(19) 0.89586(18) 0.35698(17) 0.0261(13) Uiso 1 1 d . A .
O187 O -0.1272(2) 0.57269(19) 0.14357(17) 0.0283(13) Uiso 1 1 d . . .
O188 O 0.0284(2) 0.94160(19) 0.22782(17) 0.0271(13) Uiso 1 1 d . A .
O189 O 0.2840(2) 0.76441(19) 0.46439(17) 0.0287(13) Uiso 1 1 d . . .
O190 O -0.2153(2) 0.85402(19) 0.17717(17) 0.0272(13) Uiso 1 1 d . . .
O191 O -0.0522(4) 0.6673(4) 0.3382(4) 0.132(4) Uiso 1 1 d . A .
O192 O 0.10366(19) 0.72550(18) 0.06986(16) 0.0240(12) Uiso 1 1 d . . .
O193 O 0.2377(2) 0.52303(19) 0.20452(17) 0.0270(13) Uiso 1 1 d . B .
O194 O -0.2562(2) 0.9329(2) 0.40471(19) 0.0375(15) Uiso 1 1 d . A .
O195 O 0.25791(19) 0.74909(18) 0.28148(17) 0.0265(13) Uiso 1 1 d . A .
O196 O 0.0021(2) 0.69546(19) 0.15414(17) 0.0280(13) Uiso 1 1 d . A .
O197 O 0.39519(18) 0.66943(17) 0.09878(16) 0.0219(12) Uiso 1 1 d . . .
O198 O 0.09626(19) 0.62719(18) 0.13570(16) 0.0242(12) Uiso 1 1 d . . .
O199 O 0.29126(19) 0.65126(18) 0.21061(17) 0.0266(13) Uiso 1 1 d . A .
O200 O -0.2570(2) 0.77497(19) 0.26561(17) 0.0275(13) Uiso 1 1 d . . .
O201 O 0.33176(19) 0.85868(18) 0.23452(16) 0.0235(12) Uiso 1 1 d . . .
O202 O -0.2021(2) 0.78493(19) 0.32491(18) 0.0306(14) Uiso 1 1 d . A .
O203 O -0.0611(3) 0.6924(3) 0.2552(2) 0.063(2) Uiso 1 1 d . A .
O204 O -0.16619(19) 0.88512(18) 0.27702(16) 0.0230(12) Uiso 1 1 d . A .
O205 O 0.14882(19) 0.88274(18) 0.31946(17) 0.0256(13) Uiso 1 1 d . A .
O206 O 0.1305(2) 0.5995(2) 0.22557(19) 0.0370(15) Uiso 1 1 d . A .
O207 O -0.1688(2) 0.8172(2) 0.43291(19) 0.0392(15) Uiso 1 1 d . A .
O208 O 0.1506(2) 0.7377(2) 0.2898(2) 0.0424(16) Uiso 1 1 d . A .
O209 O 0.2090(3) 0.5625(3) 0.2762(2) 0.063(2) Uiso 1 1 d . B .
O210 O 0.18065(19) 0.95997(18) 0.22862(17) 0.0258(13) Uiso 1 1 d . . .
O211 O 0.34802(19) 0.53758(18) 0.09671(16) 0.0233(12) Uiso 1 1 d . A .
O212 O 0.1734(3) 0.6679(2) 0.2385(2) 0.0529(19) Uiso 1 1 d . A .
O214 O 0.00633(19) 0.88480(18) 0.32421(17) 0.0264(13) Uiso 1 1 d . A .
O215 O -0.3511(2) 0.8130(2) 0.52623(18) 0.0323(14) Uiso 1 1 d . . .
O216 O -0.0981(5) 0.5977(5) 0.3052(4) 0.158(5) Uiso 1 1 d . A .
O217 O 0.0271(3) 0.7278(3) 0.3172(3) 0.070(2) Uiso 1 1 d . . .
O218 O 0.0506(3) 0.6666(3) 0.2665(2) 0.063(2) Uiso 1 1 d . . .
O219 O 0.3499(5) 0.5536(5) 0.3046(5) 0.172(6) Uiso 1 1 d . . .
O220 O 0.3295(3) 0.6395(3) 0.2907(3) 0.092(3) Uiso 1 1 d . . .
O221 O 0.2698(4) 0.5835(4) 0.3156(4) 0.121(4) Uiso 1 1 d . . .
O22W O -0.2543(4) 0.6857(3) 0.3467(3) 0.096(3) Uiso 1 1 d . A .
O21W O -0.0204(2) 0.60977(19) 0.40027(17) 0.0274(13) Uiso 1 1 d . . .
O213 O 0.0475(4) 0.8599(4) 0.1991(3) 0.108(3) Uiso 1 1 d . . .
N1 N -0.3174(4) 0.9102(3) 0.5843(3) 0.069(3) Uiso 1 1 d . . .
H1C H -0.2965 0.9238 0.5917 0.082 Uiso 1 1 calc R . .
N2 N -0.4109(3) 0.9956(3) 0.4093(3) 0.047(2) Uiso 1 1 d . . .
H2A H -0.4236 1.0216 0.4197 0.057 Uiso 1 1 calc R A .
N3 N 0.3756(3) 0.3368(2) 0.1505(2) 0.0335(18) Uiso 1 1 d . . .
H3C H 0.3562 0.3233 0.1416 0.040 Uiso 1 1 calc R B .
N4 N 0.2507(3) 0.5191(3) 0.5109(2) 0.043(2) Uiso 1 1 d . . .
H4A H 0.2812 0.5019 0.4972 0.052 Uiso 1 1 calc R C .
N5 N -0.2954(3) 1.0363(2) 0.1858(2) 0.0293(17) Uiso 1 1 d . . .
H5C H -0.3299 1.0479 0.1838 0.035 Uiso 1 1 calc R A .
N6 N -0.2832(3) 0.5647(3) 0.5602(2) 0.0404(19) Uiso 1 1 d . . .
H6A H -0.3029 0.5518 0.5510 0.048 Uiso 1 1 calc R A .
N7 N 0.4148(2) 0.6934(2) 0.4008(2) 0.0269(16) Uiso 1 1 d . . .
H7C H 0.4482 0.7000 0.3978 0.032 Uiso 1 1 calc R C .
N8 N 0.4570(2) 0.7702(2) -0.0321(2) 0.0251(16) Uiso 1 1 d . . .
H8A H 0.4943 0.7706 -0.0442 0.030 Uiso 1 1 calc R B .
N9 N -0.1856(3) 1.1085(2) 0.2951(2) 0.0335(18) Uiso 1 1 d . . .
H9C H -0.1847 1.1392 0.2709 0.040 Uiso 1 1 calc R A .
N10 N 0.4999(3) 0.2504(3) 0.3045(2) 0.0364(18) Uiso 1 1 d . . .
H10K H 0.5144 0.2266 0.2913 0.044 Uiso 1 1 calc R B .
N11 N -0.0332(3) 0.9680(3) 0.4249(2) 0.0356(18) Uiso 1 1 d . . .
H11M H -0.0406 0.9958 0.4324 0.043 Uiso 1 1 calc R A .
N12 N -0.4373(3) 0.7612(2) 0.4831(2) 0.0361(18) Uiso 1 1 d . . .
H12K H -0.4735 0.7729 0.4877 0.043 Uiso 1 1 calc R A .
N13 N 0.4872(3) 0.4913(2) 0.2479(2) 0.0297(17) Uiso 1 1 d . . .
H13I H 0.5242 0.4830 0.2391 0.036 Uiso 1 1 calc R B .
N14 N -0.1334(3) 0.3744(3) 0.2033(2) 0.044(2) Uiso 1 1 d . . .
H14A H -0.1039 0.3535 0.1937 0.053 Uiso 1 1 calc R A .
N15 N 0.3826(2) 0.9839(2) 0.1182(2) 0.0272(16) Uiso 1 1 d . . .
H15C H 0.4170 0.9917 0.1110 0.033 Uiso 1 1 calc R A .
N16 N 0.1932(3) 0.8714(3) 0.5347(2) 0.044(2) Uiso 1 1 d . C .
H16A H 0.1630 0.8886 0.5488 0.053 Uiso 1 1 calc R . .
N17 N -0.3631(3) 0.5588(2) 0.3279(2) 0.0305(17) Uiso 1 1 d . . .
H17C H -0.3952 0.5564 0.3252 0.037 Uiso 1 1 calc R A .
N18 N 0.1765(3) 1.0814(3) 0.2569(2) 0.0356(18) Uiso 1 1 d . . .
H18A H 0.1821 1.1118 0.2321 0.043 Uiso 1 1 calc R A .
N19 N 0.5139(2) 0.5279(2) 0.0402(2) 0.0213(15) Uiso 1 1 d . . .
H19C H 0.5292 0.5128 0.0187 0.026 Uiso 1 1 calc R B .
N20 N -0.2255(2) 0.8195(2) 0.0352(2) 0.0269(16) Uiso 1 1 d . . .
H20A H -0.2585 0.8248 0.0306 0.032 Uiso 1 1 calc R A .
N21 N 0.5102(2) 0.7674(2) 0.1388(2) 0.0242(15) Uiso 1 1 d . . .
H21C H 0.5359 0.7498 0.1533 0.029 Uiso 1 1 calc R B .
N22 N 0.1362(2) 0.8019(2) -0.0687(2) 0.0236(15) Uiso 1 1 d . . .
H22A H 0.1352 0.8361 -0.0788 0.028 Uiso 1 1 calc R A .
N23 N -0.0284(2) 0.6587(2) -0.0361(2) 0.0255(16) Uiso 1 1 d . . .
H23C H -0.0256 0.6818 -0.0659 0.031 Uiso 1 1 calc R A .
N24 N 0.3762(2) 0.9326(2) 0.3310(2) 0.0306(17) Uiso 1 1 d . . .
H24A H 0.3770 0.9573 0.3403 0.037 Uiso 1 1 calc R A .
N25 N -0.3878(2) 0.8378(2) 0.2240(2) 0.0261(16) Uiso 1 1 d . . .
H25C H -0.4204 0.8245 0.2435 0.031 Uiso 1 1 calc R A .
N26 N -0.2637(2) 0.5845(2) 0.1130(2) 0.0291(17) Uiso 1 1 d . . .
H26A H -0.2611 0.5709 0.0921 0.035 Uiso 1 1 calc R A .
N27 N -0.3554(3) 0.3220(3) 0.3883(2) 0.0357(18) Uiso 1 1 d . . .
H27C H -0.3572 0.3036 0.3728 0.043 Uiso 1 1 calc R A .
N28 N 0.2432(2) 0.8964(2) 0.0560(2) 0.0223(15) Uiso 1 1 d . . .
H28A H 0.2577 0.9218 0.0280 0.027 Uiso 1 1 calc R B .
N29 N 0.0374(2) 1.0847(2) 0.1397(2) 0.0281(16) Uiso 1 1 d . . .
H29C H 0.0437 1.0909 0.1088 0.034 Uiso 1 1 calc R A .
N30 N -0.0837(2) 0.9217(2) 0.0867(2) 0.0220(15) Uiso 1 1 d . . .
H30A H -0.0883 0.9487 0.0606 0.026 Uiso 1 1 calc R A .
N31 N 0.3308(2) 0.6323(2) -0.06986(19) 0.0184(14) Uiso 1 1 d . . .
H31C H 0.3417 0.6546 -0.1004 0.022 Uiso 1 1 calc R B .
N32 N 0.1301(3) 0.4994(2) 0.0783(2) 0.0345(18) Uiso 1 1 d . . .
H32A H 0.1387 0.4869 0.0554 0.041 Uiso 1 1 calc R B .
N33 N 0.1362(5) 0.4129(5) 0.3590(5) 0.129(5) Uiso 1 1 d . . .
H33C H 0.1277 0.4275 0.3804 0.154 Uiso 1 1 calc R B .
N34 N 0.0542(6) 0.6577(6) 0.5336(5) 0.168(7) Uiso 1 1 d . . .
H34A H 0.0684 0.6302 0.5256 0.202 Uiso 1 1 calc R C .
N35 N 0.3266(6) 0.5930(6) 0.2973(5) 0.137(5) Uiso 1 1 d . B .
C1 C -0.3416(5) 0.9507(4) 0.5492(4) 0.074(4) Uiso 1 1 d . . .
H1A H -0.3278 0.9825 0.5403 0.089 Uiso 1 1 calc R A .
H1B H -0.3812 0.9543 0.5635 0.089 Uiso 1 1 calc R . .
C2 C -0.3280(4) 0.9397(4) 0.5051(3) 0.049(3) Uiso 1 1 d . A .
C3 C -0.3608(4) 0.8835(4) 0.6278(3) 0.057(3) Uiso 1 1 d . . .
H3A H -0.3954 0.9046 0.6289 0.068 Uiso 1 1 calc R A .
H3B H -0.3517 0.8787 0.6552 0.068 Uiso 1 1 calc R . .
C4 C -0.3680(4) 0.8331(3) 0.6308(3) 0.042(2) Uiso 1 1 d . . .
C5 C -0.4433(4) 0.9530(4) 0.4421(3) 0.053(3) Uiso 1 1 d . A .
H5A H -0.4691 0.9519 0.4282 0.064 Uiso 1 1 calc R . .
H5B H -0.4646 0.9589 0.4709 0.064 Uiso 1 1 calc R . .
C6 C -0.4109(4) 0.9020(3) 0.4548(3) 0.042(2) Uiso 1 1 d . A .
C7 C -0.4098(4) 1.0136(4) 0.3603(3) 0.052(3) Uiso 1 1 d . A .
H7A H -0.4094 1.0501 0.3462 0.062 Uiso 1 1 calc R . .
H7B H -0.4432 1.0057 0.3601 0.062 Uiso 1 1 calc R . .
C8 C -0.3614(3) 0.9909(3) 0.3307(3) 0.0272(19) Uiso 1 1 d . A .
C9 C 0.4118(3) 0.3692(3) 0.1094(3) 0.035(2) Uiso 1 1 d . B .
H9A H 0.4051 0.3712 0.0818 0.042 Uiso 1 1 calc R . .
H9B H 0.4493 0.3547 0.1073 0.042 Uiso 1 1 calc R . .
C10 C 0.4056(3) 0.4228(3) 0.1084(3) 0.029(2) Uiso 1 1 d . . .
C11 C 0.4037(3) 0.2944(3) 0.1822(3) 0.039(2) Uiso 1 1 d . B .
H11A H 0.3888 0.2632 0.1914 0.047 Uiso 1 1 calc R . .
H11B H 0.4425 0.2910 0.1647 0.047 Uiso 1 1 calc R . .
C12 C 0.3980(3) 0.3014(3) 0.2257(3) 0.032(2) Uiso 1 1 d . B .
C13 C 0.2258(5) 0.5551(4) 0.4760(4) 0.071(4) Uiso 1 1 d . C .
H13A H 0.1978 0.5396 0.4756 0.085 Uiso 1 1 calc R . .
H13B H 0.2536 0.5641 0.4450 0.085 Uiso 1 1 calc R . .
C14 C 0.2011(4) 0.6010(3) 0.4859(3) 0.042(2) Uiso 1 1 d . C .
C15 C 0.2140(4) 0.4844(4) 0.5503(4) 0.064(3) Uiso 1 1 d . C .
H15A H 0.2347 0.4530 0.5639 0.077 Uiso 1 1 calc R . .
H15B H 0.1887 0.4769 0.5398 0.077 Uiso 1 1 calc R . .
C16 C 0.1832(4) 0.5063(4) 0.5862(4) 0.058(3) Uiso 1 1 d . C .
C17 C -0.2736(3) 1.0749(3) 0.1910(3) 0.034(2) Uiso 1 1 d . A .
H17A H -0.2502 1.0951 0.1603 0.041 Uiso 1 1 calc R . .
H17B H -0.3040 1.0973 0.2022 0.041 Uiso 1 1 calc R . .
C18 C -0.2419(3) 1.0513(3) 0.2244(3) 0.030(2) Uiso 1 1 d . A .
C19 C -0.2606(3) 1.0244(3) 0.1437(3) 0.032(2) Uiso 1 1 d . A .
H19A H -0.2837 1.0263 0.1262 0.038 Uiso 1 1 calc R . .
H19B H -0.2347 1.0497 0.1232 0.038 Uiso 1 1 calc R . .
C20 C -0.2300(3) 0.9738(3) 0.1554(2) 0.0203(17) Uiso 1 1 d . A .
C21 C -0.2424(4) 0.5928(4) 0.5201(4) 0.066(3) Uiso 1 1 d . A .
H21A H -0.2529 0.6035 0.4921 0.079 Uiso 1 1 calc R . .
H21B H -0.2078 0.5719 0.5159 0.079 Uiso 1 1 calc R . .
C22 C -0.2358(4) 0.6381(4) 0.5263(4) 0.061(3) Uiso 1 1 d . A .
C23 C -0.2596(4) 0.5230(4) 0.5952(4) 0.068(3) Uiso 1 1 d . A .
H23A H -0.2240 0.5098 0.5790 0.081 Uiso 1 1 calc R . .
H23B H -0.2835 0.4958 0.6132 0.081 Uiso 1 1 calc R . .
C24 C -0.2537(4) 0.5428(4) 0.6278(4) 0.055(3) Uiso 1 1 d . A .
C25 C 0.4102(3) 0.7089(3) 0.3534(3) 0.038(2) Uiso 1 1 d . C .
H25A H 0.4382 0.7315 0.3302 0.045 Uiso 1 1 calc R . .
H25B H 0.4174 0.6791 0.3458 0.045 Uiso 1 1 calc R . .
C26 C 0.3571(3) 0.7339(3) 0.3496(3) 0.032(2) Uiso 1 1 d . . .
C27 C 0.4070(3) 0.6394(3) 0.4299(3) 0.037(2) Uiso 1 1 d . C .
H27A H 0.4160 0.6214 0.4091 0.044 Uiso 1 1 calc R . .
H27B H 0.4325 0.6256 0.4478 0.044 Uiso 1 1 calc R . .
C28 C 0.3521(3) 0.6305(3) 0.4622(3) 0.029(2) Uiso 1 1 d . C .
C29 C 0.4327(3) 0.8178(3) -0.0267(3) 0.029(2) Uiso 1 1 d . B .
H29A H 0.4191 0.8391 -0.0530 0.035 Uiso 1 1 calc R . .
H29B H 0.4612 0.8346 -0.0286 0.035 Uiso 1 1 calc R . .
C30 C 0.3873(3) 0.8136(3) 0.0178(2) 0.0205(17) Uiso 1 1 d . . .
C31 C 0.4382(3) 0.7583(3) -0.0621(3) 0.029(2) Uiso 1 1 d . B .
H31A H 0.4243 0.7895 -0.0831 0.035 Uiso 1 1 calc R . .
H31B H 0.4693 0.7436 -0.0816 0.035 Uiso 1 1 calc R . .
C32 C 0.3953(3) 0.7236(3) -0.0358(3) 0.0266(19) Uiso 1 1 d . B .
C33 C -0.1458(4) 1.1049(3) 0.3161(3) 0.048(3) Uiso 1 1 d . A .
H33A H -0.1649 1.1090 0.3460 0.057 Uiso 1 1 calc R . .
H33B H -0.1225 1.1323 0.2956 0.057 Uiso 1 1 calc R . .
C34 C -0.1102(3) 1.0554(3) 0.3245(3) 0.035(2) Uiso 1 1 d . A .
C35 C -0.2415(3) 1.1031(3) 0.3266(3) 0.042(2) Uiso 1 1 d . A .
H35A H -0.2660 1.1268 0.3097 0.050 Uiso 1 1 calc R . .
H35B H -0.2456 1.1118 0.3528 0.050 Uiso 1 1 calc R . .
C36 C -0.2580(3) 1.0518(3) 0.3453(3) 0.034(2) Uiso 1 1 d . A .
C37 C 0.5104(4) 0.2320(4) 0.3488(3) 0.052(3) Uiso 1 1 d . B .
H37A H 0.5352 0.2533 0.3461 0.062 Uiso 1 1 calc R . .
H37B H 0.5286 0.1980 0.3549 0.062 Uiso 1 1 calc R . .
C38 C 0.4598(4) 0.2312(3) 0.3900(3) 0.046(3) Uiso 1 1 d . . .
C39 C 0.5229(4) 0.2972(3) 0.2713(3) 0.048(3) Uiso 1 1 d . B .
H39A H 0.5391 0.2957 0.2401 0.057 Uiso 1 1 calc R . .
H39B H 0.5522 0.3011 0.2800 0.057 Uiso 1 1 calc R . .
C40 C 0.4826(3) 0.3424(3) 0.2688(3) 0.034(2) Uiso 1 1 d . B .
C41 C 0.0155(4) 0.9387(3) 0.4362(3) 0.046(3) Uiso 1 1 d . A .
H41A H 0.0043 0.9111 0.4666 0.055 Uiso 1 1 calc R . .
H41B H 0.0353 0.9601 0.4392 0.055 Uiso 1 1 calc R . .
C42 C 0.0524(3) 0.9181(3) 0.4013(3) 0.0277(19) Uiso 1 1 d . A .
C43 C -0.0817(4) 0.9414(4) 0.4471(3) 0.050(3) Uiso 1 1 d . . .
H43A H -0.1121 0.9623 0.4604 0.061 Uiso 1 1 calc R . .
H43B H -0.0761 0.9107 0.4732 0.061 Uiso 1 1 calc R . .
C44 C -0.0973(4) 0.9277(4) 0.4168(3) 0.050(3) Uiso 1 1 d . . .
C45 C -0.4071(4) 0.7746(3) 0.4318(3) 0.045(3) Uiso 1 1 d . . .
H45A H -0.4012 0.7449 0.4243 0.054 Uiso 1 1 calc R . .
H45B H -0.4297 0.8002 0.4140 0.054 Uiso 1 1 calc R . .
C46 C -0.3538(4) 0.7937(3) 0.4167(3) 0.043(2) Uiso 1 1 d . . .
C47 C -0.4323(4) 0.7084(3) 0.5089(3) 0.048(3) Uiso 1 1 d . A .
H47A H -0.4229 0.6914 0.4872 0.058 Uiso 1 1 calc R . .
H47B H -0.4678 0.6986 0.5320 0.058 Uiso 1 1 calc R . .
C48 C -0.3908(3) 0.6902(3) 0.5338(3) 0.034(2) Uiso 1 1 d . A .
C49 C 0.4654(3) 0.4759(3) 0.2992(3) 0.038(2) Uiso 1 1 d . B .
H49A H 0.4555 0.5059 0.3068 0.046 Uiso 1 1 calc R . .
H49B H 0.4943 0.4556 0.3124 0.046 Uiso 1 1 calc R . .
C50 C 0.4169(3) 0.4466(3) 0.3223(3) 0.031(2) Uiso 1 1 d . B .
C51 C 0.4760(3) 0.5443(3) 0.2221(3) 0.031(2) Uiso 1 1 d . B .
H51A H 0.5070 0.5559 0.1936 0.037 Uiso 1 1 calc R . .
H51B H 0.4721 0.5630 0.2413 0.037 Uiso 1 1 calc R . .
C52 C 0.4247(3) 0.5557(3) 0.2088(3) 0.030(2) Uiso 1 1 d . . .
C53 C -0.1803(4) 0.3433(4) 0.2377(3) 0.058(3) Uiso 1 1 d . A .
H53A H -0.2098 0.3532 0.2242 0.069 Uiso 1 1 calc R . .
H53B H -0.1683 0.3079 0.2427 0.069 Uiso 1 1 calc R . .
C54 C -0.2018(3) 0.3490(3) 0.2842(3) 0.035(2) Uiso 1 1 d . . .
C55 C -0.1456(4) 0.4129(3) 0.1626(3) 0.045(3) Uiso 1 1 d . A .
H55A H -0.1759 0.4037 0.1590 0.054 Uiso 1 1 calc R . .
H55B H -0.1139 0.4142 0.1348 0.054 Uiso 1 1 calc R . .
C56 C -0.1603(4) 0.4643(3) 0.1646(3) 0.042(2) Uiso 1 1 d . . .
C57 C 0.3437(3) 1.0246(3) 0.1273(3) 0.041(2) Uiso 1 1 d . A .
H57A H 0.3311 1.0442 0.1001 0.050 Uiso 1 1 calc R . .
H57B H 0.3622 1.0467 0.1308 0.050 Uiso 1 1 calc R . .
C58 C 0.2948(3) 1.0080(3) 0.1704(3) 0.0246(18) Uiso 1 1 d . A .
C59 C 0.3814(3) 0.9710(3) 0.0802(3) 0.036(2) Uiso 1 1 d . A .
H59A H 0.4187 0.9622 0.0627 0.044 Uiso 1 1 calc R . .
H59B H 0.3664 1.0005 0.0584 0.044 Uiso 1 1 calc R . .
C60 C 0.3474(3) 0.9274(3) 0.0991(3) 0.028(2) Uiso 1 1 d . A .
C61 C 0.2272(4) 0.9084(4) 0.4913(4) 0.062(3) Uiso 1 1 d . C .
H61A H 0.2070 0.9416 0.4859 0.075 Uiso 1 1 calc R . .
H61B H 0.2603 0.9098 0.4966 0.075 Uiso 1 1 calc R . .
C62 C 0.2431(4) 0.8975(3) 0.4488(3) 0.045(3) Uiso 1 1 d . . .
C63 C 0.2208(4) 0.8394(3) 0.5691(3) 0.044(2) Uiso 1 1 d . . .
H63A H 0.1977 0.8397 0.5999 0.053 Uiso 1 1 calc R . .
H63B H 0.2546 0.8535 0.5607 0.053 Uiso 1 1 calc R . .
C64 C 0.2341(3) 0.7858(3) 0.5722(3) 0.036(2) Uiso 1 1 d . . .
C65 C -0.3480(3) 0.6089(3) 0.3013(3) 0.040(2) Uiso 1 1 d . A .
H65A H -0.3604 0.6271 0.3224 0.048 Uiso 1 1 calc R . .
H65B H -0.3670 0.6255 0.2781 0.048 Uiso 1 1 calc R . .
C66 C -0.2878(3) 0.6125(3) 0.2765(3) 0.030(2) Uiso 1 1 d . . .
C67 C -0.3686(3) 0.5417(3) 0.3766(3) 0.039(2) Uiso 1 1 d . A .
H67A H -0.4027 0.5259 0.3954 0.046 Uiso 1 1 calc R . .
H67B H -0.3715 0.5709 0.3840 0.046 Uiso 1 1 calc R . .
C68 C -0.3228(3) 0.5050(3) 0.3916(3) 0.038(2) Uiso 1 1 d . . .
C69 C 0.1193(3) 1.0833(3) 0.2894(3) 0.042(2) Uiso 1 1 d . A .
H69A H 0.1206 1.0851 0.3176 0.050 Uiso 1 1 calc R . .
H69B H 0.0994 1.1144 0.2742 0.050 Uiso 1 1 calc R . .
C70 C 0.0884(3) 1.0415(3) 0.3040(3) 0.039(2) Uiso 1 1 d . A .
C71 C 0.2196(3) 1.0675(3) 0.2779(3) 0.040(2) Uiso 1 1 d . A .
H71A H 0.2067 1.0786 0.3042 0.047 Uiso 1 1 calc R . .
H71B H 0.2510 1.0859 0.2546 0.047 Uiso 1 1 calc R . .
C72 C 0.2381(3) 1.0133(3) 0.2951(3) 0.033(2) Uiso 1 1 d . A .
C73 C 0.5298(4) 0.4978(4) 0.0808(3) 0.051(3) Uiso 1 1 d . A .
H73A H 0.5609 0.5117 0.0785 0.061 Uiso 1 1 calc R . .
H73B H 0.5421 0.4640 0.0806 0.061 Uiso 1 1 calc R . .
C74 C 0.4862(3) 0.4937(3) 0.1271(3) 0.0269(19) Uiso 1 1 d . A .
C75 C 0.5280(3) 0.5786(3) 0.0181(3) 0.040(2) Uiso 1 1 d . B .
H75A H 0.5406 0.5882 -0.0159 0.048 Uiso 1 1 calc R . .
H75B H 0.5583 0.5802 0.0269 0.048 Uiso 1 1 calc R . .
C76 C 0.4826(3) 0.6153(3) 0.0308(3) 0.0261(19) Uiso 1 1 d . B .
C77 C -0.1847(3) 0.8043(3) -0.0012(3) 0.032(2) Uiso 1 1 d . A .
H77A H -0.1654 0.8333 -0.0257 0.038 Uiso 1 1 calc R . .
H77B H -0.2027 0.7929 -0.0153 0.038 Uiso 1 1 calc R . .
C78 C -0.1438(3) 0.7627(3) 0.0167(3) 0.0273(19) Uiso 1 1 d . A .
C79 C -0.2153(3) 0.8657(3) 0.0354(2) 0.0259(19) Uiso 1 1 d . A .
H79A H -0.2493 0.8876 0.0392 0.031 Uiso 1 1 calc R . .
H79B H -0.1892 0.8834 0.0052 0.031 Uiso 1 1 calc R . .
C80 C -0.1932(3) 0.8554(3) 0.0746(3) 0.0254(19) Uiso 1 1 d . A .
C81 C 0.5043(3) 0.8188(3) 0.1341(3) 0.030(2) Uiso 1 1 d . B .
H81A H 0.5176 0.8399 0.1007 0.036 Uiso 1 1 calc R . .
H81B H 0.5274 0.8219 0.1492 0.036 Uiso 1 1 calc R . .
C82 C 0.4484(3) 0.8382(3) 0.1541(3) 0.0247(18) Uiso 1 1 d . B .
C83 C 0.5246(3) 0.7582(3) 0.0954(3) 0.0274(19) Uiso 1 1 d . B .
H83A H 0.5552 0.7322 0.0949 0.033 Uiso 1 1 calc R . .
H83B H 0.5374 0.7889 0.0687 0.033 Uiso 1 1 calc R . .
C84 C 0.4804(3) 0.7426(3) 0.0887(2) 0.0241(18) Uiso 1 1 d . B .
C85 C 0.0928(3) 0.7917(3) -0.0804(3) 0.029(2) Uiso 1 1 d . A .
H85A H 0.1097 0.7786 -0.1054 0.035 Uiso 1 1 calc R . .
H85B H 0.0709 0.8231 -0.0920 0.035 Uiso 1 1 calc R . .
C86 C 0.0561(3) 0.7543(3) -0.0383(2) 0.0228(18) Uiso 1 1 d . . .
C87 C 0.1923(3) 0.7835(3) -0.0893(3) 0.0252(19) Uiso 1 1 d . A .
H87A H 0.2149 0.8116 -0.1061 0.030 Uiso 1 1 calc R . .
H87B H 0.1930 0.7708 -0.1121 0.030 Uiso 1 1 calc R . .
C88 C 0.2163(3) 0.7428(3) -0.0537(3) 0.0244(18) Uiso 1 1 d . A .
C89 C 0.0234(3) 0.6266(3) -0.0374(3) 0.039(2) Uiso 1 1 d . A .
H89A H 0.0508 0.6419 -0.0676 0.046 Uiso 1 1 calc R . .
H89B H 0.0183 0.5940 -0.0351 0.046 Uiso 1 1 calc R . .
C90 C 0.0442(3) 0.6188(3) 0.0015(3) 0.034(2) Uiso 1 1 d . . .
C91 C -0.0776(3) 0.6322(3) -0.0181(3) 0.035(2) Uiso 1 1 d . A .
H91A H -0.1026 0.6530 -0.0356 0.042 Uiso 1 1 calc R . .
H91B H -0.0670 0.6008 -0.0234 0.042 Uiso 1 1 calc R . .
C92 C -0.1060(3) 0.6210(3) 0.0322(3) 0.0262(19) Uiso 1 1 d . A .
C93 C 0.4011(3) 0.9491(3) 0.2814(3) 0.037(2) Uiso 1 1 d . A .
H93A H 0.4391 0.9348 0.2745 0.044 Uiso 1 1 calc R . .
H93B H 0.4012 0.9856 0.2683 0.044 Uiso 1 1 calc R . .
C94 C 0.3738(3) 0.9352(3) 0.2574(3) 0.032(2) Uiso 1 1 d . A .
C95 C 0.4025(3) 0.8848(3) 0.3584(3) 0.037(2) Uiso 1 1 d . A .
H95A H 0.4387 0.8776 0.3381 0.044 Uiso 1 1 calc R . .
H95B H 0.4071 0.8888 0.3843 0.044 Uiso 1 1 calc R . .
C96 C 0.3697(3) 0.8422(3) 0.3773(3) 0.0264(19) Uiso 1 1 d . A .
C97 C -0.3738(3) 0.8314(3) 0.1798(3) 0.030(2) Uiso 1 1 d . A .
H97A H -0.3746 0.8645 0.1548 0.036 Uiso 1 1 calc R . .
H97B H -0.4015 0.8132 0.1823 0.036 Uiso 1 1 calc R . .
C98 C -0.3195(3) 0.8039(3) 0.1666(3) 0.0239(18) Uiso 1 1 d . A .
C99 C -0.3939(3) 0.8914(3) 0.2195(3) 0.031(2) Uiso 1 1 d . A .
H99A H -0.4296 0.8984 0.2405 0.037 Uiso 1 1 calc R . .
H99B H -0.3924 0.9137 0.1874 0.037 Uiso 1 1 calc R . .
C100 C -0.3500(3) 0.9025(3) 0.2312(3) 0.0251(19) Uiso 1 1 d . A .
C101 C -0.2808(3) 0.6378(3) 0.0945(3) 0.038(2) Uiso 1 1 d . A .
H10A H -0.3199 0.6435 0.1095 0.045 Uiso 1 1 calc R . .
H10B H -0.2740 0.6491 0.0608 0.045 Uiso 1 1 calc R . .
C102 C -0.2506(3) 0.6679(3) 0.1027(3) 0.0272(19) Uiso 1 1 d . A .
C103 C -0.3010(3) 0.5565(3) 0.1591(3) 0.036(2) Uiso 1 1 d . A .
H10C H -0.3028 0.5233 0.1604 0.044 Uiso 1 1 calc R . .
H10D H -0.3375 0.5741 0.1625 0.044 Uiso 1 1 calc R . .
C104 C -0.2839(3) 0.5500(3) 0.1995(3) 0.031(2) Uiso 1 1 d . A .
C105 C -0.3741(4) 0.3729(3) 0.3655(3) 0.047(3) Uiso 1 1 d . A .
H10E H -0.4080 0.3817 0.3872 0.057 Uiso 1 1 calc R . .
H10F H -0.3823 0.3754 0.3385 0.057 Uiso 1 1 calc R . .
C106 C -0.3357(3) 0.4093(3) 0.3495(3) 0.029(2) Uiso 1 1 d . . .
C107 C -0.3869(3) 0.2990(3) 0.4369(3) 0.041(2) Uiso 1 1 d . A .
H10G H -0.3930 0.2650 0.4435 0.049 Uiso 1 1 calc R . .
H10H H -0.4224 0.3183 0.4432 0.049 Uiso 1 1 calc R . .
C108 C -0.3591(3) 0.2969(3) 0.4683(3) 0.033(2) Uiso 1 1 d . . .
C109 C 0.2041(3) 0.9182(3) 0.0877(3) 0.031(2) Uiso 1 1 d . B .
H10I H 0.1676 0.9154 0.0894 0.037 Uiso 1 1 calc R . .
H10J H 0.2088 0.9539 0.0751 0.037 Uiso 1 1 calc R . .
C110 C 0.2076(3) 0.8949(3) 0.1365(2) 0.0185(17) Uiso 1 1 d . B .
C111 C 0.2209(3) 0.8623(3) 0.0470(3) 0.030(2) Uiso 1 1 d . B .
H11C H 0.2346 0.8693 0.0134 0.037 Uiso 1 1 calc R . .
H11D H 0.1812 0.8689 0.0562 0.037 Uiso 1 1 calc R . .
C112 C 0.2359(3) 0.8070(3) 0.0736(2) 0.0223(18) Uiso 1 1 d . B .
C113 C 0.0840(3) 1.0983(3) 0.1424(3) 0.040(2) Uiso 1 1 d . A .
H11E H 0.0742 1.1302 0.1467 0.048 Uiso 1 1 calc R . .
H11F H 0.1134 1.1034 0.1125 0.048 Uiso 1 1 calc R . .
C114 C 0.1044(3) 1.0616(3) 0.1798(3) 0.028(2) Uiso 1 1 d . A .
C115 C -0.0159(3) 1.1106(3) 0.1566(3) 0.038(2) Uiso 1 1 d . A .
H11G H -0.0321 1.1269 0.1314 0.045 Uiso 1 1 calc R . .
H11H H -0.0109 1.1366 0.1649 0.045 Uiso 1 1 calc R . .
C116 C -0.0544(3) 1.0751(3) 0.1988(3) 0.031(2) Uiso 1 1 d . A .
C117 C -0.0668(3) 0.9387(3) 0.1136(2) 0.0240(18) Uiso 1 1 d . A .
H11I H -0.0741 0.9753 0.1030 0.029 Uiso 1 1 calc R . .
H11J H -0.0274 0.9307 0.1072 0.029 Uiso 1 1 calc R . .
C118 C -0.0944(3) 0.9163(3) 0.1652(3) 0.0243(18) Uiso 1 1 d . A .
C119 C -0.0446(3) 0.8840(3) 0.0719(3) 0.0246(18) Uiso 1 1 d . A .
H11K H -0.0089 0.8867 0.0719 0.030 Uiso 1 1 calc R . .
H11L H -0.0414 0.8902 0.0397 0.030 Uiso 1 1 calc R . .
C120 C -0.0613(3) 0.8299(3) 0.1044(3) 0.029(2) Uiso 1 1 d . A .
C121 C 0.2850(3) 0.6084(3) -0.0630(3) 0.0271(19) Uiso 1 1 d . B .
H12A H 0.2982 0.5749 -0.0637 0.033 Uiso 1 1 calc R . .
H12B H 0.2706 0.6279 -0.0890 0.033 Uiso 1 1 calc R . .
C122 C 0.2396(3) 0.6038(3) -0.0176(2) 0.0242(18) Uiso 1 1 d . B .
C123 C 0.3768(3) 0.5968(3) -0.0610(3) 0.0267(19) Uiso 1 1 d . B .
H12C H 0.4101 0.6100 -0.0861 0.032 Uiso 1 1 calc R . .
H12D H 0.3728 0.5654 -0.0618 0.032 Uiso 1 1 calc R . .
C124 C 0.3828(3) 0.5860(3) -0.0146(2) 0.0196(17) Uiso 1 1 d . B .
C125 C 0.0752(4) 0.4871(3) 0.1111(3) 0.046(3) Uiso 1 1 d . B .
H12E H 0.0783 0.4594 0.1399 0.055 Uiso 1 1 calc R . .
H12F H 0.0569 0.4758 0.0972 0.055 Uiso 1 1 calc R . .
C126 C 0.0407(3) 0.5306(3) 0.1231(3) 0.038(2) Uiso 1 1 d . . .
C127 C 0.1735(3) 0.4806(3) 0.1010(3) 0.033(2) Uiso 1 1 d . B .
H12G H 0.1609 0.4519 0.1303 0.040 Uiso 1 1 calc R . .
H12H H 0.2059 0.4683 0.0805 0.040 Uiso 1 1 calc R . .
C128 C 0.1894(3) 0.5168(3) 0.1116(3) 0.0246(18) Uiso 1 1 d . B .
O129 O 0.0214(3) 0.5008(7) 0.3241(7) 0.311(11) Uiso 1 1 d D . .
C131 C 0.1522(7) 0.3605(7) 0.3870(6) 0.143(7) Uiso 1 1 d . B .
H13C H 0.1351 0.3375 0.3834 0.172 Uiso 1 1 calc R . .
H13D H 0.1388 0.3556 0.4202 0.172 Uiso 1 1 calc R . .
C132 C 0.2138(4) 0.3478(4) 0.3720(4) 0.063(3) Uiso 1 1 d . B .
C133 C 0.0605(7) 0.6271(7) 0.5846(6) 0.148(7) Uiso 1 1 d . C .
H13E H 0.0289 0.6359 0.6082 0.177 Uiso 1 1 calc R . .
H13F H 0.0628 0.5911 0.5925 0.177 Uiso 1 1 calc R . .
C134 C 0.1131(5) 0.6409(4) 0.5841(4) 0.069(3) Uiso 1 1 d . C .
Ni1 Ni -0.02170(6) 0.60784(7) 0.31840(5) 0.0265(4) Uani 0.6053(17) 1 d P A 1
Ni1' Ni -0.02427(10) 0.63792(10) 0.29027(8) 0.0265(4) Uani 0.3947(17) 1 d P A 2
Ni2 Ni -0.05425(6) 0.69542(6) 0.38332(6) 0.0311(4) Uani 0.6293(18) 1 d P A 1
Ni2' Ni -0.05617(11) 0.72351(10) 0.35713(10) 0.0311(4) Uani 0.3707(18) 1 d P A 2
Ni3 Ni 0.11269(4) 0.59859(3) 0.30430(3) 0.0095(2) Uani 0.8850(16) 1 d PU B 1
Ni3' Ni 0.1269(3) 0.6217(3) 0.2793(2) 0.0095(2) Uani 0.1150(16) 1 d PU A 2
Ni4 Ni 0.08248(4) 0.68561(4) 0.37009(3) 0.0138(2) Uani 0.8846(17) 1 d PU C 1
Ni4' Ni 0.0982(3) 0.7053(3) 0.3482(3) 0.0138(2) Uani 0.1154(17) 1 d PU A 2
Ni5 Ni 0.30667(4) 0.67151(4) -0.02682(3) 0.0216(2) Uani 1 1 d . A .
Ni6 Ni 0.36674(4) 0.91858(4) 0.17927(3) 0.0240(3) Uani 1 1 d . A .
Ni7 Ni 0.11787(4) 0.77326(3) 0.00304(3) 0.0211(2) Uani 1 1 d . A .
Ni8 Ni -0.32904(4) 0.79799(4) 0.25546(3) 0.0240(3) Uani 1 1 d . A .
Ni9 Ni 0.42884(4) 0.52852(4) 0.06265(3) 0.0221(2) Uani 1 1 d . A .
Ni10 Ni -0.15587(4) 0.89258(4) 0.12717(3) 0.0213(2) Uani 1 1 d . A .
Ni11 Ni -0.23108(4) 0.76361(4) 0.10016(3) 0.0242(3) Uani 1 1 d . A .
Ni12 Ni 0.43511(4) 0.73753(4) 0.18172(3) 0.0222(2) Uani 1 1 d . B .
Ni13 Ni -0.29942(4) 0.97093(4) 0.24434(3) 0.0256(3) Uani 1 1 d . A .
Ni14 Ni 0.43675(4) 0.71509(4) 0.03421(3) 0.0220(2) Uani 1 1 d . A .
Ni15 Ni -0.03927(4) 0.69674(4) 0.00644(3) 0.0245(3) Uani 1 1 d . A .
Ni16 Ni 0.30380(4) 0.85684(4) 0.08332(3) 0.0226(2) Uani 1 1 d . A .
Ni17 Ni 0.45135(4) 0.45262(4) 0.22953(3) 0.0266(3) Uani 1 1 d . B .
Ni18 Ni 0.12981(4) 0.57571(4) 0.04822(3) 0.0253(3) Uani 1 1 d . A .
Ni19 Ni 0.03471(4) 1.00891(4) 0.17601(3) 0.0259(3) Uani 1 1 d . A .
Ni20 Ni -0.30180(4) 0.51263(4) 0.30063(3) 0.0279(3) Uani 1 1 d . A .
Ni21 Ni 0.27230(4) 0.56182(4) 0.53692(3) 0.0306(3) Uani 1 1 d . . .
Ni22 Ni -0.16302(4) 1.05321(4) 0.26733(3) 0.0279(3) Uani 1 1 d . A .
Ni23 Ni 0.41710(4) 0.26229(4) 0.31621(3) 0.0325(3) Uani 1 1 d . . .
Ni24 Ni -0.18781(4) 0.57327(4) 0.12145(3) 0.0277(3) Uani 1 1 d . A .
Ni25 Ni -0.27380(4) 0.31804(4) 0.38239(3) 0.0301(3) Uani 1 1 d . . .
Ni26 Ni -0.01510(4) 0.99072(4) 0.35362(3) 0.0293(3) Uani 1 1 d . A .
Ni27 Ni 0.35478(4) 0.73433(4) 0.43391(3) 0.0272(3) Uani 1 1 d . . .
Ni28 Ni 0.18331(4) 1.02570(4) 0.23193(3) 0.0284(3) Uani 1 1 d . A .
Ni29 Ni -0.33009(5) 0.97102(4) 0.40960(4) 0.0377(3) Uani 1 1 d . A .
Ni30 Ni 0.29485(4) 0.92261(4) 0.34768(3) 0.0305(3) Uani 1 1 d . A .
Ni31 Ni -0.33438(4) 0.61031(4) 0.59427(3) 0.0331(3) Uani 1 1 d . . .
Ni32 Ni 0.32087(4) 0.37600(4) 0.19107(4) 0.0328(3) Uani 1 1 d . B .
Ni33 Ni -0.40280(4) 0.79423(4) 0.50770(4) 0.0349(3) Uani 1 1 d . . .
Ni34 Ni 0.16757(5) 0.82618(4) 0.51523(4) 0.0421(3) Uani 1 1 d . . .
Ni35 Ni -0.11363(5) 0.40814(4) 0.23720(4) 0.0429(4) Uani 1 1 d . A .
Ni36 Ni -0.26955(5) 0.85654(5) 0.55756(4) 0.0500(4) Uani 1 1 d . . .
Ni37 Ni -0.07788(6) 0.49507(6) 0.31438(5) 0.0551(5) Uani 0.894(2) 1 d P D 1
Ni' Ni -0.1067(5) 0.5324(5) 0.3135(4) 0.0551(5) Uani 0.106(2) 1 d P . 2
Ni38 Ni -0.16556(7) 0.73516(6) 0.49063(6) 0.0595(4) Uani 0.844(2) 1 d PU A 1
Ni'' Ni -0.1785(4) 0.7341(4) 0.4644(3) 0.0595(4) Uani 0.156(2) 1 d P A 2
C130 C 0.0695(3) 0.4813(3) 0.3255(7) 0.238(13) Uiso 1 1 d D B .
C129 C 0.0783(10) 0.4251(4) 0.3489(8) 0.243(13) Uiso 1 1 d D B .
H12I H 0.0796 0.4089 0.3284 0.291 Uiso 1 1 calc R . .
H12J H 0.0486 0.4127 0.3783 0.291 Uiso 1 1 calc R . .
C135 C -0.0020(10) 0.6567(8) 0.5302(4) 0.326(19) Uiso 1 1 d D C .
H13G H -0.0060 0.6234 0.5333 0.391 Uiso 1 1 calc R . .
H13H H -0.0318 0.6654 0.5550 0.391 Uiso 1 1 calc R . .
O222 O 0.0014(4) 0.8334(4) 0.1596(4) 0.118(4) Uiso 1 1 d . . .
O223 O -0.0047(8) 0.7935(7) 0.2265(7) 0.253(9) Uiso 1 1 d . . .
N36 N 0.0086(8) 0.8342(8) 0.1984(7) 0.207(9) Uiso 1 1 d . A .
C136 C -0.0024(3) 0.6951(7) 0.4825(4) 0.196(10) Uiso 1 1 d D C .
O136 O -0.0485(4) 0.6993(9) 0.4775(7) 0.347(13) Uiso 1 1 d D . .

loop_
_atom_site_aniso_label
_atom_site_aniso_U_11
_atom_site_aniso_U_22
_atom_site_aniso_U_33
_atom_site_aniso_U_23
_atom_site_aniso_U_13
_atom_site_aniso_U_12
La1 0.01831(19) 0.0208(2) 0.01883(18) -0.00640(16) -0.00580(16) -0.00231(17)
La2 0.0220(2) 0.0240(2) 0.01897(19) -0.00502(17) -0.00795(16) -0.00223(18)
La3 0.0229(2) 0.0211(2) 0.02036(19) -0.00635(16) -0.00888(16) -0.00382(18)
La4 0.0199(2) 0.0202(2) 0.0248(2) -0.00367(17) -0.00946(17) -0.00204(18)
La5 0.01813(19) 0.0218(2) 0.01936(19) -0.00471(17) -0.00677(16) -0.00267(18)
La6 0.0206(2) 0.0236(2) 0.02075(19) -0.00864(16) -0.00717(16) -0.00298(18)
La7 0.0354(2) 0.0218(2) 0.0196(2) -0.00526(17) -0.00958(18) -0.0014(2)
La8 0.0197(2) 0.0224(2) 0.0223(2) -0.00331(17) -0.00911(16) -0.00264(18)
La9 0.0196(2) 0.0304(2) 0.02157(19) -0.00965(17) -0.00647(16) -0.00323(19)
La10 0.0198(2) 0.0218(2) 0.0231(2) -0.00520(17) -0.00866(16) -0.00221(18)
La11 0.0242(2) 0.0203(2) 0.01812(19) -0.00561(16) -0.00662(17) -0.00090(18)
La12 0.0306(2) 0.0225(2) 0.01886(19) -0.00522(16) -0.01214(17) -0.00418(19)
La13 0.0298(2) 0.0257(2) 0.01836(19) -0.00544(17) -0.00949(17) -0.0010(2)
La14 0.0311(2) 0.0268(2) 0.0299(2) -0.00598(19) -0.01633(18) -0.0022(2)
La15 0.0304(2) 0.0235(2) 0.0210(2) -0.00413(17) -0.01311(17) -0.00103(19)
La16 0.0307(2) 0.0216(2) 0.0244(2) -0.00495(18) -0.01115(18) -0.00215(19)
La17 0.0291(2) 0.0229(2) 0.02042(19) -0.00400(17) -0.01181(17) -0.00298(19)
La18 0.0269(2) 0.0207(2) 0.0263(2) -0.00190(18) -0.00957(18) -0.00461(19)
La19 0.0267(2) 0.0246(2) 0.0249(2) -0.00768(18) -0.00854(18) -0.00312(19)
La20 0.0336(2) 0.0239(2) 0.01854(19) -0.00599(17) -0.01152(17) -0.0028(2)
La21 0.0213(2) 0.0318(2) 0.0261(2) -0.00730(19) -0.00882(18) -0.0010(2)
La22 0.0213(2) 0.0319(2) 0.0330(2) -0.01351(19) -0.00944(18) -0.0006(2)
La23 0.0297(2) 0.0342(2) 0.0311(2) -0.01379(19) -0.01262(19) -0.0021(2)
La24 0.0403(2) 0.0239(2) 0.0206(2) -0.00602(18) -0.01300(18) -0.0010(2)
La25 0.0375(2) 0.0289(2) 0.0172(2) -0.00392(18) -0.00878(19) -0.0034(2)
La26 0.0421(3) 0.0289(2) 0.0263(2) -0.00857(19) -0.0045(2) -0.0103(2)
La27 0.0424(3) 0.0265(2) 0.0197(2) -0.00627(18) -0.00992(19) -0.0028(2)
La28 0.0517(3) 0.0344(3) 0.0370(3) -0.0017(2) -0.0255(2) 0.0009(3)
La29 0.0691(4) 0.0732(5) 0.0569(4) -0.0081(4) -0.0180(3) -0.0118(4)
La30 0.0735(4) 0.0744(5) 0.0810(5) 0.0003(4) -0.0332(4) -0.0163(4)
Ni1 0.0218(7) 0.0366(8) 0.0154(6) -0.0052(5) -0.0088(6) 0.0024(6)
Ni1' 0.0218(7) 0.0366(8) 0.0154(6) -0.0052(5) -0.0088(6) 0.0024(6)
Ni2 0.0355(7) 0.0153(7) 0.0381(8) 0.0019(5) -0.0214(6) -0.0021(6)
Ni2' 0.0355(7) 0.0153(7) 0.0381(8) 0.0019(5) -0.0214(6) -0.0021(6)
Ni3 0.0092(3) 0.0121(4) 0.0051(3) -0.0015(3) -0.0026(3) -0.0005(3)
Ni3' 0.0092(3) 0.0121(4) 0.0051(3) -0.0015(3) -0.0026(3) -0.0005(3)
Ni4 0.0134(4) 0.0096(4) 0.0152(3) -0.0004(3) -0.0046(3) -0.0038(3)
Ni4' 0.0134(4) 0.0096(4) 0.0152(3) -0.0004(3) -0.0046(3) -0.0038(3)
Ni5 0.0197(4) 0.0239(5) 0.0195(4) -0.0070(4) -0.0064(4) -0.0016(4)
Ni6 0.0278(5) 0.0220(5) 0.0222(4) -0.0036(4) -0.0112(4) -0.0061(4)
Ni7 0.0209(4) 0.0202(5) 0.0189(4) -0.0032(4) -0.0079(4) -0.0018(4)
Ni8 0.0197(4) 0.0258(5) 0.0223(4) -0.0053(4) -0.0057(4) -0.0038(4)
Ni9 0.0222(5) 0.0225(5) 0.0206(4) -0.0086(4) -0.0058(4) -0.0015(4)
Ni10 0.0207(4) 0.0232(5) 0.0184(4) -0.0050(4) -0.0067(4) -0.0037(4)
Ni11 0.0214(4) 0.0247(5) 0.0269(5) -0.0068(4) -0.0118(4) -0.0017(4)
Ni12 0.0201(4) 0.0248(5) 0.0205(4) -0.0058(4) -0.0069(4) -0.0049(4)
Ni13 0.0236(5) 0.0265(5) 0.0232(4) -0.0059(4) -0.0095(4) 0.0000(4)
Ni14 0.0214(4) 0.0253(5) 0.0194(4) -0.0089(4) -0.0044(4) -0.0051(4)
Ni15 0.0235(5) 0.0243(5) 0.0233(4) -0.0039(4) -0.0097(4) -0.0046(4)
Ni16 0.0261(5) 0.0224(5) 0.0209(4) -0.0073(4) -0.0102(4) -0.0025(4)
Ni17 0.0284(5) 0.0255(5) 0.0227(4) -0.0057(4) -0.0103(4) 0.0002(4)
Ni18 0.0228(5) 0.0229(5) 0.0317(5) -0.0092(4) -0.0113(4) -0.0024(4)
Ni19 0.0293(5) 0.0247(5) 0.0211(4) -0.0032(4) -0.0122(4) -0.0016(4)
Ni20 0.0251(5) 0.0239(5) 0.0267(5) 0.0002(4) -0.0097(4) -0.0051(4)
Ni21 0.0400(6) 0.0245(5) 0.0264(5) -0.0086(4) -0.0112(4) -0.0025(5)
Ni22 0.0324(5) 0.0270(5) 0.0241(5) -0.0089(4) -0.0123(4) 0.0017(4)
Ni23 0.0435(6) 0.0244(5) 0.0208(5) -0.0053(4) -0.0086(4) 0.0031(5)
Ni24 0.0280(5) 0.0227(5) 0.0288(5) -0.0058(4) -0.0084(4) -0.0048(4)
Ni25 0.0453(6) 0.0237(5) 0.0220(4) -0.0033(4) -0.0146(4) -0.0085(5)
Ni26 0.0366(5) 0.0294(5) 0.0230(4) -0.0099(4) -0.0130(4) 0.0008(5)
Ni27 0.0337(5) 0.0258(5) 0.0211(4) -0.0040(4) -0.0121(4) -0.0050(4)
Ni28 0.0369(5) 0.0235(5) 0.0265(5) -0.0036(4) -0.0174(4) -0.0049(4)
Ni29 0.0492(7) 0.0306(6) 0.0222(5) -0.0069(4) -0.0057(5) -0.0001(5)
Ni30 0.0451(5) 0.0260(5) 0.0245(5) -0.0052(4) -0.0192(4) -0.0052(5)
Ni31 0.0445(6) 0.0335(6) 0.0228(5) -0.0113(4) -0.0115(4) -0.0039(5)
Ni32 0.0387(6) 0.0257(5) 0.0305(5) -0.0064(4) -0.0124(4) -0.0029(5)
Ni33 0.0348(6) 0.0382(6) 0.0199(5) -0.0018(5) -0.0076(4) -0.0031(5)
Ni34 0.0646(7) 0.0344(6) 0.0239(5) -0.0126(4) -0.0191(5) 0.0124(6)
Ni35 0.0444(7) 0.0252(6) 0.0447(6) -0.0058(5) -0.0087(5) -0.0024(5)
Ni36 0.0824(8) 0.0462(7) 0.0228(5) -0.0078(5) -0.0127(5) -0.0252(6)
Ni37 0.0528(8) 0.0565(10) 0.0453(8) -0.0021(7) -0.0181(7) -0.0159(7)
Ni' 0.0528(8) 0.0565(10) 0.0453(8) -0.0021(7) -0.0181(7) -0.0159(7)
Ni38 0.0572(6) 0.0574(6) 0.0563(6) -0.0145(5) -0.0194(5) -0.0042(5)
Ni'' 0.0572(6) 0.0574(6) 0.0563(6) -0.0145(5) -0.0194(5) -0.0042(5)

loop_
_atom_type_symbol
_atom_type_description
_atom_type_scat_dispersion_real
_atom_type_scat_dispersion_imag
_atom_type_scat_source
C C 0.0033 0.0016 'International Tables Vol C Tables 4.2.6.8 and 6.1.1.4'
H H 0.0000 0.0000 'International Tables Vol C Tables 4.2.6.8 and 6.1.1.4'
N N 0.0061 0.0033 'International Tables Vol C Tables 4.2.6.8 and 6.1.1.4'
O O 0.0106 0.0060 'International Tables Vol C Tables 4.2.6.8 and 6.1.1.4'
Ni Ni 0.3393 1.1124 'International Tables Vol C Tables 4.2.6.8 and 6.1.1.4'
La La -0.2871 2.4523 'International Tables Vol C Tables 4.2.6.8 and 6.1.1.4'

loop_
_geom_angle_atom_site_label_1
_geom_angle_atom_site_label_2
_geom_angle_atom_site_label_3
_geom_angle
_geom_angle_site_symmetry_1
_geom_angle_site_symmetry_3
_geom_angle_publ_flag
O162 La1 O170 72.74(17) . . ?
O162 La1 O139 73.55(16) . . ?
O170 La1 O139 73.05(15) . . ?
O162 La1 O76 142.46(16) . . ?
O170 La1 O76 137.85(18) . . ?
O139 La1 O76 93.39(15) . . ?
O162 La1 O124 94.16(17) . . ?
O170 La1 O124 141.56(16) . . ?
O139 La1 O124 138.88(16) . . ?
O76 La1 O124 72.51(17) . . ?
O162 La1 O31 139.17(15) . . ?
O170 La1 O31 94.04(15) . . ?
O139 La1 O31 140.45(17) . . ?
O76 La1 O31 71.09(14) . . ?
O124 La1 O31 72.20(17) . . ?
O162 La1 O156 70.15(15) . . ?
O170 La1 O156 73.24(17) . . ?
O139 La1 O156 136.09(14) . . ?
O76 La1 O156 130.52(15) . . ?
O124 La1 O156 68.32(16) . . ?
O31 La1 O156 69.04(15) . . ?
O162 La1 O211 73.19(15) . . ?
O170 La1 O211 135.03(15) . . ?
O139 La1 O211 69.78(16) . . ?
O76 La1 O211 69.27(15) . . ?
O124 La1 O211 69.10(16) . . ?
O31 La1 O211 130.86(15) . . ?
O156 La1 O211 120.17(17) . . ?
O162 La1 O197 134.28(16) . . ?
O170 La1 O197 69.08(16) . . ?
O139 La1 O197 72.03(15) . . ?
O76 La1 O197 68.78(17) . . ?
O124 La1 O197 131.51(15) . . ?
O31 La1 O197 68.46(16) . . ?
O156 La1 O197 119.54(16) . . ?
O211 La1 O197 120.01(16) . . ?
O162 La1 Ni5 84.24(12) . . ?
O170 La1 Ni5 107.21(12) . . ?
O139 La1 Ni5 156.75(11) . . ?
O76 La1 Ni5 100.35(12) . . ?
O124 La1 Ni5 34.48(11) . . ?
O31 La1 Ni5 62.52(12) . . ?
O156 La1 Ni5 34.22(11) . . ?
O211 La1 Ni5 97.61(12) . . ?
O197 La1 Ni5 130.51(10) . . ?
O162 La1 Ni9 107.47(12) . . ?
O170 La1 Ni9 156.33(12) . . ?
O139 La1 Ni9 84.22(11) . . ?
O76 La1 Ni9 35.19(12) . . ?
O124 La1 Ni9 61.79(11) . . ?
O31 La1 Ni9 99.57(11) . . ?
O156 La1 Ni9 129.81(12) . . ?
O211 La1 Ni9 34.63(10) . . ?
O197 La1 Ni9 98.05(11) . . ?
Ni5 La1 Ni9 96.27(3) . . ?
O162 La1 Ni14 156.03(12) . . ?
O170 La1 Ni14 84.08(12) . . ?
O139 La1 Ni14 105.86(12) . . ?
O76 La1 Ni14 61.00(12) . . ?
O124 La1 Ni14 100.51(11) . . ?
O31 La1 Ni14 34.70(12) . . ?
O156 La1 Ni14 97.77(11) . . ?
O211 La1 Ni14 129.84(11) . . ?
O197 La1 Ni14 34.28(10) . . ?
Ni5 La1 Ni14 97.22(2) . . ?
Ni9 La1 Ni14 96.19(3) . . ?
O204 La2 O190 136.47(16) . . ?
O204 La2 O164 70.85(17) . . ?
O190 La2 O164 125.99(17) . . ?
O204 La2 O202 72.11(17) . . ?
O190 La2 O202 134.52(18) . . ?
O164 La2 O202 93.71(17) . . ?
O204 La2 O163 95.88(17) . . ?
O190 La2 O163 73.44(17) . . ?
O164 La2 O163 160.55(17) . . ?
O202 La2 O163 68.17(16) . . ?
O204 La2 O200 145.18(16) . . ?
O190 La2 O200 69.99(16) . . ?
O164 La2 O200 115.53(16) . . ?
O202 La2 O200 73.30(18) . . ?
O163 La2 O200 67.32(16) . . ?
O204 La2 O19 86.58(16) . . ?
O190 La2 O19 71.52(17) . . ?
O164 La2 O19 64.46(15) . . ?
O202 La2 O19 153.91(18) . . ?
O163 La2 O19 130.60(15) . . ?
O200 La2 O19 127.79(17) . . ?
O204 La2 O118 71.60(16) . . ?
O190 La2 O118 65.21(17) . . ?
O164 La2 O118 118.14(16) . . ?
O202 La2 O118 118.50(16) . . ?
O163 La2 O118 68.21(15) . . ?
O200 La2 O118 123.46(16) . . ?
O19 La2 O118 65.97(14) . . ?
O204 La2 O99 139.84(17) . . ?
O190 La2 O99 65.32(16) . . ?
O164 La2 O99 70.20(18) . . ?
O202 La2 O99 119.76(16) . . ?
O163 La2 O99 124.28(18) . . ?
O200 La2 O99 64.42(16) . . ?
O19 La2 O99 68.13(16) . . ?
O118 La2 O99 120.17(15) . . ?
O204 La2 Ni10 105.32(11) . . ?
O190 La2 Ni10 31.15(12) . . ?
O164 La2 Ni10 124.84(11) . . ?
O202 La2 Ni10 139.05(12) . . ?
O163 La2 Ni10 71.58(11) . . ?
O200 La2 Ni10 98.06(11) . . ?
O19 La2 Ni10 60.38(11) . . ?
O118 La2 Ni10 34.57(12) . . ?
O99 La2 Ni10 89.16(11) . . ?
O204 La2 La10 136.10(11) . . ?
O190 La2 La10 39.92(12) . . ?
O164 La2 La10 153.01(13) . . ?
O202 La2 La10 94.62(14) . . ?
O163 La2 La10 41.74(13) . . ?
O200 La2 La10 43.82(11) . . ?
O19 La2 La10 111.32(12) . . ?
O118 La2 La10 79.66(12) . . ?
O99 La2 La10 83.41(13) . . ?
Ni10 La2 La10 58.07(2) . . ?
O204 La2 La13 34.11(11) . . ?
O190 La2 La13 144.21(12) . . ?
O164 La2 La13 36.74(13) . . ?
O202 La2 La13 80.71(14) . . ?
O163 La2 La13 128.55(13) . . ?
O200 La2 La13 140.59(11) . . ?
O19 La2 La13 73.23(13) . . ?
O118 La2 La13 94.83(12) . . ?
O99 La2 La13 106.48(13) . . ?
Ni10 La2 La13 120.73(2) . . ?
La10 La2 La13 170.107(16) . . ?
O184 La3 O181 136.27(16) . . ?
O184 La3 O201 71.40(17) . . ?
O181 La3 O201 125.75(16) . . ?
O184 La3 O195 71.80(15) . . ?
O181 La3 O195 135.10(18) . . ?
O201 La3 O195 93.26(17) . . ?
O184 La3 O157 95.78(17) . . ?
O181 La3 O157 73.41(16) . . ?
O201 La3 O157 160.80(15) . . ?
O195 La3 O157 68.70(17) . . ?
O184 La3 O150 145.31(14) . . ?
O181 La3 O150 69.87(15) . . ?
O201 La3 O150 115.29(16) . . ?
O195 La3 O150 73.82(15) . . ?
O157 La3 O150 67.23(16) . . ?
O184 La3 O110 71.33(16) . . ?
O181 La3 O110 65.23(15) . . ?
O201 La3 O110 117.97(16) . . ?
O195 La3 O110 118.98(15) . . ?
O157 La3 O110 68.69(16) . . ?
O150 La3 O110 123.67(17) . . ?
O184 La3 O59 87.01(15) . . ?
O181 La3 O59 70.91(17) . . ?
O201 La3 O59 64.99(16) . . ?
O195 La3 O59 153.94(17) . . ?
O157 La3 O59 130.16(16) . . ?
O150 La3 O59 127.32(14) . . ?
O110 La3 O59 65.29(16) . . ?
O184 La3 O81 140.57(17) . . ?
O181 La3 O81 65.44(16) . . ?
O201 La3 O81 70.22(16) . . ?
O195 La3 O81 118.98(15) . . ?
O157 La3 O81 123.65(16) . . ?
O150 La3 O81 63.52(15) . . ?
O110 La3 O81 120.57(14) . . ?
O59 La3 O81 68.88(14) . . ?
O184 La3 La6 136.11(13) . . ?
O181 La3 La6 39.96(12) . . ?
O201 La3 La6 152.44(11) . . ?
O195 La3 La6 95.15(13) . . ?
O157 La3 La6 41.83(11) . . ?
O150 La3 La6 43.49(12) . . ?
O110 La3 La6 80.19(12) . . ?
O59 La3 La6 110.78(12) . . ?
O81 La3 La6 82.78(12) . . ?
O184 La3 La12 34.05(13) . . ?
O181 La3 La12 143.73(12) . . ?
O201 La3 La12 37.35(11) . . ?
O195 La3 La12 80.57(13) . . ?
O157 La3 La12 128.54(11) . . ?
O150 La3 La12 141.28(12) . . ?
O110 La3 La12 94.03(12) . . ?
O59 La3 La12 73.41(12) . . ?
O81 La3 La12 107.10(12) . . ?
La6 La3 La12 170.115(16) . . ?
O184 La3 La26 90.43(11) . . ?
O181 La3 La26 101.89(12) . . ?
O201 La3 La26 127.24(10) . . ?
O195 La3 La26 34.46(13) . . ?
O157 La3 La26 36.17(11) . . ?
O150 La3 La26 57.65(10) . . ?
O110 La3 La26 100.57(11) . . ?
O59 La3 La26 165.69(12) . . ?
O81 La3 La26 120.20(10) . . ?
La6 La3 La26 62.391(16) . . ?
La12 La3 La26 111.372(18) . . ?
O78 La4 O158 94.21(17) . . ?
O78 La4 O168 140.83(15) . . ?
O158 La4 O168 72.94(17) . . ?
O78 La4 O151 139.99(16) . . ?
O158 La4 O151 72.58(17) . . ?
O168 La4 O151 72.34(15) . . ?
O78 La4 O91 73.02(16) . . ?
O158 La4 O91 142.21(15) . . ?
O168 La4 O91 94.46(16) . . ?
O151 La4 O91 138.45(17) . . ?
O78 La4 O102 70.91(16) . . ?
O158 La4 O102 139.10(16) . . ?
O168 La4 O102 140.91(17) . . ?
O151 La4 O102 94.32(16) . . ?
O91 La4 O102 71.08(16) . . ?
O78 La4 O176 70.27(15) . . ?
O158 La4 O176 73.41(16) . . ?
O168 La4 O176 70.60(15) . . ?
O151 La4 O176 135.33(17) . . ?
O91 La4 O176 68.81(17) . . ?
O102 La4 O176 130.31(16) . . ?
O78 La4 O159 68.23(15) . . ?
O158 La4 O159 68.90(17) . . ?
O168 La4 O159 133.58(17) . . ?
O151 La4 O159 71.79(15) . . ?
O91 La4 O159 131.96(16) . . ?
O102 La4 O159 70.21(17) . . ?
O176 La4 O159 120.22(15) . . ?
O78 La4 O187 130.45(18) . . ?
O158 La4 O187 135.16(17) . . ?
O168 La4 O187 73.23(17) . . ?
O151 La4 O187 69.70(17) . . ?
O91 La4 O187 68.77(16) . . ?
O102 La4 O187 67.69(17) . . ?
O176 La4 O187 120.50(16) . . ?
O159 La4 O187 119.04(15) . . ?
O78 La4 Ni11 34.56(11) . . ?
O158 La4 Ni11 83.56(11) . . ?
O168 La4 Ni11 156.02(13) . . ?
O151 La4 Ni11 105.50(11) . . ?
O91 La4 Ni11 101.47(11) . . ?
O102 La4 Ni11 62.35(12) . . ?
O176 La4 Ni11 98.51(11) . . ?
O159 La4 Ni11 34.07(11) . . ?
O187 La4 Ni11 129.32(12) . . ?
O78 La4 Ni15 63.41(11) . . ?
O158 La4 Ni15 107.46(11) . . ?
O168 La4 Ni15 84.89(11) . . ?
O151 La4 Ni15 156.30(11) . . ?
O91 La4 Ni15 34.90(11) . . ?
O102 La4 Ni15 99.50(11) . . ?
O176 La4 Ni15 34.34(13) . . ?
O159 La4 Ni15 131.13(10) . . ?
O187 La4 Ni15 97.90(11) . . ?
Ni11 La4 Ni15 97.97(3) . . ?
O78 La4 Ni24 98.85(13) . . ?
O158 La4 Ni24 157.20(10) . . ?
O168 La4 Ni24 106.77(13) . . ?
O151 La4 Ni24 85.50(13) . . ?
O91 La4 Ni24 60.22(11) . . ?
O102 La4 Ni24 34.37(12) . . ?
O176 La4 Ni24 128.70(13) . . ?
O159 La4 Ni24 98.77(12) . . ?
O187 La4 Ni24 34.06(12) . . ?
Ni11 La4 Ni24 96.72(3) . . ?
Ni15 La4 Ni24 95.11(3) . . ?
O149 La5 O162 137.16(17) . . ?
O149 La5 O156 127.10(16) . . ?
O162 La5 O156 71.22(15) . . ?
O149 La5 O198 72.08(17) . . ?
O162 La5 O198 96.72(15) . . ?
O156 La5 O198 160.62(18) . . ?
O149 La5 O153 134.75(16) . . ?
O162 La5 O153 71.21(16) . . ?
O156 La5 O153 91.75(16) . . ?
O198 La5 O153 69.65(17) . . ?
O149 La5 O192 69.68(17) . . ?
O162 La5 O192 144.56(17) . . ?
O156 La5 O192 114.35(15) . . ?
O198 La5 O192 66.68(15) . . ?
O153 La5 O192 73.61(16) . . ?
O149 La5 O122 72.01(16) . . ?
O162 La5 O122 86.96(16) . . ?
O156 La5 O122 65.92(17) . . ?
O198 La5 O122 130.08(17) . . ?
O153 La5 O122 153.19(16) . . ?
O192 La5 O122 128.01(16) . . ?
O149 La5 O127 65.51(16) . . ?
O162 La5 O127 72.00(17) . . ?
O156 La5 O127 120.50(15) . . ?
O198 La5 O127 67.07(16) . . ?
O153 La5 O127 117.86(15) . . ?
O192 La5 O127 122.82(16) . . ?
O122 La5 O127 67.02(15) . . ?
O149 La5 O88 66.00(16) . . ?
O162 La5 O88 140.22(15) . . ?
O156 La5 O88 70.05(15) . . ?
O198 La5 O88 123.03(15) . . ?
O153 La5 O88 118.49(16) . . ?
O192 La5 O88 63.68(14) . . ?
O122 La5 O88 69.31(15) . . ?
O127 La5 O88 122.00(17) . . ?
O149 La5 Ni18 31.25(12) . . ?
O162 La5 Ni18 105.91(13) . . ?
O156 La5 Ni18 127.41(12) . . ?
O198 La5 Ni18 69.77(13) . . ?
O153 La5 Ni18 138.59(10) . . ?
O192 La5 Ni18 97.49(13) . . ?
O122 La5 Ni18 61.49(11) . . ?
O127 La5 Ni18 34.73(12) . . ?
O88 La5 Ni18 90.63(12) . . ?
O149 La5 La8 39.48(11) . . ?
O162 La5 La8 137.36(10) . . ?
O156 La5 La8 151.19(10) . . ?
O198 La5 La8 41.73(12) . . ?
O153 La5 La8 95.27(11) . . ?
O192 La5 La8 42.63(12) . . ?
O122 La5 La8 111.46(12) . . ?
O127 La5 La8 80.29(11) . . ?
O88 La5 La8 82.10(10) . . ?
Ni18 La5 La8 57.969(19) . . ?
O149 La5 La22 100.52(11) . . ?
O162 La5 La22 90.40(11) . . ?
O156 La5 La22 126.92(12) . . ?
O198 La5 La22 35.69(13) . . ?
O153 La5 La22 35.64(10) . . ?
O192 La5 La22 57.45(11) . . ?
O122 La5 La22 165.00(11) . . ?
O127 La5 La22 98.13(10) . . ?
O88 La5 La22 120.31(11) . . ?
Ni18 La5 La22 105.29(2) . . ?
La8 La5 La22 61.779(14) . . ?
O170 La6 O181 136.56(16) . . ?
O170 La6 O197 71.03(17) . . ?
O181 La6 O197 126.41(15) . . ?
O170 La6 O157 95.84(17) . . ?
O181 La6 O157 73.76(16) . . ?
O197 La6 O157 159.73(15) . . ?
O170 La6 O199 71.44(17) . . ?
O181 La6 O199 135.88(17) . . ?
O197 La6 O199 91.51(15) . . ?
O157 La6 O199 69.27(16) . . ?
O170 La6 O150 145.38(15) . . ?
O181 La6 O150 69.87(16) . . ?
O197 La6 O150 114.66(16) . . ?
O157 La6 O150 67.44(16) . . ?
O199 La6 O150 74.24(17) . . ?
O170 La6 O29 87.72(17) . . ?
O181 La6 O29 70.82(17) . . ?
O197 La6 O29 65.38(15) . . ?
O157 La6 O29 131.15(15) . . ?
O199 La6 O29 153.30(18) . . ?
O150 La6 O29 126.39(16) . . ?
O170 La6 O112 70.83(17) . . ?
O181 La6 O112 66.07(17) . . ?
O197 La6 O112 118.46(16) . . ?
O157 La6 O112 68.76(15) . . ?
O199 La6 O112 118.80(15) . . ?
O150 La6 O112 124.26(16) . . ?
O29 La6 O112 66.66(15) . . ?
O170 La6 O84 140.58(16) . . ?
O181 La6 O84 66.15(16) . . ?
O197 La6 O84 70.40(17) . . ?
O157 La6 O84 123.49(18) . . ?
O199 La6 O84 117.29(15) . . ?
O150 La6 O84 62.39(15) . . ?
O29 La6 O84 69.11(16) . . ?
O112 La6 O84 122.62(14) . . ?
O170 La6 Ni16 105.10(11) . . ?
O181 La6 Ni16 31.46(12) . . ?
O197 La6 Ni16 125.52(10) . . ?
O157 La6 Ni16 72.03(11) . . ?
O199 La6 Ni16 140.44(11) . . ?
O150 La6 Ni16 98.31(11) . . ?
O29 La6 Ni16 60.15(11) . . ?
O112 La6 Ni16 35.13(12) . . ?
O84 La6 Ni16 90.82(10) . . ?
O170 La6 La3 136.55(11) . . ?
O181 La6 La3 40.02(11) . . ?
O197 La6 La3 152.31(12) . . ?
O157 La6 La3 42.18(13) . . ?
O199 La6 La3 95.88(13) . . ?
O150 La6 La3 43.44(11) . . ?
O29 La6 La3 110.79(12) . . ?
O112 La6 La3 80.85(12) . . ?
O84 La6 La3 82.54(12) . . ?
Ni16 La6 La3 58.67(2) . . ?
O170 La6 La26 90.44(11) . . ?
O181 La6 La26 102.20(11) . . ?
O197 La6 La26 126.02(10) . . ?
O157 La6 La26 36.23(11) . . ?
O199 La6 La26 35.00(12) . . ?
O150 La6 La26 57.81(10) . . ?
O29 La6 La26 166.90(11) . . ?
O112 La6 La26 100.51(10) . . ?
O84 La6 La26 119.00(11) . . ?
Ni16 La6 La26 108.02(2) . . ?
La3 La6 La26 62.649(16) . . ?
O167 La7 O132 135.0(2) . . ?
O167 La7 O178 123.52(16) . . ?
O132 La7 O178 81.2(2) . . ?
O167 La7 O183 127.01(17) . . ?
O132 La7 O183 96.5(2) . . ?
O178 La7 O183 65.76(18) . . ?
O167 La7 O39 71.82(15) . . ?
O132 La7 O39 147.28(19) . . ?
O178 La7 O39 66.43(16) . . ?
O183 La7 O39 66.58(16) . . ?
O167 La7 O49 66.91(17) . . ?
O132 La7 O49 131.7(2) . . ?
O178 La7 O49 126.48(17) . . ?
O183 La7 O49 69.13(16) . . ?
O39 La7 O49 70.31(17) . . ?
O167 La7 O174 70.35(16) . . ?
O132 La7 O174 79.2(2) . . ?
O178 La7 O174 160.16(17) . . ?
O183 La7 O174 119.51(19) . . ?
O39 La7 O174 133.36(17) . . ?
O49 La7 O174 70.41(18) . . ?
O167 La7 O12 63.83(17) . . ?
O132 La7 O12 102.6(2) . . ?
O178 La7 O12 67.16(16) . . ?
O183 La7 O12 125.15(17) . . ?
O39 La7 O12 70.00(18) . . ?
O49 La7 O12 123.74(16) . . ?
O174 La7 O12 114.42(18) . . ?
O167 La7 O169 67.69(16) . . ?
O132 La7 O169 68.6(2) . . ?
O178 La7 O169 109.53(18) . . ?
O183 La7 O169 165.14(15) . . ?
O39 La7 O169 125.73(17) . . ?
O49 La7 O169 120.93(16) . . ?
O174 La7 O169 60.04(19) . . ?
O12 La7 O169 60.46(17) . . ?
O167 La7 O24 122.37(16) . 2_566 ?
O132 La7 O24 65.3(2) . 2_566 ?
O178 La7 O24 111.43(16) . 2_566 ?
O183 La7 O24 61.41(16) . 2_566 ?
O39 La7 O24 121.35(18) . 2_566 ?
O49 La7 O24 67.52(16) . 2_566 ?
O174 La7 O24 62.44(17) . 2_566 ?
O12 La7 O24 167.66(16) . 2_566 ?
O169 La7 O24 110.49(16) . 2_566 ?
O167 La7 Ni17 32.63(13) . . ?
O132 La7 Ni17 150.34(16) . . ?
O178 La7 Ni17 128.44(11) . . ?
O183 La7 Ni17 97.11(12) . . ?
O39 La7 Ni17 62.24(11) . . ?
O49 La7 Ni17 34.92(11) . . ?
O174 La7 Ni17 71.18(12) . . ?
O12 La7 Ni17 90.79(11) . . ?
O169 La7 Ni17 96.52(11) . . ?
O24 La7 Ni17 98.91(11) 2_566 . ?
O167 La7 Ni23 95.98(11) . . ?
O132 La7 Ni23 114.30(16) . . ?
O178 La7 Ni23 33.13(11) . . ?
O183 La7 Ni23 65.28(12) . . ?
O39 La7 Ni23 33.76(12) . . ?
O49 La7 Ni23 101.23(11) . . ?
O174 La7 Ni23 165.81(12) . . ?
O12 La7 Ni23 59.96(11) . . ?
O169 La7 Ni23 119.20(13) . . ?
O24 La7 Ni23 126.00(11) 2_566 . ?
Ni17 La7 Ni23 95.33(3) . . ?
O168 La8 O149 137.37(17) . . ?
O168 La8 O176 71.61(15) . . ?
O149 La8 O176 127.86(16) . . ?
O168 La8 O196 70.53(18) . . ?
O149 La8 O196 133.91(18) . . ?
O176 La8 O196 91.97(17) . . ?
O168 La8 O198 95.67(16) . . ?
O149 La8 O198 71.76(16) . . ?
O176 La8 O198 160.21(16) . . ?
O196 La8 O198 69.12(16) . . ?
O168 La8 O192 143.36(17) . . ?
O149 La8 O192 69.55(17) . . ?
O176 La8 O192 114.73(16) . . ?
O196 La8 O192 73.16(16) . . ?
O198 La8 O192 66.53(15) . . ?
O168 La8 O90 87.87(17) . . ?
O149 La8 O90 72.91(17) . . ?
O176 La8 O90 65.42(16) . . ?
O196 La8 O90 153.14(16) . . ?
O198 La8 O90 130.78(16) . . ?
O192 La8 O90 128.31(15) . . ?
O168 La8 O126 72.11(15) . . ?
O149 La8 O126 65.39(15) . . ?
O176 La8 O126 119.80(17) . . ?
O196 La8 O126 118.25(15) . . ?
O198 La8 O126 67.76(17) . . ?
O192 La8 O126 123.14(15) . . ?
O90 La8 O126 66.87(16) . . ?
O168 La8 O86 140.98(16) . . ?
O149 La8 O86 66.30(15) . . ?
O176 La8 O86 70.30(14) . . ?
O196 La8 O86 118.74(16) . . ?
O198 La8 O86 123.31(15) . . ?
O192 La8 O86 64.16(16) . . ?
O90 La8 O86 68.87(16) . . ?
O126 La8 O86 121.41(15) . . ?
O168 La8 Ni18 105.91(12) . . ?
O149 La8 Ni18 31.49(12) . . ?
O176 La8 Ni18 127.51(13) . . ?
O196 La8 Ni18 138.14(11) . . ?
O198 La8 Ni18 69.85(12) . . ?
O192 La8 Ni18 97.72(11) . . ?
O90 La8 Ni18 62.09(11) . . ?
O126 La8 Ni18 34.34(10) . . ?
O86 La8 Ni18 90.76(11) . . ?
O168 La8 La5 136.23(12) . . ?
O149 La8 La5 39.33(14) . . ?
O176 La8 La5 151.82(10) . . ?
O196 La8 La5 94.59(12) . . ?
O198 La8 La5 41.52(10) . . ?
O192 La8 La5 42.63(11) . . ?
O90 La8 La5 112.21(10) . . ?
O126 La8 La5 80.59(11) . . ?
O86 La8 La5 82.57(10) . . ?
Ni18 La8 La5 58.21(2) . . ?
O168 La8 La22 89.38(13) . . ?
O149 La8 La22 99.92(13) . . ?
O176 La8 La22 126.90(12) . . ?
O196 La8 La22 35.37(12) . . ?
O198 La8 La22 35.44(12) . . ?
O192 La8 La22 57.16(11) . . ?
O90 La8 La22 165.45(11) . . ?
O126 La8 La22 98.71(12) . . ?
O86 La8 La22 120.53(12) . . ?
Ni18 La8 La22 105.12(2) . . ?
La5 La8 La22 61.329(13) . . ?
O212 La9 O206 68.3(2) . . ?
O212 La9 O170 98.67(18) . . ?
O206 La9 O170 135.27(16) . . ?
O212 La9 O162 146.41(19) . . ?
O206 La9 O162 96.10(18) . . ?
O170 La9 O162 71.05(17) . . ?
O212 La9 O139 136.7(2) . . ?
O206 La9 O139 146.53(17) . . ?
O170 La9 O139 71.48(14) . . ?
O162 La9 O139 71.83(16) . . ?
O212 La9 O209 69.3(2) . . ?
O206 La9 O209 69.9(2) . . ?
O170 La9 O209 147.6(2) . . ?
O162 La9 O209 134.9(2) . . ?
O139 La9 O209 96.21(18) . . ?
O212 La9 O199 69.40(19) . . ?
O206 La9 O199 133.71(18) . . ?
O170 La9 O199 69.09(16) . . ?
O162 La9 O199 129.94(15) . . ?
O139 La9 O199 67.70(16) . . ?
O209 La9 O199 78.5(2) . . ?
O212 La9 O193 132.04(17) . . ?
O206 La9 O193 78.50(17) . . ?
O170 La9 O193 129.08(16) . . ?
O162 La9 O193 67.97(16) . . ?
O139 La9 O193 68.03(15) . . ?
O209 La9 O193 67.2(2) . . ?
O199 La9 O193 119.19(16) . . ?
O212 La9 O153 78.33(19) . . ?
O206 La9 O153 68.62(15) . . ?
O170 La9 O153 66.83(15) . . ?
O162 La9 O153 68.18(15) . . ?
O139 La9 O153 129.19(14) . . ?
O209 La9 O153 134.34(18) . . ?
O199 La9 O153 119.33(16) . . ?
O193 La9 O153 120.67(17) . . ?
O212 La9 Ni3' 33.6(2) . . ?
O206 La9 Ni3' 41.4(2) . . ?
O170 La9 Ni3' 131.09(18) . . ?
O162 La9 Ni3' 137.25(18) . . ?
O139 La9 Ni3' 143.59(16) . . ?
O209 La9 Ni3' 48.67(19) . . ?
O199 La9 Ni3' 92.31(18) . . ?
O193 La9 Ni3' 99.69(17) . . ?
O153 La9 Ni3' 86.93(16) . . ?
O212 La9 La1 140.67(14) . . ?
O206 La9 La1 138.02(14) . . ?
O170 La9 La1 42.24(12) . . ?
O162 La9 La1 42.23(11) . . ?
O139 La9 La1 42.72(10) . . ?
O209 La9 La1 138.47(15) . . ?
O199 La9 La1 87.71(11) . . ?
O193 La9 La1 86.84(10) . . ?
O153 La9 La1 86.49(10) . . ?
Ni3' La9 La1 172.47(12) . . ?
O212 La9 La22 62.45(16) . . ?
O206 La9 La22 35.14(12) . . ?
O170 La9 La22 100.32(11) . . ?
O162 La9 La22 87.38(11) . . ?
O139 La9 La22 159.11(12) . . ?
O209 La9 La22 100.08(15) . . ?
O199 La9 La22 128.42(11) . . ?
O193 La9 La22 106.57(11) . . ?
O153 La9 La22 34.86(9) . . ?
Ni3' La9 La22 55.92(13) . . ?
La1 La9 La22 118.719(18) . . ?
O158 La10 O190 136.37(16) . . ?
O158 La10 O146 71.75(16) . . ?
O190 La10 O146 135.45(19) . . ?
O158 La10 O163 95.92(18) . . ?
O190 La10 O163 73.58(17) . . ?
O146 La10 O163 68.94(18) . . ?
O158 La10 O159 69.93(17) . . ?
O190 La10 O159 127.73(17) . . ?
O146 La10 O159 90.97(17) . . ?
O163 La10 O159 158.64(15) . . ?
O158 La10 O79 86.57(16) . . ?
O190 La10 O79 72.41(17) . . ?
O146 La10 O79 152.14(18) . . ?
O163 La10 O79 132.35(16) . . ?
O159 La10 O79 64.65(16) . . ?
O158 La10 O200 145.77(16) . . ?
O190 La10 O200 69.10(15) . . ?
O146 La10 O200 74.45(16) . . ?
O163 La10 O200 66.63(16) . . ?
O159 La10 O200 116.19(16) . . ?
O79 La10 O200 127.22(15) . . ?
O158 La10 O120 71.32(16) . . ?
O190 La10 O120 65.42(15) . . ?
O146 La10 O120 118.66(16) . . ?
O163 La10 O120 68.23(15) . . ?
O159 La10 O120 118.93(15) . . ?
O79 La10 O120 67.72(16) . . ?
O200 La10 O120 122.52(17) . . ?
O158 La10 O98 140.43(19) . . ?
O190 La10 O98 66.26(17) . . ?
O146 La10 O98 117.57(15) . . ?
O163 La10 O98 123.59(17) . . ?
O159 La10 O98 71.49(16) . . ?
O79 La10 O98 69.15(15) . . ?
O200 La10 O98 63.01(17) . . ?
O120 La10 O98 122.28(14) . . ?
O158 La10 Ni10 104.88(11) . . ?
O190 La10 Ni10 31.49(11) . . ?
O146 La10 Ni10 140.07(14) . . ?
O163 La10 Ni10 71.99(11) . . ?
O159 La10 Ni10 126.17(10) . . ?
O79 La10 Ni10 61.54(12) . . ?
O200 La10 Ni10 97.49(11) . . ?
O120 La10 Ni10 34.53(10) . . ?
O98 La10 Ni10 90.80(11) . . ?
O158 La10 La2 136.25(14) . . ?
O190 La10 La2 39.91(13) . . ?
O146 La10 La2 95.56(14) . . ?
O163 La10 La2 41.90(11) . . ?
O159 La10 La2 153.68(11) . . ?
O79 La10 La2 112.28(12) . . ?
O200 La10 La2 42.72(12) . . ?
O120 La10 La2 79.83(11) . . ?
O98 La10 La2 82.93(13) . . ?
Ni10 La10 La2 58.54(2) . . ?
O158 La10 La28 89.78(12) . . ?
O190 La10 La28 102.23(13) . . ?
O146 La10 La28 34.74(14) . . ?
O163 La10 La28 35.75(10) . . ?
O159 La10 La28 125.46(10) . . ?
O79 La10 La28 167.01(11) . . ?
O200 La10 La28 58.51(11) . . ?
O120 La10 La28 99.31(11) . . ?
O98 La10 La28 120.18(11) . . ?
Ni10 La10 La28 107.61(2) . . ?
La2 La10 La28 62.854(16) . . ?
O139 La11 O167 136.79(18) . . ?
O139 La11 O174 94.42(17) . . ?
O167 La11 O174 71.30(17) . . ?
O139 La11 O211 71.77(17) . . ?
O167 La11 O211 129.07(16) . . ?
O174 La11 O211 159.55(17) . . ?
O139 La11 O10 141.94(16) . . ?
O167 La11 O10 67.73(18) . . ?
O174 La11 O10 123.50(18) . . ?
O211 La11 O10 70.79(16) . . ?
O139 La11 O169 140.15(16) . . ?
O167 La11 O169 70.17(17) . . ?
O174 La11 O169 63.6(2) . . ?
O211 La11 O169 117.67(18) . . ?
O10 La11 O169 66.85(17) . . ?
O139 La11 O74 88.41(15) . . ?
O167 La11 O74 72.90(14) . . ?
O174 La11 O74 129.87(18) . . ?
O211 La11 O74 66.32(16) . . ?
O10 La11 O74 70.55(17) . . ?
O169 La11 O74 131.38(17) . . ?
O139 La11 O193 70.42(15) . . ?
O167 La11 O193 134.60(14) . . ?
O174 La11 O193 70.97(17) . . ?
O211 La11 O193 89.86(15) . . ?
O10 La11 O193 115.87(18) . . ?
O169 La11 O193 70.99(16) . . ?
O74 La11 O193 152.50(15) . . ?
O139 La11 O52 71.49(16) . . ?
O167 La11 O52 65.35(17) . . ?
O174 La11 O52 67.47(17) . . ?
O211 La11 O52 119.42(15) . . ?
O10 La11 O52 122.99(17) . . ?
O169 La11 O52 121.56(17) . . ?
O74 La11 O52 66.22(16) . . ?
O193 La11 O52 119.79(17) . . ?
O139 La11 La29 92.10(10) . . ?
O167 La11 La29 98.21(10) . . ?
O174 La11 La29 37.13(14) . . ?
O211 La11 La29 126.06(11) . . ?
O10 La11 La29 115.48(11) . . ?
O169 La11 La29 49.90(13) . . ?
O74 La11 La29 167.00(12) . . ?
O193 La11 La29 37.27(11) . . ?
O52 La11 La29 101.65(10) . . ?
O139 La11 La7 133.34(11) . . ?
O167 La11 La7 37.36(10) . . ?
O174 La11 La7 40.71(13) . . ?
O211 La11 La7 154.83(12) . . ?
O10 La11 La7 84.42(11) . . ?
O169 La11 La7 44.49(13) . . ?
O74 La11 La7 110.02(10) . . ?
O193 La11 La7 97.38(10) . . ?
O52 La11 La7 77.51(10) . . ?
La29 La11 La7 60.896(16) . . ?
O139 La11 La1 34.61(11) . . ?
O167 La11 La1 145.65(10) . . ?
O174 La11 La1 128.01(13) . . ?
O211 La11 La1 37.22(12) . . ?
O10 La11 La1 107.53(11) . . ?
O169 La11 La1 141.44(13) . . ?
O74 La11 La1 73.61(10) . . ?
O193 La11 La1 79.09(10) . . ?
O52 La11 La1 94.13(10) . . ?
La29 La11 La1 113.348(18) . . ?
La7 La11 La1 167.944(18) . . ?
O184 La12 O205 73.32(17) . . ?
O184 La12 O177 73.17(17) . . ?
O205 La12 O177 74.03(15) . . ?
O184 La12 O57 92.94(17) . . ?
O205 La12 O57 138.05(16) . . ?
O177 La12 O57 140.60(15) . . ?
O184 La12 O94 138.18(17) . . ?
O205 La12 O94 142.08(17) . . ?
O177 La12 O94 93.68(16) . . ?
O57 La12 O94 72.11(17) . . ?
O184 La12 O72 141.13(17) . . ?
O205 La12 O72 92.63(17) . . ?
O177 La12 O72 138.54(17) . . ?
O57 La12 O72 73.34(16) . . ?
O94 La12 O72 72.85(17) . . ?
O184 La12 O186 134.90(15) . . ?
O205 La12 O186 72.98(17) . . ?
O177 La12 O186 69.36(17) . . ?
O57 La12 O186 132.10(18) . . ?
O94 La12 O186 69.13(16) . . ?
O72 La12 O186 69.20(16) . . ?
O184 La12 O210 72.77(17) . . ?
O205 La12 O210 69.00(15) . . ?
O177 La12 O210 135.24(17) . . ?
O57 La12 O210 69.08(15) . . ?
O94 La12 O210 131.06(16) . . ?
O72 La12 O210 68.37(18) . . ?
O186 La12 O210 120.19(16) . . ?
O184 La12 O201 69.59(17) . . ?
O205 La12 O201 135.59(17) . . ?
O177 La12 O201 72.57(14) . . ?
O57 La12 O201 68.04(15) . . ?
O94 La12 O201 68.60(18) . . ?
O72 La12 O201 131.72(16) . . ?
O186 La12 O201 119.66(16) . . ?
O210 La12 O201 119.92(16) . . ?
O184 La12 Ni30 156.59(11) . . ?
O205 La12 Ni30 107.21(13) . . ?
O177 La12 Ni30 84.37(13) . . ?
O57 La12 Ni30 100.55(13) . . ?
O94 La12 Ni30 34.99(12) . . ?
O72 La12 Ni30 61.91(13) . . ?
O186 La12 Ni30 34.73(12) . . ?
O210 La12 Ni30 129.97(13) . . ?
O201 La12 Ni30 97.77(13) . . ?
O184 La12 Ni28 106.89(11) . . ?
O205 La12 Ni28 83.26(11) . . ?
O177 La12 Ni28 156.34(10) . . ?
O57 La12 Ni28 62.66(11) . . ?
O94 La12 Ni28 100.40(12) . . ?
O72 La12 Ni28 34.44(13) . . ?
O186 La12 Ni28 97.97(11) . . ?
O210 La12 Ni28 34.44(13) . . ?
O201 La12 Ni28 130.36(10) . . ?
Ni30 La12 Ni28 96.32(3) . . ?
O184 La12 Ni6 84.09(11) . . ?
O205 La12 Ni6 156.31(13) . . ?
O177 La12 Ni6 106.56(10) . . ?
O57 La12 Ni6 34.26(11) . . ?
O94 La12 Ni6 61.36(12) . . ?
O72 La12 Ni6 100.84(11) . . ?
O186 La12 Ni6 130.05(12) . . ?
O210 La12 Ni6 97.89(10) . . ?
O201 La12 Ni6 34.36(10) . . ?
Ni30 La12 Ni6 96.34(3) . . ?
Ni28 La12 Ni6 96.89(2) . . ?
O204 La13 O154 73.51(15) . . ?
O204 La13 O172 73.56(17) . . ?
O154 La13 O172 73.32(16) . . ?
O204 La13 O18 93.67(16) . . ?
O154 La13 O18 141.43(18) . . ?
O172 La13 O18 138.74(15) . . ?
O204 La13 O36 141.95(16) . . ?
O154 La13 O36 137.55(17) . . ?
O172 La13 O36 93.14(18) . . ?
O18 La13 O36 72.84(18) . . ?
O204 La13 O166 73.59(16) . . ?
O154 La13 O166 136.18(15) . . ?
O172 La13 O166 70.18(15) . . ?
O18 La13 O166 68.58(16) . . ?
O36 La13 O166 68.36(16) . . ?
O204 La13 O8 137.89(19) . . ?
O154 La13 O8 93.17(16) . . ?
O172 La13 O8 141.55(17) . . ?
O18 La13 O8 71.96(15) . . ?
O36 La13 O8 72.56(18) . . ?
O166 La13 O8 130.62(16) . . ?
O204 La13 O194 135.52(16) . . ?
O154 La13 O194 68.86(18) . . ?
O172 La13 O194 73.63(17) . . ?
O18 La13 O194 130.69(17) . . ?
O36 La13 O194 68.72(17) . . ?
O166 La13 O194 120.86(18) . . ?
O8 La13 O194 67.93(18) . . ?
O204 La13 O164 69.05(17) . . ?
O154 La13 O164 72.97(17) . . ?
O172 La13 O164 135.11(17) . . ?
O18 La13 O164 68.49(17) . . ?
O36 La13 O164 131.73(17) . . ?
O166 La13 O164 119.66(16) . . ?
O8 La13 O164 68.85(18) . . ?
O194 La13 O164 119.11(17) . . ?
O204 La13 Ni13 83.46(12) . . ?
O154 La13 Ni13 106.61(13) . . ?
O172 La13 Ni13 156.13(12) . . ?
O18 La13 Ni13 34.91(13) . . ?
O36 La13 Ni13 101.31(13) . . ?
O166 La13 Ni13 97.51(12) . . ?
O8 La13 Ni13 61.89(13) . . ?
O194 La13 Ni13 129.34(13) . . ?
O164 La13 Ni13 34.02(11) . . ?
O204 La13 Ni22 107.57(11) . . ?
O154 La13 Ni22 155.81(13) . . ?
O172 La13 Ni22 83.72(12) . . ?
O18 La13 Ni22 62.55(13) . . ?
O36 La13 Ni22 34.54(11) . . ?
O166 La13 Ni22 34.22(12) . . ?
O8 La13 Ni22 100.41(12) . . ?
O194 La13 Ni22 97.77(13) . . ?
O164 La13 Ni22 130.66(11) . . ?
Ni13 La13 Ni22 97.46(3) . . ?
O204 La13 Ni29 156.53(11) . . ?
O154 La13 Ni29 84.11(12) . . ?
O172 La13 Ni29 107.08(12) . . ?
O18 La13 Ni29 99.70(11) . . ?
O36 La13 Ni29 61.21(11) . . ?
O166 La13 Ni29 129.34(12) . . ?
O8 La13 Ni29 34.68(13) . . ?
O194 La13 Ni29 33.96(13) . . ?
O164 La13 Ni29 98.01(11) . . ?
Ni13 La13 Ni29 96.55(3) . . ?
Ni22 La13 Ni29 95.73(3) . . ?
O141 La14 O152 70.1(2) . . ?
O141 La14 O204 96.61(19) . . ?
O152 La14 O204 135.56(15) . . ?
O141 La14 O172 144.84(18) . . ?
O152 La14 O172 94.19(18) . . ?
O204 La14 O172 72.36(17) . . ?
O141 La14 O154 137.7(2) . . ?
O152 La14 O154 144.94(18) . . ?
O204 La14 O154 71.85(15) . . ?
O172 La14 O154 71.77(16) . . ?
O141 La14 O140 69.6(2) . . ?
O152 La14 O140 69.9(2) . . ?
O204 La14 O140 146.6(3) . . ?
O172 La14 O140 135.7(3) . . ?
O154 La14 O140 97.5(2) . . ?
O141 La14 O138 76.38(19) . . ?
O152 La14 O138 68.06(16) . . ?
O204 La14 O138 67.60(16) . . ?
O172 La14 O138 68.52(16) . . ?
O154 La14 O138 129.67(15) . . ?
O140 La14 O138 132.6(2) . . ?
O141 La14 O202 69.0(2) . . ?
O152 La14 O202 134.25(18) . . ?
O204 La14 O202 69.12(16) . . ?
O172 La14 O202 131.39(16) . . ?
O154 La14 O202 68.89(17) . . ?
O140 La14 O202 77.5(3) . . ?
O138 La14 O202 119.59(17) . . ?
O141 La14 O207 133.63(19) . . ?
O152 La14 O207 77.08(18) . . ?
O204 La14 O207 129.64(17) . . ?
O172 La14 O207 67.29(16) . . ?
O154 La14 O207 67.87(17) . . ?
O140 La14 O207 68.9(3) . . ?
O138 La14 O207 120.15(19) . . ?
O202 La14 O207 119.69(17) . . ?
O141 La14 Ni2' 36.78(17) . . ?
O152 La14 Ni2' 40.50(15) . . ?
O204 La14 Ni2' 132.07(13) . . ?
O172 La14 Ni2' 134.50(13) . . ?
O154 La14 Ni2' 144.57(12) . . ?
O140 La14 Ni2' 47.54(19) . . ?
O138 La14 Ni2' 85.72(12) . . ?
O202 La14 Ni2' 93.75(13) . . ?
O207 La14 Ni2' 98.02(13) . . ?
O141 La14 Ni'' 98.8(2) . . ?
O152 La14 Ni'' 74.34(19) . . ?
O204 La14 Ni'' 149.87(18) . . ?
O172 La14 Ni'' 107.1(2) . . ?
O154 La14 Ni'' 79.34(18) . . ?
O140 La14 Ni'' 29.7(3) . . ?
O138 La14 Ni'' 141.5(2) . . ?
O202 La14 Ni'' 92.6(2) . . ?
O207 La14 Ni'' 39.8(2) . . ?
Ni2' La14 Ni'' 70.58(16) . . ?
O141 La14 La13 139.08(15) . . ?
O152 La14 La13 136.74(13) . . ?
O204 La14 La13 42.58(12) . . ?
O172 La14 La13 42.85(12) . . ?
O154 La14 La13 42.79(10) . . ?
O140 La14 La13 140.01(19) . . ?
O138 La14 La13 86.88(11) . . ?
O202 La14 La13 88.55(11) . . ?
O207 La14 La13 87.05(12) . . ?
Ni2' La14 La13 172.44(5) . . ?
Ni'' La14 La13 116.56(15) . . ?
O172 La15 O171 137.29(18) . . ?
O172 La15 O166 71.35(16) . . ?
O171 La15 O166 126.83(16) . . ?
O172 La15 O214 96.96(15) . . ?
O171 La15 O214 71.55(17) . . ?
O166 La15 O214 161.45(18) . . ?
O172 La15 O138 70.89(17) . . ?
O171 La15 O138 134.79(17) . . ?
O166 La15 O138 92.08(18) . . ?
O214 La15 O138 70.13(18) . . ?
O172 La15 O188 144.46(17) . . ?
O171 La15 O188 69.85(18) . . ?
O166 La15 O188 114.01(16) . . ?
O214 La15 O188 67.08(15) . . ?
O138 La15 O188 73.77(16) . . ?
O172 La15 O34 86.57(16) . . ?
O171 La15 O34 72.25(17) . . ?
O166 La15 O34 65.77(18) . . ?
O214 La15 O34 129.36(19) . . ?
O138 La15 O34 152.85(17) . . ?
O188 La15 O34 128.45(16) . . ?
O172 La15 O116 139.85(16) . . ?
O171 La15 O116 65.65(17) . . ?
O166 La15 O116 69.70(16) . . ?
O214 La15 O116 123.19(16) . . ?
O138 La15 O116 119.64(17) . . ?
O188 La15 O116 64.26(15) . . ?
O34 La15 O116 68.93(16) . . ?
O172 La15 O44 72.40(17) . . ?
O171 La15 O44 65.31(16) . . ?
O166 La15 O44 121.11(16) . . ?
O214 La15 O44 65.98(16) . . ?
O138 La15 O44 117.23(16) . . ?
O188 La15 O44 122.53(17) . . ?
O34 La15 O44 67.26(16) . . ?
O116 La15 O44 121.43(18) . . ?
O172 La15 Ni26 105.78(14) . . ?
O171 La15 Ni26 31.52(11) . . ?
O166 La15 Ni26 127.67(13) . . ?
O214 La15 Ni26 68.65(13) . . ?
O138 La15 Ni26 137.86(13) . . ?
O188 La15 Ni26 97.72(13) . . ?
O34 La15 Ni26 61.91(13) . . ?
O116 La15 Ni26 90.55(14) . . ?
O44 La15 Ni26 34.23(11) . . ?
O172 La15 La17 137.24(12) . . ?
O171 La15 La17 39.66(12) . . ?
O166 La15 La17 151.16(10) . . ?
O214 La15 La17 41.23(11) . . ?
O138 La15 La17 95.14(12) . . ?
O188 La15 La17 42.92(13) . . ?
O34 La15 La17 111.85(13) . . ?
O116 La15 La17 82.52(12) . . ?
O44 La15 La17 79.72(11) . . ?
Ni26 La15 La17 57.88(2) . . ?
O172 La15 La23 90.41(12) . . ?
O171 La15 La23 100.30(12) . . ?
O166 La15 La23 127.40(13) . . ?
O214 La15 La23 36.00(13) . . ?
O138 La15 La23 35.84(12) . . ?
O188 La15 La23 57.59(11) . . ?
O34 La15 La23 164.46(12) . . ?
O116 La15 La23 121.19(12) . . ?
O44 La15 La23 97.31(11) . . ?
Ni26 La15 La23 104.52(2) . . ?
La17 La15 La23 61.392(14) . . ?
O175 La16 O182 126.52(16) . . ?
O175 La16 O180 65.62(17) . . ?
O182 La16 O180 123.26(19) . . ?
O175 La16 O134 91.0(2) . 2_566 ?
O182 La16 O134 141.8(2) . 2_566 ?
O180 La16 O134 75.4(2) . 2_566 ?
O175 La16 O106 67.02(17) . . ?
O182 La16 O106 70.52(16) . . ?
O180 La16 O106 67.18(17) . . ?
O134 La16 O106 141.7(2) 2_566 . ?
O175 La16 O68 70.90(15) . . ?
O182 La16 O68 64.77(17) . . ?
O180 La16 O68 127.39(16) . . ?
O134 La16 O68 134.1(2) 2_566 . ?
O106 La16 O68 69.58(17) . . ?
O175 La16 O144 165.76(19) . . ?
O182 La16 O144 67.31(18) . . ?
O180 La16 O144 111.28(18) . . ?
O134 La16 O144 74.9(2) 2_566 . ?
O106 La16 O144 125.7(2) . . ?
O68 La16 O144 117.80(16) . . ?
O175 La16 O53 125.10(17) . . ?
O182 La16 O53 64.58(17) . . ?
O180 La16 O53 66.78(17) . . ?
O134 La16 O53 102.0(2) 2_566 . ?
O106 La16 O53 70.56(17) . . ?
O68 La16 O53 123.06(17) . . ?
O144 La16 O53 61.29(19) . . ?
O175 La16 O16 62.94(17) . 2_566 ?
O182 La16 O16 120.08(17) . 2_566 ?
O180 La16 O16 113.78(17) . 2_566 ?
O134 La16 O16 66.9(2) 2_566 2_566 ?
O106 La16 O16 121.63(16) . 2_566 ?
O68 La16 O16 67.30(17) . 2_566 ?
O144 La16 O16 108.64(19) . 2_566 ?
O53 La16 O16 167.52(16) . 2_566 ?
O175 La16 O155 117.57(19) . . ?
O182 La16 O155 68.9(2) . . ?
O180 La16 O155 163.81(19) . . ?
O134 La16 O155 88.6(2) 2_566 . ?
O106 La16 O155 129.01(18) . . ?
O68 La16 O155 65.91(18) . . ?
O144 La16 O155 61.4(2) . . ?
O53 La16 O155 115.87(18) . . ?
O16 La16 O155 59.89(18) 2_566 . ?
O175 La16 Ni25 65.05(13) . . ?
O182 La16 Ni25 95.40(13) . . ?
O180 La16 Ni25 33.41(13) . . ?
O134 La16 Ni25 108.79(19) 2_566 . ?
O106 La16 Ni25 34.16(11) . . ?
O68 La16 Ni25 101.11(12) . . ?
O144 La16 Ni25 120.74(15) . . ?
O53 La16 Ni25 60.23(11) . . ?
O16 La16 Ni25 127.62(11) 2_566 . ?
O155 La16 Ni25 162.60(15) . . ?
O175 La16 Ni20 97.08(12) . . ?
O182 La16 Ni20 31.93(12) . . ?
O180 La16 Ni20 127.38(13) . . ?
O134 La16 Ni20 157.15(19) 2_566 . ?
O106 La16 Ni20 60.45(11) . . ?
O68 La16 Ni20 33.74(12) . . ?
O144 La16 Ni20 95.47(13) . . ?
O53 La16 Ni20 90.75(12) . . ?
O16 La16 Ni20 97.86(12) 2_566 . ?
O155 La16 Ni20 68.76(15) . . ?
Ni25 La16 Ni20 93.98(3) . . ?
O205 La17 O171 136.91(17) . . ?
O205 La17 O210 70.70(15) . . ?
O171 La17 O210 127.16(16) . . ?
O205 La17 O214 97.90(16) . . ?
O171 La17 O214 71.42(16) . . ?
O210 La17 O214 161.20(17) . . ?
O205 La17 O173 71.62(18) . . ?
O171 La17 O173 135.01(18) . . ?
O210 La17 O173 91.53(16) . . ?
O214 La17 O173 70.35(16) . . ?
O205 La17 O70 85.67(17) . . ?
O171 La17 O70 72.53(17) . . ?
O210 La17 O70 65.62(17) . . ?
O214 La17 O70 129.94(17) . . ?
O173 La17 O70 152.39(16) . . ?
O205 La17 O188 145.65(18) . . ?
O171 La17 O188 69.55(18) . . ?
O210 La17 O188 114.06(16) . . ?
O214 La17 O188 66.82(16) . . ?
O173 La17 O188 74.21(17) . . ?
O70 La17 O188 128.10(16) . . ?
O205 La17 O113 139.77(16) . . ?
O171 La17 O113 65.80(15) . . ?
O210 La17 O113 70.28(15) . . ?
O214 La17 O113 122.33(16) . . ?
O173 La17 O113 118.74(17) . . ?
O70 La17 O113 69.65(17) . . ?
O188 La17 O113 63.15(17) . . ?
O205 La17 O42 71.74(16) . . ?
O171 La17 O42 65.63(16) . . ?
O210 La17 O42 120.42(18) . . ?
O214 La17 O42 67.00(17) . . ?
O173 La17 O42 117.71(15) . . ?
O70 La17 O42 67.02(16) . . ?
O188 La17 O42 123.11(16) . . ?
O113 La17 O42 121.94(16) . . ?
O205 La17 Ni26 105.15(12) . . ?
O171 La17 Ni26 31.77(12) . . ?
O210 La17 Ni26 127.78(13) . . ?
O214 La17 Ni26 68.84(12) . . ?
O173 La17 Ni26 138.14(11) . . ?
O70 La17 Ni26 62.16(11) . . ?
O188 La17 Ni26 97.74(11) . . ?
O113 La17 Ni26 91.14(12) . . ?
O42 La17 Ni26 34.23(11) . . ?
O205 La17 La15 137.96(11) . . ?
O171 La17 La15 39.57(13) . . ?
O210 La17 La15 151.13(11) . . ?
O214 La17 La15 41.17(11) . . ?
O173 La17 La15 95.44(12) . . ?
O70 La17 La15 112.06(11) . . ?
O188 La17 La15 42.63(11) . . ?
O113 La17 La15 81.86(11) . . ?
O42 La17 La15 80.55(11) . . ?
Ni26 La17 La15 58.18(2) . . ?
O205 La17 La23 91.47(13) . . ?
O171 La17 La23 100.33(13) . . ?
O210 La17 La23 126.96(13) . . ?
O214 La17 La23 36.10(12) . . ?
O173 La17 La23 35.98(11) . . ?
O70 La17 La23 165.16(11) . . ?
O188 La17 La23 57.62(11) . . ?
O113 La17 La23 120.00(13) . . ?
O42 La17 La23 98.25(12) . . ?
Ni26 La17 La23 104.83(2) . . ?
La15 La17 La23 61.501(14) . . ?
O151 La18 O182 136.92(16) . . ?
O151 La18 O187 72.34(18) . . ?
O182 La18 O187 129.31(19) . . ?
O151 La18 O155 89.4(2) . . ?
O182 La18 O155 73.4(2) . . ?
O187 La18 O155 157.2(2) . . ?
O151 La18 O56 143.25(17) . . ?
O182 La18 O56 69.08(18) . . ?
O187 La18 O56 71.07(18) . . ?
O155 La18 O56 126.8(2) . . ?
O151 La18 O144 138.3(2) . . ?
O182 La18 O144 69.77(18) . . ?
O187 La18 O144 119.39(18) . . ?
O155 La18 O144 66.0(2) . . ?
O56 La18 O144 66.4(2) . . ?
O151 La18 O104 91.19(17) . . ?
O182 La18 O104 72.04(16) . . ?
O187 La18 O104 66.36(16) . . ?
O155 La18 O104 129.16(19) . . ?
O56 La18 O104 71.26(18) . . ?
O144 La18 O104 130.5(2) . . ?
O151 La18 O185 69.19(17) . . ?
O182 La18 O185 134.75(16) . . ?
O187 La18 O185 89.70(17) . . ?
O155 La18 O185 70.72(19) . . ?
O56 La18 O185 113.58(18) . . ?
O144 La18 O185 70.99(19) . . ?
O104 La18 O185 153.20(15) . . ?
O151 La18 O66 71.42(16) . . ?
O182 La18 O66 65.51(16) . . ?
O187 La18 O66 117.58(15) . . ?
O155 La18 O66 66.70(19) . . ?
O56 La18 O66 124.34(18) . . ?
O144 La18 O66 121.66(16) . . ?
O104 La18 O66 65.50(17) . . ?
O185 La18 O66 120.96(18) . . ?
O151 La18 La16 132.86(12) . . ?
O182 La18 La16 37.63(13) . . ?
O187 La18 La16 154.66(13) . . ?
O155 La18 La16 44.49(16) . . ?
O56 La18 La16 83.86(12) . . ?
O144 La18 La16 42.67(13) . . ?
O104 La18 La16 109.58(11) . . ?
O185 La18 La16 97.21(10) . . ?
O66 La18 La16 79.44(10) . . ?
O151 La18 La4 34.98(12) . . ?
O182 La18 La4 145.41(12) . . ?
O187 La18 La4 37.49(13) . . ?
O155 La18 La4 123.85(16) . . ?
O56 La18 La4 108.27(12) . . ?
O144 La18 La4 142.75(13) . . ?
O104 La18 La4 74.60(11) . . ?
O185 La18 La4 79.03(10) . . ?
O66 La18 La4 92.48(10) . . ?
La16 La18 La4 167.827(19) . . ?
O208 La19 O145 69.30(19) . . ?
O208 La19 O184 98.27(18) . . ?
O145 La19 O184 135.37(17) . . ?
O208 La19 O205 146.71(18) . . ?
O145 La19 O205 95.56(17) . . ?
O184 La19 O205 71.28(16) . . ?
O208 La19 O177 135.64(17) . . ?
O145 La19 O177 146.82(17) . . ?
O184 La19 O177 70.96(16) . . ?
O205 La19 O177 72.18(16) . . ?
O208 La19 O143 70.6(2) . . ?
O145 La19 O143 70.03(19) . . ?
O184 La19 O143 148.16(19) . . ?
O205 La19 O143 133.5(2) . . ?
O177 La19 O143 95.7(2) . . ?
O208 La19 O173 77.91(18) . . ?
O145 La19 O173 68.27(16) . . ?
O184 La19 O173 67.21(15) . . ?
O205 La19 O173 68.88(18) . . ?
O177 La19 O173 129.66(15) . . ?
O143 La19 O173 134.3(2) . . ?
O208 La19 O195 68.37(18) . . ?
O145 La19 O195 133.95(18) . . ?
O184 La19 O195 68.63(15) . . ?
O205 La19 O195 130.17(16) . . ?
O177 La19 O195 67.68(17) . . ?
O143 La19 O195 79.59(18) . . ?
O173 La19 O195 118.39(16) . . ?
O208 La19 O161 132.37(17) . . ?
O145 La19 O161 78.27(18) . . ?
O184 La19 O161 129.09(18) . . ?
O205 La19 O161 67.92(16) . . ?
O177 La19 O161 68.55(16) . . ?
O143 La19 O161 65.9(2) . . ?
O173 La19 O161 121.17(16) . . ?
O195 La19 O161 119.74(17) . . ?
O208 La19 Ni4' 36.29(19) . . ?
O145 La19 Ni4' 41.85(19) . . ?
O184 La19 Ni4' 133.8(2) . . ?
O205 La19 Ni4' 137.41(17) . . ?
O177 La19 Ni4' 141.24(17) . . ?
O143 La19 Ni4' 46.7(2) . . ?
O173 La19 Ni4' 88.87(18) . . ?
O195 La19 Ni4' 92.21(18) . . ?
O161 La19 Ni4' 97.11(19) . . ?
O208 La19 La12 139.91(12) . . ?
O145 La19 La12 137.80(13) . . ?
O184 La19 La12 41.92(13) . . ?
O205 La19 La12 42.57(11) . . ?
O177 La19 La12 42.73(10) . . ?
O143 La19 La12 137.84(18) . . ?
O173 La19 La12 86.97(12) . . ?
O195 La19 La12 87.59(12) . . ?
O161 La19 La12 87.16(12) . . ?
Ni4' La19 La12 175.17(14) . . ?
O208 La19 La26 34.34(13) . . ?
O145 La19 La26 98.95(14) . . ?
O184 La19 La26 89.32(12) . . ?
O205 La19 La26 160.58(10) . . ?
O177 La19 La26 101.40(11) . . ?
O143 La19 La26 64.42(17) . . ?
O173 La19 La26 104.78(13) . . ?
O195 La19 La26 35.47(12) . . ?
O161 La19 La26 127.75(12) . . ?
Ni4' La19 La26 58.07(14) . . ?
La12 La19 La26 120.764(18) . . ?
O177 La20 O189 136.86(16) . . ?
O177 La20 O186 71.21(17) . . ?
O189 La20 O186 128.15(18) . . ?
O177 La20 O165 94.66(19) . . ?
O189 La20 O165 72.4(2) . . ?
O186 La20 O165 159.4(2) . . ?
O177 La20 O62 141.40(16) . . ?
O189 La20 O62 67.47(18) . . ?
O186 La20 O62 70.76(18) . . ?
O165 La20 O62 123.76(19) . . ?
O177 La20 O148 141.09(18) . . ?
O189 La20 O148 70.57(17) . . ?
O186 La20 O148 117.36(17) . . ?
O165 La20 O148 64.47(19) . . ?
O62 La20 O148 65.95(18) . . ?
O177 La20 O161 70.99(16) . . ?
O189 La20 O161 134.91(16) . . ?
O186 La20 O161 90.55(17) . . ?
O165 La20 O161 70.25(18) . . ?
O62 La20 O161 115.63(18) . . ?
O148 La20 O161 71.06(18) . . ?
O177 La20 O96 87.65(17) . . ?
O189 La20 O96 72.47(16) . . ?
O186 La20 O96 65.83(16) . . ?
O165 La20 O96 130.21(18) . . ?
O62 La20 O96 71.02(17) . . ?
O148 La20 O96 131.14(19) . . ?
O161 La20 O96 152.62(16) . . ?
O177 La20 O25 71.51(16) . . ?
O189 La20 O25 65.50(17) . . ?
O186 La20 O25 119.22(15) . . ?
O165 La20 O25 67.40(17) . . ?
O62 La20 O25 123.49(18) . . ?
O148 La20 O25 121.96(16) . . ?
O161 La20 O25 119.42(18) . . ?
O96 La20 O25 66.41(17) . . ?
O177 La20 Ni27 105.19(11) . . ?
O189 La20 Ni27 31.73(12) . . ?
O186 La20 Ni27 126.37(12) . . ?
O165 La20 Ni27 71.02(14) . . ?
O62 La20 Ni27 92.08(13) . . ?
O148 La20 Ni27 98.57(12) . . ?
O161 La20 Ni27 140.55(12) . . ?
O96 La20 Ni27 60.54(11) . . ?
O25 La20 Ni27 34.45(12) . . ?
O177 La20 La24 134.86(11) . 2_566 ?
O189 La20 La24 38.16(12) . 2_566 ?
O186 La20 La24 153.87(13) . 2_566 ?
O165 La20 La24 41.84(15) . 2_566 ?
O62 La20 La24 83.48(12) . 2_566 ?
O148 La20 La24 43.87(12) . 2_566 ?
O161 La20 La24 96.84(11) . 2_566 ?
O96 La20 La24 110.46(12) . 2_566 ?
O25 La20 La24 78.53(10) . 2_566 ?
Ni27 La20 La24 57.044(18) . 2_566 ?
O177 La20 La30 92.23(12) . . ?
O189 La20 La30 98.94(12) . . ?
O186 La20 La30 126.66(12) . . ?
O165 La20 La30 36.46(13) . . ?
O62 La20 La30 115.81(12) . . ?
O148 La20 La30 51.05(14) . . ?
O161 La20 La30 36.99(11) . . ?
O96 La20 La30 166.62(12) . . ?
O25 La20 La30 100.88(12) . . ?
Ni27 La20 La30 106.74(3) . . ?
La24 La20 La30 60.940(18) 2_566 . ?
O203 La21 O160 70.3(2) . . ?
O203 La21 O158 96.3(2) . . ?
O160 La21 O158 136.76(16) . . ?
O203 La21 O168 144.18(19) . . ?
O160 La21 O168 94.70(17) . . ?
O158 La21 O168 72.14(16) . . ?
O203 La21 O151 138.41(19) . . ?
O160 La21 O151 143.95(17) . . ?
O158 La21 O151 71.75(16) . . ?
O168 La21 O151 71.33(16) . . ?
O203 La21 O216 67.0(4) . . ?
O160 La21 O216 70.0(3) . . ?
O158 La21 O216 143.6(3) . . ?
O168 La21 O216 139.6(3) . . ?
O151 La21 O216 98.9(3) . . ?
O203 La21 O196 75.7(2) . . ?
O160 La21 O196 68.83(16) . . ?
O158 La21 O196 68.02(16) . . ?
O168 La21 O196 68.56(17) . . ?
O151 La21 O196 129.70(16) . . ?
O216 La21 O196 131.4(3) . . ?
O203 La21 O146 70.2(2) . . ?
O160 La21 O146 134.93(19) . . ?
O158 La21 O146 68.57(15) . . ?
O168 La21 O146 130.28(17) . . ?
O151 La21 O146 68.33(18) . . ?
O216 La21 O146 75.3(3) . . ?
O196 La21 O146 120.04(16) . . ?
O203 La21 O185 134.5(2) . . ?
O160 La21 O185 76.32(18) . . ?
O158 La21 O185 129.15(18) . . ?
O168 La21 O185 66.87(16) . . ?
O151 La21 O185 67.63(16) . . ?
O216 La21 O185 73.1(3) . . ?
O196 La21 O185 119.52(16) . . ?
O146 La21 O185 119.69(16) . . ?
O203 La21 Ni1' 35.42(16) . . ?
O160 La21 Ni1' 41.66(14) . . ?
O158 La21 Ni1' 130.70(14) . . ?
O168 La21 Ni1' 135.89(12) . . ?
O151 La21 Ni1' 144.87(12) . . ?
O216 La21 Ni1' 46.4(3) . . ?
O196 La21 Ni1' 85.31(13) . . ?
O146 La21 Ni1' 93.35(14) . . ?
O185 La21 Ni1' 99.91(13) . . ?
O203 La21 Ni' 98.9(3) . . ?
O160 La21 Ni' 74.5(2) . . ?
O158 La21 Ni' 148.6(2) . . ?
O168 La21 Ni' 108.4(3) . . ?
O151 La21 Ni' 78.7(3) . . ?
O216 La21 Ni' 32.4(4) . . ?
O196 La21 Ni' 142.6(2) . . ?
O146 La21 Ni' 91.0(2) . . ?
O185 La21 Ni' 41.6(3) . . ?
Ni1' La21 Ni' 71.7(3) . . ?
O203 La21 La4 138.72(15) . . ?
O160 La21 La4 137.06(13) . . ?
O158 La21 La4 42.49(13) . . ?
O168 La21 La4 42.56(11) . . ?
O151 La21 La4 42.69(11) . . ?
O216 La21 La4 141.5(3) . . ?
O196 La21 La4 87.01(13) . . ?
O146 La21 La4 87.74(13) . . ?
O185 La21 La4 86.66(12) . . ?
Ni1' La21 La4 171.68(5) . . ?
Ni' La21 La4 116.6(3) . . ?
O196 La22 O153 122.02(16) . . ?
O196 La22 O198 73.22(18) . . ?
O153 La22 O198 73.43(17) . . ?
O196 La22 O218 116.7(2) . . ?
O153 La22 O218 117.0(2) . . ?
O198 La22 O218 147.5(2) . . ?
O196 La22 O160 72.60(17) . . ?
O153 La22 O160 143.94(17) . . ?
O198 La22 O160 81.48(18) . . ?
O218 La22 O160 73.3(2) . . ?
O196 La22 O206 143.89(19) . . ?
O153 La22 O206 73.21(16) . . ?
O198 La22 O206 82.08(19) . . ?
O218 La22 O206 72.9(2) . . ?
O160 La22 O206 78.10(18) . . ?
O196 La22 O19W 71.8(2) . . ?
O153 La22 O19W 75.6(2) . . ?
O198 La22 O19W 108.3(2) . . ?
O218 La22 O19W 104.2(3) . . ?
O160 La22 O19W 138.1(2) . . ?
O206 La22 O19W 142.5(2) . . ?
O196 La22 Ni1' 84.70(12) . . ?
O153 La22 Ni1' 153.24(13) . . ?
O198 La22 Ni1' 120.73(12) . . ?
O218 La22 Ni1' 38.56(18) . . ?
O160 La22 Ni1' 39.26(15) . . ?
O206 La22 Ni1' 85.82(13) . . ?
O19W La22 Ni1' 115.75(18) . . ?
O196 La22 Ni3' 153.24(15) . . ?
O153 La22 Ni3' 84.74(16) . . ?
O198 La22 Ni3' 119.34(17) . . ?
O218 La22 Ni3' 39.7(2) . . ?
O160 La22 Ni3' 85.50(18) . . ?
O206 La22 Ni3' 37.27(19) . . ?
O19W La22 Ni3' 119.9(3) . . ?
Ni1' La22 Ni3' 68.56(12) . . ?
O196 La22 La5 92.28(12) . . ?
O153 La22 La5 37.61(13) . . ?
O198 La22 La5 37.62(11) . . ?
O218 La22 La5 150.98(17) . . ?
O160 La22 La5 118.29(14) . . ?
O206 La22 La5 83.31(13) . . ?
O19W La22 La5 84.54(19) . . ?
Ni1' La22 La5 157.04(5) . . ?
Ni3' La22 La5 111.95(11) . . ?
O196 La22 La8 37.49(13) . . ?
O153 La22 La8 92.37(13) . . ?
O198 La22 La8 37.54(12) . . ?
O218 La22 La8 150.62(17) . . ?
O160 La22 La8 82.60(14) . . ?
O206 La22 La8 118.75(15) . . ?
O19W La22 La8 82.5(2) . . ?
Ni1' La22 La8 112.58(5) . . ?
Ni3' La22 La8 155.46(13) . . ?
La5 La22 La8 56.892(17) . . ?
O196 La22 La21 38.14(11) . . ?
O153 La22 La21 154.45(13) . . ?
O198 La22 La21 83.19(12) . . ?
O218 La22 La21 88.29(17) . . ?
O160 La22 La21 36.31(13) . . ?
O206 La22 La21 114.19(13) . . ?
O19W La22 La21 102.94(19) . . ?
Ni1' La22 La21 50.54(5) . . ?
Ni3' La22 La21 116.39(11) . . ?
La5 La22 La21 117.103(19) . . ?
La8 La22 La21 62.368(14) . . ?
O138 La23 O173 122.61(17) . . ?
O138 La23 O214 73.10(19) . . ?
O173 La23 O214 73.50(17) . . ?
O138 La23 O152 71.47(17) . . ?
O173 La23 O152 143.9(2) . . ?
O214 La23 O152 81.04(18) . . ?
O138 La23 O217 116.7(2) . . ?
O173 La23 O217 117.4(2) . . ?
O214 La23 O217 145.4(2) . . ?
O152 La23 O217 72.2(2) . . ?
O138 La23 O145 143.40(18) . . ?
O173 La23 O145 71.93(17) . . ?
O214 La23 O145 81.15(18) . . ?
O152 La23 O145 79.29(17) . . ?
O217 La23 O145 72.7(2) . . ?
O138 La23 O213 74.3(2) . . ?
O173 La23 O213 74.5(3) . . ?
O214 La23 O213 109.3(2) . . ?
O152 La23 O213 139.4(3) . . ?
O217 La23 O213 105.4(3) . . ?
O145 La23 O213 140.1(2) . . ?
O138 La23 Ni2' 84.09(13) . . ?
O173 La23 Ni2' 153.29(13) . . ?
O214 La23 Ni2' 118.54(12) . . ?
O152 La23 Ni2' 37.49(15) . . ?
O217 La23 Ni2' 38.87(17) . . ?
O145 La23 Ni2' 85.93(13) . . ?
O213 La23 Ni2' 118.2(2) . . ?
O138 La23 Ni4' 153.37(17) . . ?
O173 La23 Ni4' 83.92(17) . . ?
O214 La23 Ni4' 117.31(19) . . ?
O152 La23 Ni4' 85.54(17) . . ?
O217 La23 Ni4' 40.5(2) . . ?
O145 La23 Ni4' 36.2(2) . . ?
O213 La23 Ni4' 119.7(2) . . ?
Ni2' La23 Ni4' 69.37(13) . . ?
O138 La23 La17 92.48(14) . . ?
O173 La23 La17 37.72(13) . . ?
O214 La23 La17 37.62(11) . . ?
O152 La23 La17 117.92(14) . . ?
O217 La23 La17 150.67(19) . . ?
O145 La23 La17 82.02(13) . . ?
O213 La23 La17 84.5(2) . . ?
Ni2' La23 La17 154.75(6) . . ?
Ni4' La23 La17 110.51(14) . . ?
O138 La23 La15 37.44(14) . . ?
O173 La23 La15 92.80(12) . . ?
O214 La23 La15 37.47(12) . . ?
O152 La23 La15 81.59(13) . . ?
O217 La23 La15 149.62(17) . . ?
O145 La23 La15 117.81(14) . . ?
O213 La23 La15 84.5(2) . . ?
Ni2' La23 La15 111.06(5) . . ?
Ni4' La23 La15 153.25(14) . . ?
La17 La23 La15 57.107(17) . . ?
O138 La23 La14 37.75(11) . . ?
O173 La23 La14 154.64(12) . . ?
O214 La23 La14 83.19(12) . . ?
O152 La23 La14 35.70(13) . . ?
O217 La23 La14 87.48(17) . . ?
O145 La23 La14 114.75(12) . . ?
O213 La23 La14 104.8(2) . . ?
Ni2' La23 La14 49.55(5) . . ?
Ni4' La23 La14 116.36(12) . . ?
La17 La23 La14 117.141(17) . . ?
La15 La23 La14 62.143(14) . . ?
O189 La24 O133 135.7(2) 2_566 2_566 ?
O189 La24 O175 126.71(16) 2_566 . ?
O133 La24 O175 95.9(2) 2_566 . ?
O189 La24 O180 124.13(19) 2_566 . ?
O133 La24 O180 81.8(2) 2_566 . ?
O175 La24 O180 64.81(17) . . ?
O189 La24 O107 71.69(17) 2_566 . ?
O133 La24 O107 148.1(2) 2_566 . ?
O175 La24 O107 65.95(17) . . ?
O180 La24 O107 66.89(17) . . ?
O189 La24 O28 66.15(16) 2_566 2_566 ?
O133 La24 O28 130.3(2) 2_566 2_566 ?
O175 La24 O28 70.00(15) . 2_566 ?
O180 La24 O28 126.77(16) . 2_566 ?
O107 La24 O28 70.10(18) . 2_566 ?
O189 La24 O165 70.37(19) 2_566 2_566 ?
O133 La24 O165 79.2(2) 2_566 2_566 ?
O175 La24 O165 118.73(19) . 2_566 ?
O180 La24 O165 160.94(18) . 2_566 ?
O107 La24 O165 132.16(17) . 2_566 ?
O28 La24 O165 68.55(17) 2_566 2_566 ?
O189 La24 O148 68.60(16) 2_566 2_566 ?
O133 La24 O148 68.7(2) 2_566 2_566 ?
O175 La24 O148 164.58(16) . 2_566 ?
O180 La24 O148 109.78(17) . 2_566 ?
O107 La24 O148 126.66(18) . 2_566 ?
O28 La24 O148 120.70(16) 2_566 2_566 ?
O165 La24 O148 61.44(18) 2_566 2_566 ?
O189 La24 O63 64.55(17) 2_566 2_566 ?
O133 La24 O63 103.8(2) 2_566 2_566 ?
O175 La24 O63 124.24(18) . 2_566 ?
O180 La24 O63 67.23(16) . 2_566 ?
O107 La24 O63 70.38(17) . 2_566 ?
O28 La24 O63 123.85(17) 2_566 2_566 ?
O165 La24 O63 116.01(17) 2_566 2_566 ?
O148 La24 O63 61.12(18) 2_566 2_566 ?
O189 La24 O14 121.87(17) 2_566 2_566 ?
O133 La24 O14 65.1(2) 2_566 2_566 ?
O175 La24 O14 60.83(18) . 2_566 ?
O180 La24 O14 110.70(17) . 2_566 ?
O107 La24 O14 119.53(17) . 2_566 ?
O28 La24 O14 66.59(16) 2_566 2_566 ?
O165 La24 O14 62.18(17) 2_566 2_566 ?
O148 La24 O14 111.29(18) 2_566 2_566 ?
O63 La24 O14 168.86(16) 2_566 2_566 ?
O189 La24 Ni27 32.05(12) 2_566 2_566 ?
O133 La24 Ni27 149.42(19) 2_566 2_566 ?
O175 La24 Ni27 97.50(11) . 2_566 ?
O180 La24 Ni27 128.77(13) . 2_566 ?
O107 La24 Ni27 62.11(11) . 2_566 ?
O28 La24 Ni27 34.75(12) 2_566 2_566 ?
O165 La24 Ni27 70.25(13) 2_566 2_566 ?
O148 La24 Ni27 96.80(11) 2_566 2_566 ?
O63 La24 Ni27 91.02(11) 2_566 2_566 ?
O14 La24 Ni27 98.23(11) 2_566 2_566 ?
O189 La24 Ni25 96.10(14) 2_566 . ?
O133 La24 Ni25 115.10(19) 2_566 . ?
O175 La24 Ni25 64.60(14) . . ?
O180 La24 Ni25 33.32(13) . . ?
O107 La24 Ni25 34.12(12) . . ?
O28 La24 Ni25 101.54(13) 2_566 . ?
O165 La24 Ni25 165.44(13) 2_566 . ?
O148 La24 Ni25 119.60(14) 2_566 . ?
O63 La24 Ni25 59.76(12) 2_566 . ?
O14 La24 Ni25 124.92(11) 2_566 . ?
Ni27 La24 Ni25 95.48(3) 2_566 . ?
O154 La25 O215 138.60(19) . . ?
O154 La25 O194 71.35(19) . . ?
O215 La25 O194 128.83(18) . . ?
O154 La25 O142 90.8(2) . . ?
O215 La25 O142 73.80(19) . . ?
O194 La25 O142 157.35(19) . . ?
O154 La25 O2 141.72(17) . . ?
O215 La25 O2 68.86(19) . . ?
O194 La25 O2 70.48(19) . . ?
O142 La25 O2 126.8(2) . . ?
O154 La25 O6 90.59(17) . . ?
O215 La25 O6 72.34(17) . . ?
O194 La25 O6 66.34(18) . . ?
O142 La25 O6 129.5(2) . . ?
O2 La25 O6 71.7(2) . . ?
O154 La25 O179 139.37(17) . . ?
O215 La25 O179 68.83(18) . . ?
O194 La25 O179 118.9(2) . . ?
O142 La25 O179 66.2(2) . . ?
O2 La25 O179 65.72(19) . . ?
O6 La25 O179 130.00(18) . . ?
O154 La25 O46 72.92(17) . . ?
O215 La25 O46 65.70(19) . . ?
O194 La25 O46 118.85(19) . . ?
O142 La25 O46 66.1(2) . . ?
O2 La25 O46 124.89(18) . . ?
O6 La25 O46 66.18(19) . . ?
O179 La25 O46 120.71(17) . . ?
O154 La25 O207 70.11(18) . . ?
O215 La25 O207 133.55(17) . . ?
O194 La25 O207 90.52(17) . . ?
O142 La25 O207 69.8(2) . . ?
O2 La25 O207 112.8(2) . . ?
O6 La25 O207 154.08(16) . . ?
O179 La25 O207 70.59(17) . . ?
O46 La25 O207 120.77(19) . . ?
O154 La25 Ni29 84.39(12) . . ?
O215 La25 Ni29 98.89(12) . . ?
O194 La25 Ni29 32.98(13) . . ?
O142 La25 Ni29 162.51(18) . . ?
O2 La25 Ni29 61.72(13) . . ?
O6 La25 Ni29 34.17(13) . . ?
O179 La25 Ni29 126.76(14) . . ?
O46 La25 Ni29 96.39(12) . . ?
O207 La25 Ni29 123.47(12) . . ?
O154 La25 Ni33 106.89(13) . . ?
O215 La25 Ni33 31.94(15) . . ?
O194 La25 Ni33 126.44(13) . . ?
O142 La25 Ni33 71.29(15) . . ?
O2 La25 Ni33 93.52(13) . . ?
O6 La25 Ni33 60.12(13) . . ?
O179 La25 Ni33 97.10(12) . . ?
O46 La25 Ni33 34.48(12) . . ?
O207 La25 Ni33 140.93(13) . . ?
Ni29 La25 Ni33 93.99(3) . . ?
O154 La25 La27 135.15(12) . 2_566 ?
O215 La25 La27 37.31(12) . 2_566 ?
O194 La25 La27 153.32(15) . 2_566 ?
O142 La25 La27 45.29(16) . 2_566 ?
O2 La25 La27 83.13(13) . 2_566 ?
O6 La25 La27 109.57(12) . 2_566 ?
O179 La25 La27 41.90(13) . 2_566 ?
O46 La25 La27 79.29(11) . 2_566 ?
O207 La25 La27 96.35(11) . 2_566 ?
Ni29 La25 La27 133.86(2) . 2_566 ?
Ni33 La25 La27 57.23(2) . 2_566 ?
O208 La26 O195 71.94(19) . . ?
O208 La26 O212 77.0(2) . . ?
O195 La26 O212 139.99(19) . . ?
O208 La26 O199 140.60(19) . . ?
O195 La26 O199 119.48(16) . . ?
O212 La26 O199 72.42(19) . . ?
O208 La26 O16W 71.6(2) . . ?
O195 La26 O16W 120.1(3) . . ?
O212 La26 O16W 70.9(3) . . ?
O199 La26 O16W 119.1(3) . . ?
O208 La26 O157 80.59(17) . . ?
O195 La26 O157 70.18(17) . . ?
O212 La26 O157 80.51(19) . . ?
O199 La26 O157 70.47(16) . . ?
O16W La26 O157 143.7(2) . . ?
O208 La26 O221 137.9(2) . . ?
O195 La26 O221 119.9(3) . . ?
O212 La26 O221 100.0(3) . . ?
O199 La26 O221 72.7(2) . . ?
O16W La26 O221 68.0(3) . . ?
O157 La26 O221 141.0(2) . . ?
O208 La26 O220 144.4(3) . . ?
O195 La26 O220 78.2(2) . . ?
O212 La26 O220 138.0(3) . . ?
O199 La26 O220 71.8(2) . . ?
O16W La26 O220 109.1(3) . . ?
O157 La26 O220 107.1(2) . . ?
O221 La26 O220 48.1(3) . . ?
O208 La26 Ni3' 76.93(19) . . ?
O195 La26 Ni3' 148.77(16) . . ?
O212 La26 Ni3' 27.40(17) . . ?
O199 La26 Ni3' 86.65(17) . . ?
O16W La26 Ni3' 44.3(3) . . ?
O157 La26 Ni3' 107.41(17) . . ?
O221 La26 Ni3' 82.3(3) . . ?
O220 La26 Ni3' 129.6(2) . . ?
O208 La26 La9 112.08(16) . . ?
O195 La26 La9 148.86(11) . . ?
O212 La26 La9 35.82(15) . . ?
O199 La26 La9 38.05(13) . . ?
O16W La26 La9 89.2(2) . . ?
O157 La26 La9 79.88(13) . . ?
O221 La26 La9 78.9(3) . . ?
O220 La26 La9 103.5(2) . . ?
Ni3' La26 La9 49.48(12) . . ?
O208 La26 La19 35.24(16) . . ?
O195 La26 La19 38.25(11) . . ?
O212 La26 La19 111.54(15) . . ?
O199 La26 La19 149.38(11) . . ?
O16W La26 La19 89.7(2) . . ?
O157 La26 La19 80.11(12) . . ?
O221 La26 La19 132.8(2) . . ?
O220 La26 La19 110.5(2) . . ?
Ni3' La26 La19 110.72(12) . . ?
La9 La26 La19 144.373(18) . . ?
O208 La26 La6 116.03(13) . . ?
O195 La26 La6 89.08(11) . . ?
O212 La26 La6 82.40(14) . . ?
O199 La26 La6 36.27(11) . . ?
O16W La26 La6 150.1(2) . . ?
O157 La26 La6 36.20(11) . . ?
O221 La26 La6 104.9(2) . . ?
O220 La26 La6 81.71(17) . . ?
Ni3' La26 La6 107.08(11) . . ?
La9 La26 La6 60.923(17) . . ?
La19 La26 La6 113.117(17) . . ?
O215 La27 O183 125.77(18) 2_566 . ?
O215 La27 O178 124.16(17) 2_566 . ?
O183 La27 O178 65.92(18) . . ?
O215 La27 O38 70.78(16) 2_566 . ?
O183 La27 O38 67.12(17) . . ?
O178 La27 O38 66.98(17) . . ?
O215 La27 O131 142.5(2) 2_566 . ?
O183 La27 O131 91.0(2) . . ?
O178 La27 O131 74.3(2) . . ?
O38 La27 O131 140.6(2) . . ?
O215 La27 O48 65.04(18) 2_566 2_566 ?
O183 La27 O48 69.64(17) . 2_566 ?
O178 La27 O48 127.12(16) . 2_566 ?
O38 La27 O48 70.40(18) . 2_566 ?
O131 La27 O48 133.9(2) . 2_566 ?
O215 La27 O179 67.67(18) 2_566 2_566 ?
O183 La27 O179 166.09(17) . 2_566 ?
O178 La27 O179 111.01(19) . 2_566 ?
O38 La27 O179 125.21(17) . 2_566 ?
O131 La27 O179 75.2(2) . 2_566 ?
O48 La27 O179 118.71(17) 2_566 2_566 ?
O215 La27 O4 64.48(19) 2_566 2_566 ?
O183 La27 O4 125.48(17) . 2_566 ?
O178 La27 O4 67.61(17) . 2_566 ?
O38 La27 O4 69.64(18) . 2_566 ?
O131 La27 O4 102.5(2) . 2_566 ?
O48 La27 O4 123.05(18) 2_566 2_566 ?
O179 La27 O4 61.07(17) 2_566 2_566 ?
O215 La27 O22 120.25(19) 2_566 2_566 ?
O183 La27 O22 62.44(16) . 2_566 ?
O178 La27 O22 112.69(17) . 2_566 ?
O38 La27 O22 122.22(18) . 2_566 ?
O131 La27 O22 66.7(2) . 2_566 ?
O48 La27 O22 67.23(18) 2_566 2_566 ?
O179 La27 O22 109.09(17) 2_566 2_566 ?
O4 La27 O22 167.78(18) 2_566 2_566 ?
O215 La27 O142 68.55(18) 2_566 2_566 ?
O183 La27 O142 117.4(2) . 2_566 ?
O178 La27 O142 163.36(18) . 2_566 ?
O38 La27 O142 129.66(19) . 2_566 ?
O131 La27 O142 89.2(2) . 2_566 ?
O48 La27 O142 66.32(19) 2_566 2_566 ?
O179 La27 O142 61.5(2) 2_566 2_566 ?
O4 La27 O142 115.41(19) 2_566 2_566 ?
O22 La27 O142 60.62(18) 2_566 2_566 ?
O215 La27 Ni23 95.70(12) 2_566 . ?
O183 La27 Ni23 65.76(13) . . ?
O178 La27 Ni23 33.49(11) . . ?
O38 La27 Ni23 33.98(13) . . ?
O131 La27 Ni23 107.79(17) . . ?
O48 La27 Ni23 101.62(11) 2_566 . ?
O179 La27 Ni23 119.86(14) 2_566 . ?
O4 La27 Ni23 59.78(11) 2_566 . ?
O22 La27 Ni23 127.64(11) 2_566 . ?
O142 La27 Ni23 162.90(14) 2_566 . ?
O215 La27 La25 36.96(11) 2_566 2_566 ?
O183 La27 La25 147.43(13) . 2_566 ?
O178 La27 La25 144.03(12) . 2_566 ?
O38 La27 La25 107.73(11) . 2_566 ?
O131 La27 La25 107.75(15) . 2_566 ?
O48 La27 La25 78.31(11) 2_566 2_566 ?
O179 La27 La25 40.87(13) 2_566 2_566 ?
O4 La27 La25 77.15(12) 2_566 2_566 ?
O22 La27 La25 100.18(11) 2_566 2_566 ?
O142 La27 La25 39.62(14) 2_566 2_566 ?
Ni23 La27 La25 128.60(2) . 2_566 ?
O203 La28 O202 137.8(2) . . ?
O203 La28 O141 77.1(2) . . ?
O202 La28 O141 71.1(2) . . ?
O203 La28 O146 73.3(2) . . ?
O202 La28 O146 117.04(18) . . ?
O141 La28 O146 140.64(18) . . ?
O203 La28 O163 78.12(19) . . ?
O202 La28 O163 69.53(17) . . ?
O141 La28 O163 79.46(19) . . ?
O146 La28 O163 69.55(18) . . ?
O203 La28 O22W 139.7(3) . . ?
O202 La28 O22W 76.8(2) . . ?
O141 La28 O22W 143.2(3) . . ?
O146 La28 O22W 70.9(2) . . ?
O163 La28 O22W 105.8(2) . . ?
O203 La28 O191 57.9(3) . . ?
O202 La28 O191 119.4(3) . . ?
O141 La28 O191 56.4(3) . . ?
O146 La28 O191 122.4(3) . . ?
O163 La28 O191 121.7(2) . . ?
O22W La28 O191 132.5(3) . . ?
O203 La28 Ni1' 30.20(16) . . ?
O202 La28 Ni1' 149.04(14) . . ?
O141 La28 Ni1' 78.07(16) . . ?
O146 La28 Ni1' 88.72(13) . . ?
O163 La28 Ni1' 107.88(12) . . ?
O22W La28 Ni1' 130.9(2) . . ?
O191 La28 Ni1' 34.1(2) . . ?
O203 La28 La21 36.57(19) . . ?
O202 La28 La21 148.54(12) . . ?
O141 La28 La21 113.28(15) . . ?
O146 La28 La21 39.38(12) . . ?
O163 La28 La21 80.46(12) . . ?
O22W La28 La21 103.5(2) . . ?
O191 La28 La21 84.1(2) . . ?
Ni1' La28 La21 50.00(5) . . ?
O203 La28 La14 111.01(19) . . ?
O202 La28 La14 38.47(14) . . ?
O141 La28 La14 34.66(15) . . ?
O146 La28 La14 148.07(12) . . ?
O163 La28 La14 80.25(13) . . ?
O22W La28 La14 109.2(2) . . ?
O191 La28 La14 82.1(2) . . ?
Ni1' La28 La14 110.84(5) . . ?
La21 La28 La14 145.490(18) . . ?
O203 La28 La10 80.44(17) . . ?
O202 La28 La10 88.40(13) . . ?
O141 La28 La10 114.84(14) . . ?
O146 La28 La10 35.05(11) . . ?
O163 La28 La10 36.06(13) . . ?
O22W La28 La10 81.07(19) . . ?
O191 La28 La10 138.2(2) . . ?
Ni1' La28 La10 107.40(5) . . ?
La21 La28 La10 61.027(17) . . ?
La14 La28 La10 113.119(18) . . ?
O203 La28 La2 112.90(15) . . ?
O202 La28 La2 35.36(12) . . ?
O141 La28 La2 80.01(15) . . ?
O146 La28 La2 88.10(12) . . ?
O163 La28 La2 35.79(11) . . ?
O22W La28 La2 84.14(18) . . ?
O191 La28 La2 136.3(2) . . ?
Ni1' La28 La2 140.89(4) . . ?
La21 La28 La2 113.23(2) . . ?
La14 La28 La2 60.657(17) . . ?
La10 La28 La2 54.924(13) . . ?
O193 La29 O174 75.42(18) . . ?
O193 La29 O23 134.5(2) . 2_566 ?
O174 La29 O23 75.7(2) . 2_566 ?
O193 La29 O130 106.1(3) . . ?
O174 La29 O130 153.6(3) . . ?
O23 La29 O130 86.0(3) 2_566 . ?
O193 La29 O209 71.5(2) . . ?
O174 La29 O209 80.5(2) . . ?
O23 La29 O209 69.6(2) 2_566 . ?
O130 La29 O209 75.3(3) . . ?
O193 La29 O18W 79.5(3) . . ?
O174 La29 O18W 118.6(3) . . ?
O23 La29 O18W 145.8(3) 2_566 . ?
O130 La29 O18W 87.1(4) . . ?
O209 La29 O18W 139.9(3) . . ?
O193 La29 N33 148.5(4) . . ?
O174 La29 N33 131.4(3) . . ?
O23 La29 N33 75.1(4) 2_566 . ?
O130 La29 N33 58.5(4) . . ?
O209 La29 N33 122.8(4) . . ?
O18W La29 N33 72.8(4) . . ?
O193 La29 O132 128.73(19) . . ?
O174 La29 O132 77.2(2) . . ?
O23 La29 O132 76.8(2) 2_566 . ?
O130 La29 O132 117.3(3) . . ?
O209 La29 O132 143.3(2) . . ?
O18W La29 O132 76.8(3) . . ?
N33 La29 O132 58.8(3) . . ?
O193 La29 O169 66.63(16) . . ?
O174 La29 O169 58.20(19) . . ?
O23 La29 O169 122.6(2) 2_566 . ?
O130 La29 O169 147.3(3) . . ?
O209 La29 O169 126.58(18) . . ?
O18W La29 O169 60.4(3) . . ?
N33 La29 O169 110.1(3) . . ?
O132 La29 O169 62.12(18) . . ?
O193 La29 La11 40.68(12) . . ?
O174 La29 La11 38.46(14) . . ?
O23 La29 La11 112.97(17) 2_566 . ?
O130 La29 La11 146.3(2) . . ?
O209 La29 La11 85.33(15) . . ?
O18W La29 La11 90.5(2) . . ?
N33 La29 La11 150.9(3) . . ?
O132 La29 La11 94.79(14) . . ?
O169 La29 La11 41.25(10) . . ?
O193 La29 La7 99.55(12) . . ?
O174 La29 La7 39.47(13) . . ?
O23 La29 La7 78.84(18) 2_566 . ?
O130 La29 La7 154.0(2) . . ?
O209 La29 La7 117.75(16) . . ?
O18W La29 La7 93.6(3) . . ?
N33 La29 La7 96.9(3) . . ?
O132 La29 La7 38.70(14) . . ?
O169 La29 La7 43.95(11) . . ?
La11 La29 La7 59.709(17) . . ?
O193 La29 La9 35.99(13) . . ?
O174 La29 La9 79.95(13) . . ?
O23 La29 La9 104.41(18) 2_566 . ?
O130 La29 La9 86.5(2) . . ?
O209 La29 La9 36.12(16) . . ?
O18W La29 La9 108.5(2) . . ?
N33 La29 La9 145.1(3) . . ?
O132 La29 La9 156.09(14) . . ?
O169 La29 La9 99.48(10) . . ?
La11 La29 La9 62.400(15) . . ?
La7 La29 La9 117.52(2) . . ?
O165 La30 O161 75.68(19) . . ?
O165 La30 O13 77.3(2) . . ?
O161 La30 O13 137.1(2) . . ?
O165 La30 O135 155.4(3) . . ?
O161 La30 O135 107.1(4) . . ?
O13 La30 O135 85.4(4) . . ?
O165 La30 O143 81.4(2) . . ?
O161 La30 O143 71.1(2) . . ?
O13 La30 O143 72.3(2) . . ?
O135 La30 O143 76.7(3) . . ?
O165 La30 O4W 118.5(3) . . ?
O161 La30 O4W 78.6(3) . . ?
O13 La30 O4W 144.2(3) . . ?
O135 La30 O4W 85.6(4) . . ?
O143 La30 O4W 138.1(3) . . ?
O165 La30 N34 132.4(4) . . ?
O161 La30 N34 145.9(4) . . ?
O13 La30 N34 75.3(4) . . ?
O135 La30 N34 56.8(5) . . ?
O143 La30 N34 124.6(5) . . ?
O4W La30 N34 70.8(5) . . ?
O165 La30 O133 78.2(2) . . ?
O161 La30 O133 127.1(2) . . ?
O13 La30 O133 77.9(3) . . ?
O135 La30 O133 115.4(3) . . ?
O143 La30 O133 146.9(2) . . ?
O4W La30 O133 74.9(3) . . ?
N34 La30 O133 58.6(4) . . ?
O165 La30 La20 38.44(14) . . ?
O161 La30 La20 40.77(14) . . ?
O13 La30 La20 114.76(18) . . ?
O135 La30 La20 147.6(3) . . ?
O143 La30 La20 85.29(17) . . ?
O4W La30 La20 90.3(3) . . ?
N34 La30 La20 149.8(4) . . ?
O133 La30 La20 94.37(17) . . ?
O165 La30 La24 40.23(15) . 2_566 ?
O161 La30 La24 99.04(15) . 2_566 ?
O13 La30 La24 80.4(2) . 2_566 ?
O135 La30 La24 152.8(3) . 2_566 ?
O143 La30 La24 119.93(17) . 2_566 ?
O4W La30 La24 92.4(3) . 2_566 ?
N34 La30 La24 96.9(4) . 2_566 ?
O133 La30 La24 38.81(16) . 2_566 ?
La20 La30 La24 59.444(19) . 2_566 ?
O165 La30 La19 80.55(14) . . ?
O161 La30 La19 35.95(15) . . ?
O13 La30 La19 106.92(18) . . ?
O135 La30 La19 88.1(3) . . ?
O143 La30 La19 35.72(16) . . ?
O4W La30 La19 107.3(2) . . ?
N34 La30 La19 144.8(4) . . ?
O133 La30 La19 156.51(17) . . ?
La20 La30 La19 62.507(16) . . ?
La24 La30 La19 118.25(2) 2_566 . ?
C2 O1 Ni29 124.6(7) . . ?
C2 O2 Ni36 117.7(7) . . ?
C2 O2 La25 138.7(6) . . ?
Ni36 O2 La25 103.5(2) . . ?
C4 O3 Ni23 125.8(6) . 2_566 ?
C4 O4 Ni36 114.7(6) . . ?
C4 O4 La27 139.5(5) . 2_566 ?
Ni36 O4 La27 105.7(2) . 2_566 ?
C6 O5 Ni33 123.5(6) . . ?
C6 O6 Ni29 116.4(5) . . ?
C6 O6 La25 141.4(5) . . ?
Ni29 O6 La25 101.1(2) . . ?
C8 O7 Ni13 124.6(5) . . ?
C8 O8 Ni29 118.8(5) . . ?
C8 O8 La13 139.7(5) . . ?
Ni29 O8 La13 100.4(2) . . ?
C10 O9 Ni9 125.5(6) . . ?
C10 O10 Ni32 117.1(5) . . ?
C10 O10 La11 140.5(5) . . ?
Ni32 O10 La11 102.3(2) . . ?
C12 O11 Ni23 125.8(6) . . ?
C12 O12 Ni32 114.7(6) . . ?
C12 O12 La7 137.9(6) . . ?
Ni32 O12 La7 107.3(2) . . ?
C14 O13 La30 128.6(7) . . ?
C14 O14 Ni21 114.2(6) . . ?
C14 O14 La24 145.8(5) . 2_566 ?
Ni21 O14 La24 100.0(2) . 2_566 ?
C16 O15 Ni' 127.7(9) . 2_566 ?
C16 O16 Ni21 112.6(6) . . ?
C16 O16 La16 148.1(6) . 2_566 ?
Ni21 O16 La16 99.2(2) . 2_566 ?
C18 O17 Ni22 125.3(5) . . ?
C18 O18 Ni13 117.5(5) . . ?
C18 O18 La13 140.7(6) . . ?
Ni13 O18 La13 100.79(19) . . ?
C20 O19 Ni13 113.9(4) . . ?
C20 O19 La2 141.8(5) . . ?
Ni13 O19 La2 102.06(18) . . ?
C20 O20 Ni10 126.1(4) . . ?
C22 O21 Ni'' 127.1(7) . . ?
C22 O22 Ni31 113.2(7) . . ?
C22 O22 La27 146.9(7) . 2_566 ?
Ni31 O22 La27 99.7(2) . 2_566 ?
C24 O23 La29 128.7(7) . 2_566 ?
C24 O24 Ni31 114.9(7) . . ?
C24 O24 La7 144.5(6) . 2_566 ?
Ni31 O24 La7 100.5(2) . 2_566 ?
C26 O25 Ni27 115.0(5) . . ?
C26 O25 La20 146.2(5) . . ?
Ni27 O25 La20 97.8(2) . . ?
C28 O27 Ni21 126.8(5) . . ?
C28 O28 Ni27 114.1(5) . . ?
C28 O28 La24 144.7(4) . 2_566 ?
Ni27 O28 La24 99.2(2) . 2_566 ?
C30 O29 Ni14 115.2(4) . . ?
C30 O29 La6 141.3(5) . . ?
Ni14 O29 La6 101.05(18) . . ?
C30 O30 Ni16 125.3(4) . . ?
C32 O31 Ni14 117.1(5) . . ?
C32 O31 La1 140.9(5) . . ?
Ni14 O31 La1 101.18(19) . . ?
C32 O32 Ni5 126.0(4) . . ?
C34 O33 Ni26 125.5(6) . . ?
C34 O34 Ni22 115.6(5) . . ?
C34 O34 La15 140.1(5) . . ?
Ni22 O34 La15 101.6(2) . . ?
C36 O35 Ni29 125.8(6) . . ?
C36 O36 Ni22 117.1(5) . . ?
C36 O36 La13 141.7(5) . . ?
Ni22 O36 La13 100.6(2) . . ?
C38 O37 Ni33 126.3(6) . 2_566 ?
C38 O38 Ni23 116.1(6) . . ?
C38 O38 La27 141.7(5) . . ?
Ni23 O38 La27 101.5(2) . . ?
C40 O39 Ni23 115.9(5) . . ?
C40 O39 La7 140.3(5) . . ?
Ni23 O39 La7 101.7(2) . . ?
C40 O40 Ni17 125.1(5) . . ?
C42 O42 Ni26 115.2(5) . . ?
C42 O42 La17 144.3(5) . . ?
Ni26 O42 La17 98.4(2) . . ?
C44 O44 Ni26 113.7(6) . . ?
C44 O44 La15 145.5(6) . . ?
Ni26 O44 La15 99.10(18) . . ?
C46 O46 Ni33 113.3(5) . . ?
C46 O46 La25 146.5(5) . . ?
Ni33 O46 La25 99.0(2) . . ?
C48 O47 Ni31 123.6(6) . . ?
C48 O48 Ni33 114.8(5) . . ?
C48 O48 La27 143.2(5) . 2_566 ?
Ni33 O48 La27 100.1(2) . 2_566 ?
C50 O49 Ni17 113.8(5) . . ?
C50 O49 La7 146.3(4) . . ?
Ni17 O49 La7 99.2(2) . . ?
C50 O50 Ni31 124.4(6) . 2_566 ?
C52 O52 Ni17 114.4(5) . . ?
C52 O52 La11 143.0(5) . . ?
Ni17 O52 La11 97.6(2) . . ?
C54 O53 Ni35 115.8(5) . . ?
C54 O53 La16 138.2(5) . . ?
Ni35 O53 La16 105.9(2) . . ?
C54 O54 Ni25 125.8(6) . . ?
C56 O55 Ni24 125.3(7) . . ?
C56 O56 Ni35 117.5(6) . . ?
C56 O56 La18 139.7(5) . . ?
Ni35 O56 La18 102.7(3) . . ?
C58 O57 Ni6 117.0(4) . . ?
C58 O57 La12 139.7(4) . . ?
Ni6 O57 La12 102.07(18) . . ?
C58 O58 Ni28 125.5(4) . . ?
C60 O59 Ni6 115.9(5) . . ?
C60 O59 La3 140.0(6) . . ?
Ni6 O59 La3 100.87(19) . . ?
C60 O60 Ni16 124.6(5) . . ?
C62 O61 Ni30 125.4(7) . . ?
C62 O62 Ni34 115.8(5) . . ?
C62 O62 La20 140.5(5) . . ?
Ni34 O62 La20 103.5(2) . . ?
C64 O63 Ni34 115.9(5) . . ?
C64 O63 La24 137.7(5) . 2_566 ?
Ni34 O63 La24 106.3(3) . 2_566 ?
C64 O64 Ni25 124.4(6) . 2_566 ?
C66 O66 Ni20 114.3(5) . . ?
C66 O66 La18 146.3(5) . . ?
Ni20 O66 La18 97.8(2) . . ?
C68 O67 Ni21 123.5(5) . 2_566 ?
C68 O68 Ni20 114.6(5) . . ?
C68 O68 La16 142.8(5) . . ?
Ni20 O68 La16 100.4(2) . . ?
C70 O69 Ni26 125.3(6) . . ?
C70 O70 Ni28 115.6(5) . . ?
C70 O70 La17 139.7(5) . . ?
Ni28 O70 La17 101.7(2) . . ?
C72 O71 Ni30 125.0(6) . . ?
C72 O72 Ni28 118.4(5) . . ?
C72 O72 La12 139.8(5) . . ?
Ni28 O72 La12 101.0(2) . . ?
C74 O73 Ni17 125.5(5) . . ?
C74 O74 Ni9 117.0(5) . . ?
C74 O74 La11 139.3(5) . . ?
Ni9 O74 La11 101.2(2) . . ?
C76 O75 Ni14 125.1(5) . . ?
C76 O76 Ni9 115.9(5) . . ?
C76 O76 La1 143.0(5) . . ?
Ni9 O76 La1 100.46(19) . . ?
C78 O77 Ni15 126.7(5) . . ?
C78 O78 Ni11 118.3(5) . . ?
C78 O78 La4 139.7(5) . . ?
Ni11 O78 La4 101.65(18) . . ?
C80 O79 Ni11 115.9(5) . . ?
C80 O79 La10 139.6(6) . . ?
Ni11 O79 La10 101.90(18) . . ?
C80 O80 Ni10 125.3(5) . . ?
C82 O81 Ni12 115.3(4) . . ?
C82 O81 La3 142.0(5) . . ?
Ni12 O81 La3 102.62(19) . . ?
C82 O82 Ni6 125.8(5) . . ?
C84 O83 Ni14 126.2(5) . . ?
C84 O84 Ni12 116.3(5) . . ?
C84 O84 La6 140.2(5) . . ?
Ni12 O84 La6 103.55(18) . . ?
C86 O85 Ni15 124.7(5) . . ?
C86 O86 Ni7 115.0(4) . . ?
C86 O86 La8 141.7(5) . . ?
Ni7 O86 La8 103.2(2) . . ?
C88 O87 Ni5 123.9(4) . . ?
C88 O88 Ni7 115.2(4) . . ?
C88 O88 La5 141.5(5) . . ?
Ni7 O88 La5 103.20(18) . . ?
C90 O89 Ni18 125.0(6) . . ?
C90 O90 Ni15 116.8(5) . . ?
C90 O90 La8 138.6(5) . . ?
Ni15 O90 La8 101.6(2) . . ?
C92 O91 Ni15 116.3(4) . . ?
C92 O91 La4 143.0(4) . . ?
Ni15 O91 La4 100.4(2) . . ?
C92 O92 Ni24 125.0(6) . . ?
C94 O93 Ni6 124.1(6) . . ?
C94 O94 Ni30 117.6(6) . . ?
C94 O94 La12 140.7(6) . . ?
Ni30 O94 La12 100.30(19) . . ?
C96 O95 Ni27 124.9(5) . . ?
C96 O96 Ni30 114.6(5) . . ?
C96 O96 La20 141.3(5) . . ?
Ni30 O96 La20 101.2(2) . . ?
C98 O97 Ni11 125.4(5) . . ?
C98 O98 Ni8 115.2(4) . . ?
C98 O98 La10 140.5(5) . . ?
Ni8 O98 La10 104.4(2) . . ?
C100 O99 Ni8 116.2(5) . . ?
C100 O99 La2 141.5(5) . . ?
Ni8 O99 La2 102.2(2) . . ?
C100 O100 Ni13 125.0(5) . . ?
C102 O101 Ni11 124.5(5) . . ?
C102 O102 Ni24 117.1(5) . . ?
C102 O102 La4 141.0(5) . . ?
Ni24 O102 La4 101.7(2) . . ?
C104 O103 Ni20 125.1(6) . . ?
C104 O104 Ni24 115.0(5) . . ?
C104 O104 La18 141.7(5) . . ?
Ni24 O104 La18 101.2(2) . . ?
C106 O105 Ni20 126.6(5) . . ?
C106 O106 Ni25 115.6(5) . . ?
C106 O106 La16 143.0(5) . . ?
Ni25 O106 La16 100.9(2) . . ?
C108 O107 Ni25 114.7(6) . . ?
C108 O107 La24 142.1(5) . . ?
Ni25 O107 La24 101.6(2) . . ?
C108 O108 Ni27 127.2(6) . 2_566 ?
C110 O110 Ni16 112.8(4) . . ?
C110 O110 La3 145.6(5) . . ?
Ni16 O110 La3 98.75(18) . . ?
C112 O112 Ni16 113.1(4) . . ?
C112 O112 La6 146.9(5) . . ?
Ni16 O112 La6 97.3(2) . . ?
C114 O113 Ni19 113.8(5) . . ?
C114 O113 La17 142.2(5) . . ?
Ni19 O113 La17 103.9(2) . . ?
C114 O114 Ni28 126.5(5) . . ?
C116 O115 Ni22 123.4(5) . . ?
C116 O116 Ni19 114.1(5) . . ?
C116 O116 La15 142.7(5) . . ?
Ni19 O116 La15 103.2(2) . . ?
C118 O118 Ni10 112.8(5) . . ?
C118 O118 La2 145.1(5) . . ?
Ni10 O118 La2 99.2(2) . . ?
C120 O120 Ni10 113.6(4) . . ?
C120 O120 La10 146.6(5) . . ?
Ni10 O120 La10 98.56(17) . . ?
C122 O121 Ni18 125.9(5) . . ?
C122 O122 Ni5 117.1(4) . . ?
C122 O122 La5 138.5(4) . . ?
Ni5 O122 La5 100.7(2) . . ?
C124 O123 Ni9 123.7(5) . . ?
C124 O124 Ni5 117.3(5) . . ?
C124 O124 La1 141.4(5) . . ?
Ni5 O124 La1 101.1(2) . . ?
C126 O126 Ni18 115.0(5) . . ?
C126 O126 La8 144.9(5) . . ?
Ni18 O126 La8 98.82(18) . . ?
C128 O127 Ni18 115.5(5) . . ?
C128 O127 La5 145.3(5) . . ?
Ni18 O127 La5 98.03(18) . . ?
C130 O130 La29 125.3(8) . . ?
C132 O131 La27 136.1(7) . . ?
C132 O132 La7 128.3(7) . . ?
C132 O132 La29 127.1(7) . . ?
La7 O132 La29 97.7(2) . . ?
C134 O133 La24 126.9(8) . 2_566 ?
C134 O133 La30 130.0(9) . . ?
La24 O133 La30 97.3(2) 2_566 . ?
C134 O134 La16 134.5(7) . 2_566 ?
C136 O135 La30 125.6(13) . . ?
La23 O138 La15 106.7(2) . . ?
La23 O138 La14 107.30(18) . . ?
La15 O138 La14 108.00(19) . . ?
La11 O139 La1 112.0(2) . . ?
La11 O139 La9 114.74(17) . . ?
La1 O139 La9 93.55(15) . . ?
Ni'' O140 Ni2' 134.9(6) . . ?
Ni'' O140 La14 106.2(5) . . ?
Ni2' O140 La14 79.5(2) . . ?
Ni2' O141 La14 92.6(3) . . ?
Ni2' O141 La28 111.0(3) . . ?
La14 O141 La28 110.4(2) . . ?
Ni'' O142 La25 107.6(4) . . ?
Ni'' O142 La27 119.3(4) . 2_566 ?
La25 O142 La27 95.1(2) . 2_566 ?
Ni4' O143 La30 121.1(3) . . ?
Ni4' O143 La19 80.8(3) . . ?
La30 O143 La19 110.2(3) . . ?
Ni35 O144 La18 103.5(3) . . ?
Ni35 O144 La16 107.6(3) . . ?
La18 O144 La16 96.9(2) . . ?
Ni4' O145 La23 101.1(3) . . ?
Ni4' O145 La19 86.8(3) . . ?
La23 O145 La19 109.05(18) . . ?
La28 O146 La10 110.2(2) . . ?
La28 O146 La21 103.69(19) . . ?
La10 O146 La21 106.83(17) . . ?
Ni34 O148 La20 103.0(2) . . ?
Ni34 O148 La24 106.7(2) . 2_566 ?
La20 O148 La24 94.48(17) . 2_566 ?
Ni18 O149 La5 108.4(2) . . ?
Ni18 O149 La8 107.7(2) . . ?
La5 O149 La8 101.2(2) . . ?
Ni12 O150 La3 106.4(2) . . ?
Ni12 O150 La6 108.1(2) . . ?
La3 O150 La6 93.07(15) . . ?
La18 O151 La4 111.2(2) . . ?
La18 O151 La21 117.26(19) . . ?
La4 O151 La21 93.94(16) . . ?
Ni2' O152 La23 95.9(2) . . ?
Ni2' O152 La14 87.4(2) . . ?
La23 O152 La14 109.3(2) . . ?
La22 O153 La5 106.8(2) . . ?
La22 O153 La9 106.51(16) . . ?
La5 O153 La9 106.98(17) . . ?
La25 O154 La13 111.8(2) . . ?
La25 O154 La14 116.1(2) . . ?
La13 O154 La14 93.12(15) . . ?
Ni' O155 La18 106.8(5) . . ?
Ni' O155 La16 122.2(5) . . ?
La18 O155 La16 95.5(3) . . ?
Ni5 O156 La5 105.1(2) . . ?
Ni5 O156 La1 100.46(18) . . ?
La5 O156 La1 106.94(16) . . ?
La6 O157 La26 107.57(18) . . ?
La6 O157 La3 95.99(16) . . ?
La26 O157 La3 107.4(2) . . ?
La10 O158 La4 113.4(2) . . ?
La10 O158 La21 112.24(19) . . ?
La4 O158 La21 94.64(17) . . ?
Ni11 O159 La10 104.9(2) . . ?
Ni11 O159 La4 100.56(19) . . ?
La10 O159 La4 107.70(18) . . ?
Ni1' O160 La22 94.0(2) . . ?
Ni1' O160 La21 87.05(19) . . ?
La22 O160 La21 108.25(19) . . ?
La30 O161 La20 102.2(2) . . ?
La30 O161 La19 111.8(2) . . ?
La20 O161 La19 106.27(17) . . ?
La5 O162 La1 111.69(17) . . ?
La5 O162 La9 113.11(19) . . ?
La1 O162 La9 94.38(19) . . ?
La28 O163 La10 108.18(19) . . ?
La28 O163 La2 108.84(18) . . ?
La10 O163 La2 96.37(17) . . ?
Ni13 O164 La2 106.4(2) . . ?
Ni13 O164 La13 100.5(2) . . ?
La2 O164 La13 107.33(18) . . ?
La30 O165 La20 105.1(2) . . ?
La30 O165 La24 103.6(2) . 2_566 ?
La20 O165 La24 98.5(2) . 2_566 ?
Ni22 O166 La15 104.6(2) . . ?
Ni22 O166 La13 100.88(18) . . ?
La15 O166 La13 107.53(17) . . ?
Ni17 O167 La7 105.7(2) . . ?
Ni17 O167 La11 107.7(2) . . ?
La7 O167 La11 104.67(17) . . ?
La8 O168 La4 110.53(17) . . ?
La8 O168 La21 112.9(2) . . ?
La4 O168 La21 94.26(16) . . ?
Ni32 O169 La11 102.5(2) . . ?
Ni32 O169 La7 107.0(2) . . ?
La11 O169 La7 94.6(2) . . ?
Ni32 O169 La29 160.7(3) . . ?
La11 O169 La29 88.85(18) . . ?
La7 O169 La29 87.23(17) . . ?
La6 O170 La1 112.66(19) . . ?
La6 O170 La9 112.6(2) . . ?
La1 O170 La9 94.53(17) . . ?
Ni26 O171 La15 107.7(2) . . ?
Ni26 O171 La17 107.0(2) . . ?
La15 O171 La17 100.8(2) . . ?
La15 O172 La13 110.94(18) . . ?
La15 O172 La14 112.25(19) . . ?
La13 O172 La14 93.62(19) . . ?
La23 O173 La17 106.30(18) . . ?
La23 O173 La19 107.48(17) . . ?
La17 O173 La19 107.1(2) . . ?
La29 O174 La11 104.4(2) . . ?
La29 O174 La7 104.0(2) . . ?
La11 O174 La7 100.2(2) . . ?
Ni21 O175 La16 110.0(2) 2_566 . ?
Ni21 O175 La24 111.0(2) 2_566 . ?
La16 O175 La24 108.73(18) . . ?
Ni15 O176 La8 104.9(2) . . ?
Ni15 O176 La4 100.8(2) . . ?
La8 O176 La4 107.24(16) . . ?
La20 O177 La12 111.4(2) . . ?
La20 O177 La19 113.85(17) . . ?
La12 O177 La19 93.25(16) . . ?
Ni23 O178 La7 104.4(2) . . ?
Ni23 O178 La27 103.0(2) . . ?
La7 O178 La27 107.2(2) . . ?
Ni36 O179 La25 103.4(2) . . ?
Ni36 O179 La27 108.6(2) . 2_566 ?
La25 O179 La27 97.2(2) . 2_566 ?
Ni25 O180 La16 103.8(2) . . ?
Ni25 O180 La24 103.45(19) . . ?
La16 O180 La24 107.4(2) . . ?
Ni16 O181 La6 107.6(2) . . ?
Ni16 O181 La3 108.7(2) . . ?
La6 O181 La3 100.02(16) . . ?
Ni20 O182 La18 108.2(2) . . ?
Ni20 O182 La16 106.7(2) . . ?
La18 O182 La16 105.4(2) . . ?
Ni31 O183 La27 110.5(2) 2_566 . ?
Ni31 O183 La7 110.3(2) 2_566 . ?
La27 O183 La7 108.0(2) . . ?
La3 O184 La12 112.5(2) . . ?
La3 O184 La19 112.65(18) . . ?
La12 O184 La19 94.61(17) . . ?
Ni' O185 La18 93.8(4) . . ?
Ni' O185 La21 88.7(4) . . ?
La18 O185 La21 105.47(17) . . ?
Ni30 O186 La20 104.9(2) . . ?
Ni30 O186 La12 100.05(18) . . ?
La20 O186 La12 108.0(2) . . ?
Ni24 O187 La18 105.2(2) . . ?
Ni24 O187 La4 100.60(19) . . ?
La18 O187 La4 106.5(2) . . ?
Ni19 O188 La15 105.9(2) . . ?
Ni19 O188 La17 107.2(2) . . ?
La15 O188 La17 94.45(18) . . ?
Ni27 O189 La20 107.4(2) . . ?
Ni27 O189 La24 106.5(2) . 2_566 ?
La20 O189 La24 103.8(2) . 2_566 ?
Ni10 O190 La2 108.4(2) . . ?
Ni10 O190 La10 107.6(2) . . ?
La2 O190 La10 100.17(17) . . ?
Ni1' O191 Ni2' 149.5(6) . . ?
Ni1' O191 Ni2 161.0(6) . . ?
Ni2' O191 Ni2 26.68(19) . . ?
Ni1' O191 Ni1 28.66(19) . . ?
Ni2' O191 Ni1 160.5(7) . . ?
Ni2 O191 Ni1 143.0(6) . . ?
Ni1' O191 La28 89.0(4) . . ?
Ni2' O191 La28 92.0(4) . . ?
Ni2 O191 La28 108.0(4) . . ?
Ni1 O191 La28 106.1(5) . . ?
Ni7 O192 La5 106.81(19) . . ?
Ni7 O192 La8 106.3(2) . . ?
La5 O192 La8 94.74(17) . . ?
La29 O193 La11 102.05(18) . . ?
La29 O193 La9 111.4(2) . . ?
La11 O193 La9 106.32(18) . . ?
Ni29 O194 La25 105.1(2) . . ?
Ni29 O194 La13 100.9(2) . . ?
La25 O194 La13 108.0(2) . . ?
La26 O195 La3 109.8(2) . . ?
La26 O195 La19 106.28(18) . . ?
La3 O195 La19 106.51(17) . . ?
La22 O196 La8 107.14(18) . . ?
La22 O196 La21 106.75(18) . . ?
La8 O196 La21 107.8(2) . . ?
Ni14 O197 La6 106.0(2) . . ?
Ni14 O197 La1 100.1(2) . . ?
La6 O197 La1 107.21(17) . . ?
La22 O198 La5 106.7(2) . . ?
La22 O198 La8 107.02(18) . . ?
La5 O198 La8 96.75(16) . . ?
La26 O199 La6 108.7(2) . . ?
La26 O199 La9 106.23(17) . . ?
La6 O199 La9 106.36(19) . . ?
Ni8 O200 La2 106.8(2) . . ?
Ni8 O200 La10 106.9(2) . . ?
La2 O200 La10 93.47(15) . . ?
Ni6 O201 La3 106.1(2) . . ?
Ni6 O201 La12 99.99(19) . . ?
La3 O201 La12 106.46(18) . . ?
La28 O202 La2 110.3(2) . . ?
La28 O202 La14 105.54(19) . . ?
La2 O202 La14 106.28(19) . . ?
Ni1' O203 La28 108.3(3) . . ?
Ni1' O203 La21 93.4(3) . . ?
La28 O203 La21 107.7(3) . . ?
La2 O204 La13 112.77(18) . . ?
La2 O204 La14 112.17(18) . . ?
La13 O204 La14 94.01(17) . . ?
La17 O205 La12 111.95(17) . . ?
La17 O205 La19 111.9(2) . . ?
La12 O205 La19 93.81(16) . . ?
Ni3' O206 La22 98.4(3) . . ?
Ni3' O206 La9 87.3(3) . . ?
La22 O206 La9 108.77(19) . . ?
Ni'' O207 Ni38 26.7(3) . . ?
Ni'' O207 La25 95.1(3) . . ?
Ni38 O207 La25 101.77(19) . . ?
Ni'' O207 La14 91.6(3) . . ?
Ni38 O207 La14 114.0(2) . . ?
La25 O207 La14 105.5(2) . . ?
Ni4' O208 La26 111.4(3) . . ?
Ni4' O208 La19 92.9(4) . . ?
La26 O208 La19 110.4(2) . . ?
La29 O209 La9 108.7(3) . . ?
Ni28 O210 La17 105.5(2) . . ?
Ni28 O210 La12 100.1(2) . . ?
La17 O210 La12 108.35(17) . . ?
Ni9 O211 La11 103.8(2) . . ?
Ni9 O211 La1 99.66(19) . . ?
La11 O211 La1 106.4(2) . . ?
Ni3' O212 La26 113.4(4) . . ?
Ni3' O212 La9 95.5(4) . . ?
La26 O212 La9 109.1(2) . . ?
La23 O214 La15 106.5(2) . . ?
La23 O214 La17 106.28(18) . . ?
La15 O214 La17 97.60(16) . . ?
Ni33 O215 La25 107.6(2) . . ?
Ni33 O215 La27 107.5(2) . 2_566 ?
La25 O215 La27 105.73(19) . 2_566 ?
Ni' O216 Ni1' 134.4(7) . . ?
Ni' O216 Ni1 117.6(7) . . ?
Ni1' O216 Ni1 24.33(16) . . ?
Ni' O216 La21 101.8(7) . . ?
Ni1' O216 La21 81.7(4) . . ?
Ni1 O216 La21 103.3(4) . . ?
Ni2' O217 Ni4' 125.0(4) . . ?
Ni2' O217 La23 94.3(3) . . ?
Ni4' O217 La23 96.3(4) . . ?
Ni1' O218 Ni3' 125.3(4) . . ?
Ni1' O218 La22 95.0(3) . . ?
Ni3' O218 La22 96.1(3) . . ?
N35 O220 La26 98.1(9) . . ?
N35 O221 La26 95.6(8) . . ?
N36 O213 La23 95.3(9) . . ?
C1 N1 C3 111.1(8) . . ?
C1 N1 Ni36 110.4(7) . . ?
C3 N1 Ni36 106.7(7) . . ?
C1 N1 H1C 109.5 . . ?
C3 N1 H1C 109.5 . . ?
Ni36 N1 H1C 109.5 . . ?
C5 N2 C7 114.6(8) . . ?
C5 N2 Ni29 106.8(6) . . ?
C7 N2 Ni29 107.1(5) . . ?
C5 N2 H2A 109.4 . . ?
C7 N2 H2A 109.4 . . ?
Ni29 N2 H2A 109.4 . . ?
C9 N3 C11 113.9(6) . . ?
C9 N3 Ni32 111.1(5) . . ?
C11 N3 Ni32 106.3(5) . . ?
C9 N3 H3C 108.4 . . ?
C11 N3 H3C 108.4 . . ?
Ni32 N3 H3C 108.4 . . ?
C15 N4 C13 113.6(8) . . ?
C15 N4 Ni21 107.0(7) . . ?
C13 N4 Ni21 105.6(7) . . ?
C15 N4 H4A 110.2 . . ?
C13 N4 H4A 110.2 . . ?
Ni21 N4 H4A 110.2 . . ?
C19 N5 C17 113.0(6) . . ?
C19 N5 Ni13 107.9(4) . . ?
C17 N5 Ni13 108.8(5) . . ?
C19 N5 H5C 109.0 . . ?
C17 N5 H5C 109.0 . . ?
Ni13 N5 H5C 109.0 . . ?
C21 N6 C23 112.4(8) . . ?
C21 N6 Ni31 109.7(6) . . ?
C23 N6 Ni31 106.1(6) . . ?
C21 N6 H6A 109.5 . . ?
C23 N6 H6A 109.5 . . ?
Ni31 N6 H6A 109.5 . . ?
C27 N7 C25 112.5(7) . . ?
C27 N7 Ni27 107.8(4) . . ?
C25 N7 Ni27 107.2(5) . . ?
C27 N7 H7C 109.8 . . ?
C25 N7 H7C 109.8 . . ?
Ni27 N7 H7C 109.8 . . ?
C29 N8 C31 114.6(6) . . ?
C29 N8 Ni14 106.4(4) . . ?
C31 N8 Ni14 108.7(4) . . ?
C29 N8 H8A 109.0 . . ?
C31 N8 H8A 109.0 . . ?
Ni14 N8 H8A 109.0 . . ?
C33 N9 C35 115.5(7) . . ?
C33 N9 Ni22 108.4(5) . . ?
C35 N9 Ni22 108.1(6) . . ?
C33 N9 H9C 108.2 . . ?
C35 N9 H9C 108.2 . . ?
Ni22 N9 H9C 108.2 . . ?
C39 N10 C37 113.1(8) . . ?
C39 N10 Ni23 107.4(5) . . ?
C37 N10 Ni23 109.5(5) . . ?
C39 N10 H10K 108.9 . . ?
C37 N10 H10K 108.9 . . ?
Ni23 N10 H10K 108.9 . . ?
C43 N11 C41 115.9(7) . . ?
C43 N11 Ni26 106.9(6) . . ?
C41 N11 Ni26 106.7(5) . . ?
C43 N11 H11M 109.0 . . ?
C41 N11 H11M 109.0 . . ?
Ni26 N11 H11M 109.0 . . ?
C47 N12 C45 111.9(7) . . ?
C47 N12 Ni33 107.4(6) . . ?
C45 N12 Ni33 107.6(5) . . ?
C47 N12 H12K 110.0 . . ?
C45 N12 H12K 110.0 . . ?
Ni33 N12 H12K 110.0 . . ?
C51 N13 C49 114.3(7) . . ?
C51 N13 Ni17 107.2(5) . . ?
C49 N13 Ni17 107.8(5) . . ?
C51 N13 H13I 109.1 . . ?
C49 N13 H13I 109.1 . . ?
Ni17 N13 H13I 109.1 . . ?
C55 N14 C53 113.3(7) . . ?
C55 N14 Ni35 108.6(6) . . ?
C53 N14 Ni35 108.3(6) . . ?
C55 N14 H14A 108.9 . . ?
C53 N14 H14A 108.9 . . ?
Ni35 N14 H14A 108.9 . . ?
C57 N15 C59 115.8(7) . . ?
C57 N15 Ni6 108.6(4) . . ?
C59 N15 Ni6 106.2(5) . . ?
C57 N15 H15C 108.7 . . ?
C59 N15 H15C 108.7 . . ?
Ni6 N15 H15C 108.7 . . ?
C63 N16 C61 114.8(8) . . ?
C63 N16 Ni34 108.5(6) . . ?
C61 N16 Ni34 108.0(7) . . ?
C63 N16 H16A 108.5 . . ?
C61 N16 H16A 108.5 . . ?
Ni34 N16 H16A 108.5 . . ?
C65 N17 C67 113.5(8) . . ?
C65 N17 Ni20 107.3(5) . . ?
C67 N17 Ni20 107.0(5) . . ?
C65 N17 H17C 109.7 . . ?
C67 N17 H17C 109.7 . . ?
Ni20 N17 H17C 109.7 . . ?
C71 N18 C69 116.0(7) . . ?
C71 N18 Ni28 106.2(5) . . ?
C69 N18 Ni28 106.3(6) . . ?
C71 N18 H18A 109.4 . . ?
C69 N18 H18A 109.4 . . ?
Ni28 N18 H18A 109.4 . . ?
C73 N19 C75 115.0(8) . . ?
C73 N19 Ni9 105.8(5) . . ?
C75 N19 Ni9 109.0(5) . . ?
C73 N19 H19C 109.0 . . ?
C75 N19 H19C 109.0 . . ?
Ni9 N19 H19C 109.0 . . ?
C77 N20 C79 113.6(6) . . ?
C77 N20 Ni11 110.6(5) . . ?
C79 N20 Ni11 108.3(5) . . ?
C77 N20 H20A 108.1 . . ?
C79 N20 H20A 108.1 . . ?
Ni11 N20 H20A 108.1 . . ?
C81 N21 C83 117.1(6) . . ?
C81 N21 Ni12 108.0(4) . . ?
C83 N21 Ni12 105.6(5) . . ?
C81 N21 H21C 108.6 . . ?
C83 N21 H21C 108.6 . . ?
Ni12 N21 H21C 108.6 . . ?
C87 N22 C85 117.2(7) . . ?
C87 N22 Ni7 108.6(4) . . ?
C85 N22 Ni7 109.2(4) . . ?
C87 N22 H22A 107.2 . . ?
C85 N22 H22A 107.2 . . ?
Ni7 N22 H22A 107.2 . . ?
C89 N23 C91 115.7(6) . . ?
C89 N23 Ni15 107.8(5) . . ?
C91 N23 Ni15 107.8(5) . . ?
C89 N23 H23C 108.4 . . ?
C91 N23 H23C 108.4 . . ?
Ni15 N23 H23C 108.4 . . ?
C93 N24 C95 114.7(6) . . ?
C93 N24 Ni30 108.8(5) . . ?
C95 N24 Ni30 108.2(5) . . ?
C93 N24 H24A 108.4 . . ?
C95 N24 H24A 108.4 . . ?
Ni30 N24 H24A 108.4 . . ?
C97 N25 C99 114.8(6) . . ?
C97 N25 Ni8 109.2(4) . . ?
C99 N25 Ni8 108.6(5) . . ?
C97 N25 H25C 108.0 . . ?
C99 N25 H25C 108.0 . . ?
Ni8 N25 H25C 108.0 . . ?
C101 N26 C103 113.8(6) . . ?
C101 N26 Ni24 110.4(5) . . ?
C103 N26 Ni24 106.5(5) . . ?
C101 N26 H26A 108.7 . . ?
C103 N26 H26A 108.7 . . ?
Ni24 N26 H26A 108.7 . . ?
C105 N27 C107 114.5(7) . . ?
C105 N27 Ni25 109.3(5) . . ?
C107 N27 Ni25 109.5(5) . . ?
C105 N27 H27C 107.8 . . ?
C107 N27 H27C 107.8 . . ?
Ni25 N27 H27C 107.8 . . ?
C109 N28 C111 114.1(6) . . ?
C109 N28 Ni16 108.4(5) . . ?
C111 N28 Ni16 108.0(4) . . ?
C109 N28 H28A 108.7 . . ?
C111 N28 H28A 108.7 . . ?
Ni16 N28 H28A 108.7 . . ?
C113 N29 C115 117.3(7) . . ?
C113 N29 Ni19 107.2(5) . . ?
C115 N29 Ni19 109.5(4) . . ?
C113 N29 H29C 107.5 . . ?
C115 N29 H29C 107.5 . . ?
Ni19 N29 H29C 107.5 . . ?
C117 N30 C119 112.4(6) . . ?
C117 N30 Ni10 108.0(4) . . ?
C119 N30 Ni10 109.3(4) . . ?
C117 N30 H30A 109.0 . . ?
C119 N30 H30A 109.0 . . ?
Ni10 N30 H30A 109.0 . . ?
C123 N31 C121 112.7(6) . . ?
C123 N31 Ni5 109.2(5) . . ?
C121 N31 Ni5 109.7(4) . . ?
C123 N31 H31C 108.4 . . ?
C121 N31 H31C 108.4 . . ?
Ni5 N31 H31C 108.4 . . ?
C125 N32 C127 114.1(6) . . ?
C125 N32 Ni18 108.0(5) . . ?
C127 N32 Ni18 106.4(5) . . ?
C125 N32 H32A 109.4 . . ?
C127 N32 H32A 109.4 . . ?
Ni18 N32 H32A 109.4 . . ?
C131 N33 C129 118.5(12) . . ?
C131 N33 La29 122.9(9) . . ?
C129 N33 La29 109.2(9) . . ?
C131 N33 H33C 100.2 . . ?
C129 N33 H33C 100.2 . . ?
La29 N33 H33C 100.2 . . ?
C135 N34 C133 115.1(12) . . ?
C135 N34 La30 119.7(9) . . ?
C133 N34 La30 125.0(11) . . ?
C135 N34 H34A 91.3 . . ?
C133 N34 H34A 91.3 . . ?
La30 N34 H34A 91.3 . . ?
O219 N35 O220 143.5(18) . . ?
O219 N35 O221 104.2(14) . . ?
O220 N35 O221 108.9(12) . . ?
N1 C1 C2 112.1(9) . . ?
N1 C1 H1A 109.2 . . ?
C2 C1 H1A 109.2 . . ?
N1 C1 H1B 109.2 . . ?
C2 C1 H1B 109.2 . . ?
H1A C1 H1B 107.9 . . ?
O1 C2 O2 128.3(10) . . ?
O1 C2 C1 114.8(9) . . ?
O2 C2 C1 116.9(9) . . ?
N1 C3 C4 113.0(9) . . ?
N1 C3 H3A 109.0 . . ?
C4 C3 H3A 109.0 . . ?
N1 C3 H3B 109.0 . . ?
C4 C3 H3B 109.0 . . ?
H3A C3 H3B 107.8 . . ?
O3 C4 O4 123.7(9) . . ?
O3 C4 C3 117.6(8) . . ?
O4 C4 C3 118.6(8) . . ?
N2 C5 C6 115.4(8) . . ?
N2 C5 H5A 108.4 . . ?
C6 C5 H5A 108.4 . . ?
N2 C5 H5B 108.4 . . ?
C6 C5 H5B 108.4 . . ?
H5A C5 H5B 107.5 . . ?
O5 C6 O6 126.8(8) . . ?
O5 C6 C5 116.8(8) . . ?
O6 C6 C5 116.2(8) . . ?
N2 C7 C8 113.3(8) . . ?
N2 C7 H7A 108.9 . . ?
C8 C7 H7A 108.9 . . ?
N2 C7 H7B 108.9 . . ?
C8 C7 H7B 108.9 . . ?
H7A C7 H7B 107.7 . . ?
O7 C8 O8 126.8(7) . . ?
O7 C8 C7 117.3(7) . . ?
O8 C8 C7 115.8(8) . . ?
N3 C9 C10 113.2(7) . . ?
N3 C9 H9A 108.9 . . ?
C10 C9 H9A 108.9 . . ?
N3 C9 H9B 108.9 . . ?
C10 C9 H9B 108.9 . . ?
H9A C9 H9B 107.8 . . ?
O9 C10 O10 125.8(8) . . ?
O9 C10 C9 118.4(7) . . ?
O10 C10 C9 115.6(6) . . ?
C12 C11 N3 113.8(7) . . ?
C12 C11 H11A 108.8 . . ?
N3 C11 H11A 108.8 . . ?
C12 C11 H11B 108.8 . . ?
N3 C11 H11B 108.8 . . ?
H11A C11 H11B 107.7 . . ?
O11 C12 O12 125.4(8) . . ?
O11 C12 C11 116.0(8) . . ?
O12 C12 C11 118.6(7) . . ?
N4 C13 C14 111.8(10) . . ?
N4 C13 H13A 109.3 . . ?
C14 C13 H13A 109.3 . . ?
N4 C13 H13B 109.3 . . ?
C14 C13 H13B 109.3 . . ?
H13A C13 H13B 107.9 . . ?
O14 C14 O13 123.0(9) . . ?
O14 C14 C13 118.7(9) . . ?
O13 C14 C13 118.0(10) . . ?
N4 C15 C16 110.0(9) . . ?
N4 C15 H15A 109.7 . . ?
C16 C15 H15A 109.7 . . ?
N4 C15 H15B 109.7 . . ?
C16 C15 H15B 109.7 . . ?
H15A C15 H15B 108.2 . . ?
O16 C16 O15 122.3(11) . . ?
O16 C16 C15 120.7(9) . . ?
O15 C16 C15 116.6(11) . . ?
C18 C17 N5 111.9(6) . . ?
C18 C17 H17A 109.2 . . ?
N5 C17 H17A 109.2 . . ?
C18 C17 H17B 109.2 . . ?
N5 C17 H17B 109.2 . . ?
H17A C17 H17B 107.9 . . ?
O17 C18 O18 125.0(8) . . ?
O17 C18 C17 118.0(7) . . ?
O18 C18 C17 116.9(8) . . ?
C20 C19 N5 113.3(6) . . ?
C20 C19 H19A 108.9 . . ?
N5 C19 H19A 108.9 . . ?
C20 C19 H19B 108.9 . . ?
N5 C19 H19B 108.9 . . ?
H19A C19 H19B 107.7 . . ?
O20 C20 O19 123.5(6) . . ?
O20 C20 C19 117.1(6) . . ?
O19 C20 C19 119.4(6) . . ?
N6 C21 C22 109.7(9) . . ?
N6 C21 H21A 109.7 . . ?
C22 C21 H21A 109.7 . . ?
N6 C21 H21B 109.7 . . ?
C22 C21 H21B 109.7 . . ?
H21A C21 H21B 108.2 . . ?
O22 C22 O21 123.5(11) . . ?
O22 C22 C21 120.9(10) . . ?
O21 C22 C21 115.5(10) . . ?
N6 C23 C24 109.1(9) . . ?
N6 C23 H23A 109.9 . . ?
C24 C23 H23A 109.9 . . ?
N6 C23 H23B 109.9 . . ?
C24 C23 H23B 109.9 . . ?
H23A C23 H23B 108.3 . . ?
O23 C24 O24 124.1(11) . . ?
O23 C24 C23 118.8(10) . . ?
O24 C24 C23 117.0(10) . . ?
C26 C25 N7 113.8(7) . . ?
C26 C25 H25A 108.8 . . ?
N7 C25 H25A 108.8 . . ?
C26 C25 H25B 108.8 . . ?
N7 C25 H25B 108.8 . . ?
H25A C25 H25B 107.7 . . ?
O25 C26 O26 123.2(8) . . ?
O25 C26 C25 118.5(8) . . ?
O26 C26 C25 118.3(8) . . ?
C28 C27 N7 113.8(7) . . ?
C28 C27 H27A 108.8 . . ?
N7 C27 H27A 108.8 . . ?
C28 C27 H27B 108.8 . . ?
N7 C27 H27B 108.8 . . ?
H27A C27 H27B 107.7 . . ?
O27 C28 O28 123.5(7) . . ?
O27 C28 C27 118.1(7) . . ?
O28 C28 C27 118.4(7) . . ?
N8 C29 C30 115.2(6) . . ?
N8 C29 H29A 108.5 . . ?
C30 C29 H29A 108.5 . . ?
N8 C29 H29B 108.5 . . ?
C30 C29 H29B 108.5 . . ?
H29A C29 H29B 107.5 . . ?
O30 C30 O29 124.3(6) . . ?
O30 C30 C29 118.5(6) . . ?
O29 C30 C29 117.1(6) . . ?
C32 C31 N8 113.8(6) . . ?
C32 C31 H31A 108.8 . . ?
N8 C31 H31A 108.8 . . ?
C32 C31 H31B 108.8 . . ?
N8 C31 H31B 108.8 . . ?
H31A C31 H31B 107.7 . . ?
O32 C32 O31 124.0(7) . . ?
O32 C32 C31 119.5(7) . . ?
O31 C32 C31 116.4(8) . . ?
N9 C33 C34 113.4(8) . . ?
N9 C33 H33A 108.9 . . ?
C34 C33 H33A 108.9 . . ?
N9 C33 H33B 108.9 . . ?
C34 C33 H33B 108.9 . . ?
H33A C33 H33B 107.7 . . ?
O34 C34 O33 125.8(8) . . ?
O34 C34 C33 118.0(8) . . ?
O33 C34 C33 116.1(8) . . ?
N9 C35 C36 113.4(7) . . ?
N9 C35 H35A 108.9 . . ?
C36 C35 H35A 108.9 . . ?
N9 C35 H35B 108.9 . . ?
C36 C35 H35B 108.9 . . ?
H35A C35 H35B 107.7 . . ?
O35 C36 O36 123.7(8) . . ?
O35 C36 C35 119.9(8) . . ?
O36 C36 C35 116.2(7) . . ?
N10 C37 C38 113.8(8) . . ?
N10 C37 H37A 108.8 . . ?
C38 C37 H37A 108.8 . . ?
N10 C37 H37B 108.8 . . ?
C38 C37 H37B 108.8 . . ?
H37A C37 H37B 107.7 . . ?
O38 C38 O37 124.4(8) . . ?
O38 C38 C37 117.2(8) . . ?
O37 C38 C37 118.3(8) . . ?
N10 C39 C40 113.9(7) . . ?
N10 C39 H39A 108.8 . . ?
C40 C39 H39A 108.8 . . ?
N10 C39 H39B 108.8 . . ?
C40 C39 H39B 108.8 . . ?
H39A C39 H39B 107.7 . . ?
O39 C40 O40 125.0(7) . . ?
O39 C40 C39 116.6(7) . . ?
O40 C40 C39 118.4(7) . . ?
N11 C41 C42 113.9(8) . . ?
N11 C41 H41A 108.8 . . ?
C42 C41 H41A 108.8 . . ?
N11 C41 H41B 108.8 . . ?
C42 C41 H41B 108.8 . . ?
H41A C41 H41B 107.7 . . ?
O41 C42 O42 124.1(8) . . ?
O41 C42 C41 117.9(8) . . ?
O42 C42 C41 117.9(7) . . ?
N11 C43 C44 115.9(8) . . ?
N11 C43 H43A 108.3 . . ?
C44 C43 H43A 108.3 . . ?
N11 C43 H43B 108.3 . . ?
C44 C43 H43B 108.3 . . ?
H43A C43 H43B 107.4 . . ?
O44 C44 O43 122.0(10) . . ?
O44 C44 C43 118.4(9) . . ?
O43 C44 C43 119.3(8) . . ?
C46 C45 N12 113.3(8) . . ?
C46 C45 H45A 108.9 . . ?
N12 C45 H45A 108.9 . . ?
C46 C45 H45B 108.9 . . ?
N12 C45 H45B 108.9 . . ?
H45A C45 H45B 107.7 . . ?
O45 C46 O46 122.1(9) . . ?
O45 C46 C45 118.3(9) . . ?
O46 C46 C45 119.6(8) . . ?
N12 C47 C48 115.3(8) . . ?
N12 C47 H47A 108.4 . . ?
C48 C47 H47A 108.4 . . ?
N12 C47 H47B 108.4 . . ?
C48 C47 H47B 108.4 . . ?
H47A C47 H47B 107.5 . . ?
O48 C48 O47 125.9(8) . . ?
O48 C48 C47 117.2(7) . . ?
O47 C48 C47 116.9(9) . . ?
N13 C49 C50 114.4(8) . . ?
N13 C49 H49A 108.6 . . ?
C50 C49 H49A 108.6 . . ?
N13 C49 H49B 108.6 . . ?
C50 C49 H49B 108.6 . . ?
H49A C49 H49B 107.6 . . ?
O50 C50 O49 124.1(7) . . ?
O50 C50 C49 117.0(8) . . ?
O49 C50 C49 118.9(7) . . ?
N13 C51 C52 112.7(7) . . ?
N13 C51 H51A 109.1 . . ?
C52 C51 H51A 109.1 . . ?
N13 C51 H51B 109.1 . . ?
C52 C51 H51B 109.1 . . ?
H51A C51 H51B 107.8 . . ?
O52 C52 O51 125.0(8) . . ?
O52 C52 C51 117.7(7) . . ?
O51 C52 C51 117.1(8) . . ?
C54 C53 N14 112.9(9) . . ?
C54 C53 H53A 109.0 . . ?
N14 C53 H53A 109.0 . . ?
C54 C53 H53B 109.0 . . ?
N14 C53 H53B 109.0 . . ?
H53A C53 H53B 107.8 . . ?
O54 C54 O53 125.1(8) . . ?
O54 C54 C53 115.9(9) . . ?
O53 C54 C53 119.0(7) . . ?
N14 C55 C56 113.9(8) . . ?
N14 C55 H55A 108.8 . . ?
C56 C55 H55A 108.8 . . ?
N14 C55 H55B 108.8 . . ?
C56 C55 H55B 108.8 . . ?
H55A C55 H55B 107.7 . . ?
O55 C56 O56 127.3(9) . . ?
O55 C56 C55 116.9(9) . . ?
O56 C56 C55 115.5(8) . . ?
N15 C57 C58 114.3(7) . . ?
N15 C57 H57A 108.7 . . ?
C58 C57 H57A 108.7 . . ?
N15 C57 H57B 108.7 . . ?
C58 C57 H57B 108.7 . . ?
H57A C57 H57B 107.6 . . ?
O58 C58 O57 125.4(6) . . ?
O58 C58 C57 118.3(6) . . ?
O57 C58 C57 116.3(6) . . ?
N15 C59 C60 112.3(6) . . ?
N15 C59 H59A 109.1 . . ?
C60 C59 H59A 109.1 . . ?
N15 C59 H59B 109.1 . . ?
C60 C59 H59B 109.1 . . ?
H59A C59 H59B 107.9 . . ?
O60 C60 O59 126.1(8) . . ?
O60 C60 C59 115.9(7) . . ?
O59 C60 C59 117.8(8) . . ?
C62 C61 N16 114.7(9) . . ?
C62 C61 H61A 108.6 . . ?
N16 C61 H61A 108.6 . . ?
C62 C61 H61B 108.6 . . ?
N16 C61 H61B 108.6 . . ?
H61A C61 H61B 107.6 . . ?
O61 C62 O62 125.8(9) . . ?
O61 C62 C61 117.6(9) . . ?
O62 C62 C61 116.6(8) . . ?
N16 C63 C64 113.4(8) . . ?
N16 C63 H63A 108.9 . . ?
C64 C63 H63A 108.9 . . ?
N16 C63 H63B 108.9 . . ?
C64 C63 H63B 108.9 . . ?
H63A C63 H63B 107.7 . . ?
O64 C64 O63 126.6(8) . . ?
O64 C64 C63 115.9(9) . . ?
O63 C64 C63 117.5(8) . . ?
N17 C65 C66 114.3(7) . . ?
N17 C65 H65A 108.7 . . ?
C66 C65 H65A 108.7 . . ?
N17 C65 H65B 108.7 . . ?
C66 C65 H65B 108.7 . . ?
H65A C65 H65B 107.6 . . ?
O65 C66 O66 124.1(7) . . ?
O65 C66 C65 118.4(7) . . ?
O66 C66 C65 117.4(7) . . ?
N17 C67 C68 115.7(7) . . ?
N17 C67 H67A 108.4 . . ?
C68 C67 H67A 108.4 . . ?
N17 C67 H67B 108.4 . . ?
C68 C67 H67B 108.4 . . ?
H67A C67 H67B 107.4 . . ?
O68 C68 O67 126.2(8) . . ?
O68 C68 C67 117.2(8) . . ?
O67 C68 C67 116.6(8) . . ?
C70 C69 N18 116.2(8) . . ?
C70 C69 H69A 108.2 . . ?
N18 C69 H69A 108.2 . . ?
C70 C69 H69B 108.2 . . ?
N18 C69 H69B 108.2 . . ?
H69A C69 H69B 107.4 . . ?
O69 C70 O70 125.4(8) . . ?
O69 C70 C69 117.2(8) . . ?
O70 C70 C69 117.4(7) . . ?
N18 C71 C72 115.4(8) . . ?
N18 C71 H71A 108.4 . . ?
C72 C71 H71A 108.4 . . ?
N18 C71 H71B 108.4 . . ?
C72 C71 H71B 108.4 . . ?
H71A C71 H71B 107.5 . . ?
O71 C72 O72 125.9(8) . . ?
O71 C72 C71 120.1(9) . . ?
O72 C72 C71 114.0(8) . . ?
N19 C73 C74 115.6(7) . . ?
N19 C73 H73A 108.4 . . ?
C74 C73 H73A 108.4 . . ?
N19 C73 H73B 108.4 . . ?
C74 C73 H73B 108.4 . . ?
H73A C73 H73B 107.4 . . ?
O74 C74 O73 127.7(7) . . ?
O74 C74 C73 115.6(7) . . ?
O73 C74 C73 116.5(7) . . ?
N19 C75 C76 113.9(6) . . ?
N19 C75 H75A 108.8 . . ?
C76 C75 H75A 108.8 . . ?
N19 C75 H75B 108.8 . . ?
C76 C75 H75B 108.8 . . ?
H75A C75 H75B 107.7 . . ?
O75 C76 O76 123.7(7) . . ?
O75 C76 C75 118.4(7) . . ?
O76 C76 C75 117.9(7) . . ?
N20 C77 C78 112.7(7) . . ?
N20 C77 H77A 109.0 . . ?
C78 C77 H77A 109.0 . . ?
N20 C77 H77B 109.0 . . ?
C78 C77 H77B 109.0 . . ?
H77A C77 H77B 107.8 . . ?
O77 C78 O78 124.7(7) . . ?
O77 C78 C77 120.6(7) . . ?
O78 C78 C77 114.6(6) . . ?
N20 C79 C80 112.3(6) . . ?
N20 C79 H79A 109.2 . . ?
C80 C79 H79A 109.2 . . ?
N20 C79 H79B 109.2 . . ?
C80 C79 H79B 109.2 . . ?
H79A C79 H79B 107.9 . . ?
O79 C80 O80 125.9(8) . . ?
O79 C80 C79 117.8(7) . . ?
O80 C80 C79 116.3(6) . . ?
N21 C81 C82 114.7(6) . . ?
N21 C81 H81A 108.6 . . ?
C82 C81 H81A 108.6 . . ?
N21 C81 H81B 108.6 . . ?
C82 C81 H81B 108.6 . . ?
H81A C81 H81B 107.6 . . ?
O82 C82 O81 123.9(7) . . ?
O82 C82 C81 117.7(7) . . ?
O81 C82 C81 118.4(7) . . ?
N21 C83 C84 116.4(6) . . ?
N21 C83 H83A 108.2 . . ?
C84 C83 H83A 108.2 . . ?
N21 C83 H83B 108.2 . . ?
C84 C83 H83B 108.2 . . ?
H83A C83 H83B 107.4 . . ?
O83 C84 O84 125.4(8) . . ?
O83 C84 C83 118.4(6) . . ?
O84 C84 C83 116.3(7) . . ?
N22 C85 C86 111.8(6) . . ?
N22 C85 H85A 109.3 . . ?
C86 C85 H85A 109.3 . . ?
N22 C85 H85B 109.3 . . ?
C86 C85 H85B 109.3 . . ?
H85A C85 H85B 107.9 . . ?
O85 C86 O86 125.3(6) . . ?
O85 C86 C85 116.0(7) . . ?
O86 C86 C85 118.6(7) . . ?
N22 C87 C88 113.4(6) . . ?
N22 C87 H87A 108.9 . . ?
C88 C87 H87A 108.9 . . ?
N22 C87 H87B 108.9 . . ?
C88 C87 H87B 108.9 . . ?
H87A C87 H87B 107.7 . . ?
O88 C88 O87 125.5(7) . . ?
O88 C88 C87 117.7(6) . . ?
O87 C88 C87 116.8(6) . . ?
N23 C89 C90 113.3(7) . . ?
N23 C89 H89A 108.9 . . ?
C90 C89 H89A 108.9 . . ?
N23 C89 H89B 108.9 . . ?
C90 C89 H89B 108.9 . . ?
H89A C89 H89B 107.7 . . ?
O90 C90 O89 126.9(8) . . ?
O90 C90 C89 117.3(7) . . ?
O89 C90 C89 115.8(8) . . ?
C92 C91 N23 112.5(8) . . ?
C92 C91 H91A 109.1 . . ?
N23 C91 H91A 109.1 . . ?
C92 C91 H91B 109.1 . . ?
N23 C91 H91B 109.1 . . ?
H91A C91 H91B 107.8 . . ?
O92 C92 O91 124.1(7) . . ?
O92 C92 C91 118.6(8) . . ?
O91 C92 C91 117.0(7) . . ?
N24 C93 C94 114.2(7) . . ?
N24 C93 H93A 108.7 . . ?
C94 C93 H93A 108.7 . . ?
N24 C93 H93B 108.7 . . ?
C94 C93 H93B 108.7 . . ?
H93A C93 H93B 107.6 . . ?
O93 C94 O94 125.6(9) . . ?
O93 C94 C93 119.3(7) . . ?
O94 C94 C93 115.0(7) . . ?
C96 C95 N24 111.7(7) . . ?
C96 C95 H95A 109.3 . . ?
N24 C95 H95A 109.3 . . ?
C96 C95 H95B 109.3 . . ?
N24 C95 H95B 109.3 . . ?
H95A C95 H95B 107.9 . . ?
O96 C96 O95 124.4(7) . . ?
O96 C96 C95 120.7(7) . . ?
O95 C96 C95 115.0(7) . . ?
N25 C97 C98 113.8(7) . . ?
N25 C97 H97A 108.8 . . ?
C98 C97 H97A 108.8 . . ?
N25 C97 H97B 108.8 . . ?
C98 C97 H97B 108.8 . . ?
H97A C97 H97B 107.7 . . ?
O97 C98 O98 125.6(7) . . ?
O97 C98 C97 116.7(7) . . ?
O98 C98 C97 117.7(7) . . ?
N25 C99 C100 112.6(6) . . ?
N25 C99 H99A 109.1 . . ?
C100 C99 H99A 109.1 . . ?
N25 C99 H99B 109.1 . . ?
C100 C99 H99B 109.1 . . ?
H99A C99 H99B 107.8 . . ?
O100 C100 O99 125.9(8) . . ?
O100 C100 C99 116.3(7) . . ?
O99 C100 C99 117.7(7) . . ?
N26 C101 C102 111.4(7) . . ?
N26 C101 H10A 109.4 . . ?
C102 C101 H10A 109.4 . . ?
N26 C101 H10B 109.4 . . ?
C102 C101 H10B 109.4 . . ?
H10A C101 H10B 108.0 . . ?
O101 C102 O102 125.1(8) . . ?
O101 C102 C101 117.2(7) . . ?
O102 C102 C101 117.7(7) . . ?
N26 C103 C104 113.1(7) . . ?
N26 C103 H10C 109.0 . . ?
C104 C103 H10C 109.0 . . ?
N26 C103 H10D 109.0 . . ?
C104 C103 H10D 109.0 . . ?
H10C C103 H10D 107.8 . . ?
O103 C104 O104 125.3(8) . . ?
O103 C104 C103 117.0(7) . . ?
O104 C104 C103 117.5(7) . . ?
N27 C105 C106 114.7(8) . . ?
N27 C105 H10E 108.6 . . ?
C106 C105 H10E 108.6 . . ?
N27 C105 H10F 108.6 . . ?
C106 C105 H10F 108.6 . . ?
H10E C105 H10F 107.6 . . ?
O105 C106 O106 123.4(8) . . ?
O105 C106 C105 118.4(7) . . ?
O106 C106 C105 118.2(7) . . ?
N27 C107 C108 111.6(7) . . ?
N27 C107 H10G 109.3 . . ?
C108 C107 H10G 109.3 . . ?
N27 C107 H10H 109.3 . . ?
C108 C107 H10H 109.3 . . ?
H10G C107 H10H 108.0 . . ?
O107 C108 O108 122.8(8) . . ?
O107 C108 C107 119.7(7) . . ?
O108 C108 C107 117.3(7) . . ?
N28 C109 C110 114.6(6) . . ?
N28 C109 H10I 108.6 . . ?
C110 C109 H10I 108.6 . . ?
N28 C109 H10J 108.6 . . ?
C110 C109 H10J 108.6 . . ?
H10I C109 H10J 107.6 . . ?
O110 C110 O109 123.8(7) . . ?
O110 C110 C109 118.0(6) . . ?
O109 C110 C109 118.1(6) . . ?
N28 C111 C112 112.9(7) . . ?
N28 C111 H11C 109.0 . . ?
C112 C111 H11C 109.0 . . ?
N28 C111 H11D 109.0 . . ?
C112 C111 H11D 109.0 . . ?
H11C C111 H11D 107.8 . . ?
O111 C112 O112 123.5(7) . . ?
O111 C112 C111 117.5(7) . . ?
O112 C112 C111 118.9(7) . . ?
N29 C113 C114 114.6(7) . . ?
N29 C113 H11E 108.6 . . ?
C114 C113 H11E 108.6 . . ?
N29 C113 H11F 108.6 . . ?
C114 C113 H11F 108.6 . . ?
H11E C113 H11F 107.6 . . ?
O113 C114 O114 123.2(7) . . ?
O113 C114 C113 118.5(8) . . ?
O114 C114 C113 118.3(7) . . ?
N29 C115 C116 112.1(7) . . ?
N29 C115 H11G 109.2 . . ?
C116 C115 H11G 109.2 . . ?
N29 C115 H11H 109.2 . . ?
C116 C115 H11H 109.2 . . ?
H11G C115 H11H 107.9 . . ?
O116 C116 O115 125.0(7) . . ?
O116 C116 C115 119.5(7) . . ?
O115 C116 C115 115.5(7) . . ?
N30 C117 C118 114.1(6) . . ?
N30 C117 H11I 108.7 . . ?
C118 C117 H11I 108.7 . . ?
N30 C117 H11J 108.7 . . ?
C118 C117 H11J 108.7 . . ?
H11I C117 H11J 107.6 . . ?
O118 C118 O117 123.2(6) . . ?
O118 C118 C117 118.5(7) . . ?
O117 C118 C117 118.1(7) . . ?
N30 C119 C120 112.1(6) . . ?
N30 C119 H11K 109.2 . . ?
C120 C119 H11K 109.2 . . ?
N30 C119 H11L 109.2 . . ?
C120 C119 H11L 109.2 . . ?
H11K C119 H11L 107.9 . . ?
O119 C120 O120 124.8(7) . . ?
O119 C120 C119 117.9(6) . . ?
O120 C120 C119 117.3(6) . . ?
N31 C121 C122 113.6(7) . . ?
N31 C121 H12A 108.8 . . ?
C122 C121 H12A 108.8 . . ?
N31 C121 H12B 108.8 . . ?
C122 C121 H12B 108.8 . . ?
H12A C121 H12B 107.7 . . ?
O121 C122 O122 126.3(7) . . ?
O121 C122 C121 118.1(8) . . ?
O122 C122 C121 115.6(7) . . ?
N31 C123 C124 113.4(6) . . ?
N31 C123 H12C 108.9 . . ?
C124 C123 H12C 108.9 . . ?
N31 C123 H12D 108.9 . . ?
C124 C123 H12D 108.9 . . ?
H12C C123 H12D 107.7 . . ?
O123 C124 O124 126.0(7) . . ?
O123 C124 C123 117.9(7) . . ?
O124 C124 C123 116.0(6) . . ?
N32 C125 C126 113.3(7) . . ?
N32 C125 H12E 108.9 . . ?
C126 C125 H12E 108.9 . . ?
N32 C125 H12F 108.9 . . ?
C126 C125 H12F 108.9 . . ?
H12E C125 H12F 107.7 . . ?
O126 C126 O125 124.9(8) . . ?
O126 C126 C125 118.4(7) . . ?
O125 C126 C125 116.6(8) . . ?
C128 C127 N32 116.1(7) . . ?
C128 C127 H12G 108.3 . . ?
N32 C127 H12G 108.3 . . ?
C128 C127 H12H 108.3 . . ?
N32 C127 H12H 108.3 . . ?
H12G C127 H12H 107.4 . . ?
O128 C128 O127 123.2(8) . . ?
O128 C128 C127 121.1(7) . . ?
O127 C128 C127 115.7(7) . . ?
N33 C131 C132 112.2(12) . . ?
N33 C131 H13C 109.2 . . ?
C132 C131 H13C 109.2 . . ?
N33 C131 H13D 109.2 . . ?
C132 C131 H13D 109.2 . . ?
H13C C131 H13D 107.9 . . ?
O132 C132 O131 134.7(11) . . ?
O132 C132 C131 115.1(11) . . ?
O131 C132 C131 110.2(10) . . ?
C134 C133 N34 108.2(12) . . ?
C134 C133 H13E 110.1 . . ?
N34 C133 H13E 110.1 . . ?
C134 C133 H13F 110.1 . . ?
N34 C133 H13F 110.1 . . ?
H13E C133 H13F 108.4 . . ?
O133 C134 O134 138.5(13) . . ?
O133 C134 C133 115.8(12) . . ?
O134 C134 C133 105.1(11) . . ?
O191 Ni1 O216 99.5(5) . . ?
O203 Ni1' O191 87.3(4) . . ?
O203 Ni1' O218 99.9(3) . . ?
O191 Ni1' O218 89.9(4) . . ?
O203 Ni1' O160 92.1(3) . . ?
O191 Ni1' O160 176.9(4) . . ?
O218 Ni1' O160 87.3(3) . . ?
O203 Ni1' O216 82.2(4) . . ?
O191 Ni1' O216 102.4(5) . . ?
O218 Ni1' O216 167.7(4) . . ?
O160 Ni1' O216 80.5(4) . . ?
O203 Ni1' La21 51.2(3) . . ?
O191 Ni1' La21 129.8(4) . . ?
O218 Ni1' La21 120.4(2) . . ?
O160 Ni1' La21 51.29(16) . . ?
O216 Ni1' La21 51.9(3) . . ?
O203 Ni1' La22 80.2(2) . . ?
O191 Ni1' La22 130.2(3) . . ?
O218 Ni1' La22 46.4(2) . . ?
O160 Ni1' La22 46.69(15) . . ?
O216 Ni1' La22 122.9(3) . . ?
La21 Ni1' La22 75.37(6) . . ?
O203 Ni1' La28 41.5(2) . . ?
O191 Ni1' La28 56.9(3) . . ?
O218 Ni1' La28 122.6(2) . . ?
O160 Ni1' La28 124.04(18) . . ?
O216 Ni1' La28 66.7(3) . . ?
La21 Ni1' La28 72.91(5) . . ?
La22 Ni1' La28 121.24(7) . . ?
O191 Ni2 O21W 64.4(3) . . ?
O141 Ni2' O191 83.2(4) . . ?
O141 Ni2' O152 91.8(3) . . ?
O191 Ni2' O152 171.4(4) . . ?
O141 Ni2' O217 99.9(3) . . ?
O191 Ni2' O217 86.0(4) . . ?
O152 Ni2' O217 88.0(3) . . ?
O141 Ni2' O140 83.5(3) . . ?
O191 Ni2' O140 104.8(4) . . ?
O152 Ni2' O140 81.5(3) . . ?
O217 Ni2' O140 169.1(4) . . ?
O141 Ni2' La14 50.7(2) . . ?
O191 Ni2' La14 127.1(4) . . ?
O152 Ni2' La14 52.14(16) . . ?
O217 Ni2' La14 121.7(2) . . ?
O140 Ni2' La14 53.0(2) . . ?
O141 Ni2' La23 80.5(2) . . ?
O191 Ni2' La23 125.3(3) . . ?
O152 Ni2' La23 46.60(15) . . ?
O217 Ni2' La23 46.9(2) . . ?
O140 Ni2' La23 124.5(2) . . ?
La14 Ni2' La23 76.51(6) . . ?
O212 Ni3' O206 91.5(4) . . ?
O212 Ni3' O218 98.2(4) . . ?
O206 Ni3' O218 83.5(4) . . ?
O212 Ni3' La9 50.9(3) . . ?
O206 Ni3' La9 51.3(2) . . ?
O218 Ni3' La9 116.7(3) . . ?
O212 Ni3' La22 80.4(3) . . ?
O206 Ni3' La22 44.3(2) . . ?
O218 Ni3' La22 44.2(2) . . ?
La9 Ni3' La22 74.09(15) . . ?
O212 Ni3' La26 39.2(3) . . ?
O206 Ni3' La26 123.7(3) . . ?
O218 Ni3' La26 120.1(3) . . ?
La9 Ni3' La26 73.01(14) . . ?
La22 Ni3' La26 118.93(18) . . ?
O208 Ni4' O145 89.1(4) . . ?
O208 Ni4' O217 94.4(4) . . ?
O145 Ni4' O217 81.2(4) . . ?
O208 Ni4' O143 86.0(4) . . ?
O145 Ni4' O143 80.5(4) . . ?
O217 Ni4' O143 161.7(5) . . ?
O208 Ni4' La19 50.8(3) . . ?
O145 Ni4' La19 51.3(2) . . ?
O217 Ni4' La19 114.8(3) . . ?
O143 Ni4' La19 52.5(2) . . ?
O208 Ni4' La23 76.9(3) . . ?
O145 Ni4' La23 42.8(2) . . ?
O217 Ni4' La23 43.1(2) . . ?
O143 Ni4' La23 119.9(3) . . ?
La19 Ni4' La23 73.28(15) . . ?
O156 Ni5 O124 89.2(2) . . ?
O156 Ni5 N31 162.7(2) . . ?
O124 Ni5 N31 81.0(2) . . ?
O156 Ni5 O87 99.1(2) . . ?
O124 Ni5 O87 171.6(2) . . ?
N31 Ni5 O87 91.4(2) . . ?
O156 Ni5 O122 85.8(2) . . ?
O124 Ni5 O122 89.77(19) . . ?
N31 Ni5 O122 80.0(2) . . ?
O87 Ni5 O122 92.28(19) . . ?
O156 Ni5 O32 93.4(2) . . ?
O124 Ni5 O32 87.71(19) . . ?
N31 Ni5 O32 100.3(2) . . ?
O87 Ni5 O32 90.31(19) . . ?
O122 Ni5 O32 177.4(2) . . ?
O156 Ni5 La1 45.33(13) . . ?
O124 Ni5 La1 44.38(15) . . ?
N31 Ni5 La1 125.05(16) . . ?
O87 Ni5 La1 143.50(16) . . ?
O122 Ni5 La1 92.49(14) . . ?
O32 Ni5 La1 85.21(14) . . ?
O201 Ni6 O59 85.9(2) . . ?
O201 Ni6 O57 88.49(19) . . ?
O59 Ni6 O57 88.3(2) . . ?
O201 Ni6 O93 94.6(2) . . ?
O59 Ni6 O93 178.9(2) . . ?
O57 Ni6 O93 90.7(2) . . ?
O201 Ni6 O82 98.28(19) . . ?
O59 Ni6 O82 89.8(2) . . ?
O57 Ni6 O82 172.82(19) . . ?
O93 Ni6 O82 91.1(2) . . ?
O201 Ni6 N15 164.0(2) . . ?
O59 Ni6 N15 81.9(2) . . ?
O57 Ni6 N15 80.9(2) . . ?
O93 Ni6 N15 97.5(2) . . ?
O82 Ni6 N15 92.0(2) . . ?
O201 Ni6 La12 45.66(14) . . ?
O59 Ni6 La12 92.77(13) . . ?
O57 Ni6 La12 43.67(12) . . ?
O93 Ni6 La12 86.81(14) . . ?
O82 Ni6 La12 143.40(13) . . ?
N15 Ni6 La12 124.51(17) . . ?
O192 Ni7 O88 86.31(19) . . ?
O192 Ni7 O86 86.3(2) . . ?
O88 Ni7 O86 98.5(2) . . ?
O192 Ni7 N22 162.2(2) . . ?
O88 Ni7 N22 82.1(2) . . ?
O86 Ni7 N22 82.1(2) . . ?
O192 Ni7 O8W 95.65(19) . . ?
O88 Ni7 O8W 174.0(2) . . ?
O86 Ni7 O8W 87.3(2) . . ?
N22 Ni7 O8W 97.3(2) . . ?
O192 Ni7 O9W 95.6(2) . . ?
O88 Ni7 O9W 87.2(2) . . ?
O86 Ni7 O9W 174.1(2) . . ?
N22 Ni7 O9W 97.3(2) . . ?
O8W Ni7 O9W 87.1(2) . . ?
O200 Ni8 O98 85.7(2) . . ?
O200 Ni8 O99 86.6(2) . . ?
O98 Ni8 O99 100.2(2) . . ?
O200 Ni8 O14W 93.1(2) . . ?
O98 Ni8 O14W 86.9(2) . . ?
O99 Ni8 O14W 172.8(2) . . ?
O200 Ni8 O15W 96.0(2) . . ?
O98 Ni8 O15W 173.1(2) . . ?
O99 Ni8 O15W 86.6(2) . . ?
O14W Ni8 O15W 86.3(2) . . ?
O200 Ni8 N25 160.8(2) . . ?
O98 Ni8 N25 81.4(2) . . ?
O99 Ni8 N25 81.8(2) . . ?
O14W Ni8 N25 100.3(2) . . ?
O15W Ni8 N25 98.5(2) . . ?
O211 Ni9 O74 86.4(2) . . ?
O211 Ni9 O9 96.5(2) . . ?
O74 Ni9 O9 90.7(2) . . ?
O211 Ni9 O76 89.28(19) . . ?
O74 Ni9 O76 87.8(2) . . ?
O9 Ni9 O76 173.9(2) . . ?
O211 Ni9 O123 93.2(2) . . ?
O74 Ni9 O123 179.0(2) . . ?
O9 Ni9 O123 90.3(2) . . ?
O76 Ni9 O123 91.3(2) . . ?
O211 Ni9 N19 163.4(3) . . ?
O74 Ni9 N19 80.8(2) . . ?
O9 Ni9 N19 94.1(2) . . ?
O76 Ni9 N19 79.9(2) . . ?
O123 Ni9 N19 99.5(2) . . ?
O211 Ni9 La1 45.71(14) . . ?
O74 Ni9 La1 92.59(14) . . ?
O9 Ni9 La1 141.67(15) . . ?
O76 Ni9 La1 44.35(13) . . ?
O123 Ni9 La1 86.50(14) . . ?
N19 Ni9 La1 124.15(18) . . ?
O190 Ni10 N30 165.5(2) . . ?
O190 Ni10 O120 86.91(19) . . ?
N30 Ni10 O120 83.7(2) . . ?
O190 Ni10 O118 85.9(2) . . ?
N30 Ni10 O118 82.6(2) . . ?
O120 Ni10 O118 86.9(2) . . ?
O190 Ni10 O20 95.0(2) . . ?
N30 Ni10 O20 93.8(2) . . ?
O120 Ni10 O20 176.5(2) . . ?
O118 Ni10 O20 90.4(2) . . ?
O190 Ni10 O80 93.8(2) . . ?
N30 Ni10 O80 97.4(2) . . ?
O120 Ni10 O80 91.3(2) . . ?
O118 Ni10 O80 178.1(2) . . ?
O20 Ni10 O80 91.5(2) . . ?
O190 Ni10 La10 40.89(15) . . ?
N30 Ni10 La10 130.63(17) . . ?
O120 Ni10 La10 46.91(13) . . ?
O118 Ni10 La10 91.91(13) . . ?
O20 Ni10 La10 135.45(13) . . ?
O80 Ni10 La10 86.66(13) . . ?
O190 Ni10 La2 40.41(17) . . ?
N30 Ni10 La2 128.83(19) . . ?
O120 Ni10 La2 92.08(13) . . ?
O118 Ni10 La2 46.22(13) . . ?
O20 Ni10 La2 87.53(14) . . ?
O80 Ni10 La2 133.72(13) . . ?
La10 Ni10 La2 63.393(18) . . ?
O159 Ni11 O79 85.8(2) . . ?
O159 Ni11 O78 88.58(19) . . ?
O79 Ni11 O78 89.7(2) . . ?
O159 Ni11 N20 163.1(2) . . ?
O79 Ni11 N20 81.9(2) . . ?
O78 Ni11 N20 79.9(2) . . ?
O159 Ni11 O101 92.3(2) . . ?
O79 Ni11 O101 177.9(2) . . ?
O78 Ni11 O101 91.0(2) . . ?
N20 Ni11 O101 100.2(2) . . ?
O159 Ni11 O97 98.58(19) . . ?
O79 Ni11 O97 90.6(2) . . ?
O78 Ni11 O97 172.8(2) . . ?
N20 Ni11 O97 93.1(2) . . ?
O101 Ni11 O97 88.9(2) . . ?
O159 Ni11 La4 45.37(14) . . ?
O79 Ni11 La4 92.58(14) . . ?
O78 Ni11 La4 43.78(13) . . ?
N20 Ni11 La4 123.54(17) . . ?
O101 Ni11 La4 86.64(14) . . ?
O97 Ni11 La4 143.32(14) . . ?
O150 Ni12 O81 87.5(2) . . ?
O150 Ni12 O84 85.9(2) . . ?
O81 Ni12 O84 99.0(2) . . ?
O150 Ni12 O20W 92.8(2) . . ?
O81 Ni12 O20W 173.6(2) . . ?
O84 Ni12 O20W 87.4(2) . . ?
O150 Ni12 O17W 95.1(2) . . ?
O81 Ni12 O17W 86.6(2) . . ?
O84 Ni12 O17W 174.3(2) . . ?
O20W Ni12 O17W 86.9(2) . . ?
O150 Ni12 N21 162.0(2) . . ?
O81 Ni12 N21 81.1(2) . . ?
O84 Ni12 N21 82.3(2) . . ?
O20W Ni12 N21 100.1(2) . . ?
O17W Ni12 N21 98.0(2) . . ?
O164 Ni13 O19 84.9(2) . . ?
O164 Ni13 O18 89.2(2) . . ?
O19 Ni13 O18 90.6(2) . . ?
O164 Ni13 N5 164.0(2) . . ?
O19 Ni13 N5 83.3(2) . . ?
O18 Ni13 N5 80.2(2) . . ?
O164 Ni13 O100 98.7(2) . . ?
O19 Ni13 O100 88.8(2) . . ?
O18 Ni13 O100 171.98(19) . . ?
N5 Ni13 O100 91.7(2) . . ?
O164 Ni13 O7 93.8(2) . . ?
O19 Ni13 O7 178.7(2) . . ?
O18 Ni13 O7 89.1(2) . . ?
N5 Ni13 O7 97.9(2) . . ?
O100 Ni13 O7 91.7(2) . . ?
O164 Ni13 La13 45.51(17) . . ?
O19 Ni13 La13 92.92(15) . . ?
O18 Ni13 La13 44.30(13) . . ?
N5 Ni13 La13 124.5(2) . . ?
O100 Ni13 La13 143.72(13) . . ?
O7 Ni13 La13 85.94(17) . . ?
O197 Ni14 O29 85.37(19) . . ?
O197 Ni14 O31 89.0(2) . . ?
O29 Ni14 O31 89.5(2) . . ?
O197 Ni14 O75 93.90(19) . . ?
O29 Ni14 O75 179.3(2) . . ?
O31 Ni14 O75 90.4(2) . . ?
O197 Ni14 O83 98.0(2) . . ?
O29 Ni14 O83 90.5(2) . . ?
O31 Ni14 O83 172.90(18) . . ?
O75 Ni14 O83 89.7(2) . . ?
O197 Ni14 N8 163.6(2) . . ?
O29 Ni14 N8 82.2(2) . . ?
O31 Ni14 N8 80.3(2) . . ?
O75 Ni14 N8 98.5(2) . . ?
O83 Ni14 N8 92.7(2) . . ?
O197 Ni14 La1 45.66(16) . . ?
O29 Ni14 La1 92.88(15) . . ?
O31 Ni14 La1 44.12(12) . . ?
O75 Ni14 La1 86.54(15) . . ?
O83 Ni14 La1 142.96(14) . . ?
N8 Ni14 La1 124.3(2) . . ?
O176 Ni15 O90 85.6(2) . . ?
O176 Ni15 O91 89.0(2) . . ?
O90 Ni15 O91 89.69(19) . . ?
O176 Ni15 O85 98.8(2) . . ?
O90 Ni15 O85 91.23(19) . . ?
O91 Ni15 O85 172.3(2) . . ?
O176 Ni15 N23 163.4(2) . . ?
O90 Ni15 N23 81.4(2) . . ?
O91 Ni15 N23 80.6(2) . . ?
O85 Ni15 N23 91.9(2) . . ?
O176 Ni15 O77 92.5(2) . . ?
O90 Ni15 O77 177.40(19) . . ?
O91 Ni15 O77 88.51(19) . . ?
O85 Ni15 O77 90.80(19) . . ?
N23 Ni15 O77 100.1(2) . . ?
O176 Ni15 La4 44.85(13) . . ?
O90 Ni15 La4 92.68(13) . . ?
O91 Ni15 La4 44.74(15) . . ?
O85 Ni15 La4 142.82(17) . . ?
N23 Ni15 La4 125.24(16) . . ?
O77 Ni15 La4 84.72(13) . . ?
O181 Ni16 N28 165.7(2) . . ?
O181 Ni16 O30 94.4(2) . . ?
N28 Ni16 O30 96.9(2) . . ?
O181 Ni16 O110 86.3(2) . . ?
N28 Ni16 O110 82.4(2) . . ?
O30 Ni16 O110 179.2(2) . . ?
O181 Ni16 O112 87.8(2) . . ?
N28 Ni16 O112 83.2(2) . . ?
O30 Ni16 O112 91.8(2) . . ?
O110 Ni16 O112 88.6(2) . . ?
O181 Ni16 O60 93.9(2) . . ?
N28 Ni16 O60 95.1(2) . . ?
O30 Ni16 O60 88.3(2) . . ?
O110 Ni16 O60 91.3(2) . . ?
O112 Ni16 O60 178.3(2) . . ?
O181 Ni16 La6 40.97(16) . . ?
N28 Ni16 La6 130.69(18) . . ?
O30 Ni16 La6 87.94(14) . . ?
O110 Ni16 La6 92.86(13) . . ?
O112 Ni16 La6 47.55(14) . . ?
O60 Ni16 La6 134.16(15) . . ?
O167 Ni17 O73 95.6(2) . . ?
O167 Ni17 O49 86.7(2) . . ?
O73 Ni17 O49 177.2(2) . . ?
O167 Ni17 N13 165.0(2) . . ?
O73 Ni17 N13 94.0(2) . . ?
O49 Ni17 N13 83.5(2) . . ?
O167 Ni17 O52 87.5(2) . . ?
O73 Ni17 O52 89.6(2) . . ?
O49 Ni17 O52 88.73(19) . . ?
N13 Ni17 O52 81.0(2) . . ?
O167 Ni17 O40 93.5(2) . . ?
O73 Ni17 O40 89.7(2) . . ?
O49 Ni17 O40 91.9(2) . . ?
N13 Ni17 O40 98.1(2) . . ?
O52 Ni17 O40 178.8(2) . . ?
O167 Ni17 La7 41.68(13) . . ?
O73 Ni17 La7 136.59(18) . . ?
O49 Ni17 La7 45.90(16) . . ?
N13 Ni17 La7 129.34(17) . . ?
O52 Ni17 La7 94.40(14) . . ?
O40 Ni17 La7 86.74(14) . . ?
O149 Ni18 O126 87.0(2) . . ?
O149 Ni18 N32 164.9(3) . . ?
O126 Ni18 N32 82.5(2) . . ?
O149 Ni18 O127 86.9(2) . . ?
O126 Ni18 O127 90.1(2) . . ?
N32 Ni18 O127 82.3(3) . . ?
O149 Ni18 O89 93.5(2) . . ?
O126 Ni18 O89 89.8(2) . . ?
N32 Ni18 O89 97.3(3) . . ?
O127 Ni18 O89 179.6(2) . . ?
O149 Ni18 O121 93.0(2) . . ?
O126 Ni18 O121 179.9(3) . . ?
N32 Ni18 O121 97.5(2) . . ?
O127 Ni18 O121 90.0(2) . . ?
O89 Ni18 O121 90.1(2) . . ?
O149 Ni18 La8 40.82(14) . . ?
O126 Ni18 La8 46.84(14) . . ?
N32 Ni18 La8 129.26(18) . . ?
O127 Ni18 La8 93.73(15) . . ?
O89 Ni18 La8 86.49(15) . . ?
O121 Ni18 La8 133.20(15) . . ?
O149 Ni18 La5 40.32(16) . . ?
O126 Ni18 La5 93.94(17) . . ?
N32 Ni18 La5 129.5(2) . . ?
O127 Ni18 La5 47.24(14) . . ?
O89 Ni18 La5 133.11(15) . . ?
O121 Ni18 La5 86.16(17) . . ?
La8 Ni18 La5 63.82(2) . . ?
O188 Ni19 O113 85.8(2) . . ?
O188 Ni19 O116 86.6(2) . . ?
O113 Ni19 O116 98.2(2) . . ?
O188 Ni19 N29 162.0(3) . . ?
O113 Ni19 N29 81.5(2) . . ?
O116 Ni19 N29 82.6(2) . . ?
O188 Ni19 O11W 95.2(2) . . ?
O113 Ni19 O11W 86.6(2) . . ?
O116 Ni19 O11W 175.0(2) . . ?
N29 Ni19 O11W 96.8(2) . . ?
O188 Ni19 O10W 95.9(2) . . ?
O113 Ni19 O10W 175.5(2) . . ?
O116 Ni19 O10W 86.1(2) . . ?
N29 Ni19 O10W 97.7(2) . . ?
O11W Ni19 O10W 89.1(2) . . ?
O182 Ni20 O68 85.9(2) . . ?
O182 Ni20 O66 87.2(2) . . ?
O68 Ni20 O66 89.6(2) . . ?
O182 Ni20 O105 95.5(2) . . ?
O68 Ni20 O105 91.7(2) . . ?
O66 Ni20 O105 177.1(2) . . ?
O182 Ni20 O103 94.5(2) . . ?
O68 Ni20 O103 179.4(2) . . ?
O66 Ni20 O103 90.0(2) . . ?
O105 Ni20 O103 88.7(2) . . ?
O182 Ni20 N17 164.8(3) . . ?
O68 Ni20 N17 83.4(2) . . ?
O66 Ni20 N17 82.0(2) . . ?
O105 Ni20 N17 95.6(2) . . ?
O103 Ni20 N17 96.1(2) . . ?
O182 Ni20 La16 41.41(15) . . ?
O68 Ni20 La16 45.86(15) . . ?
O66 Ni20 La16 96.18(15) . . ?
O105 Ni20 La16 86.55(15) . . ?
O103 Ni20 La16 134.69(16) . . ?
N17 Ni20 La16 129.20(19) . . ?
O175 Ni21 O14 84.4(2) 2_566 . ?
O175 Ni21 O27 96.7(2) 2_566 . ?
O14 Ni21 O27 93.6(2) . . ?
O175 Ni21 O67 97.3(2) 2_566 2_566 ?
O14 Ni21 O67 178.1(3) . 2_566 ?
O27 Ni21 O67 85.5(2) . 2_566 ?
O175 Ni21 O16 84.7(2) 2_566 . ?
O14 Ni21 O16 86.6(2) . . ?
O27 Ni21 O16 178.7(3) . . ?
O67 Ni21 O16 94.2(2) 2_566 . ?
O175 Ni21 N4 161.0(2) 2_566 . ?
O14 Ni21 N4 82.2(3) . . ?
O27 Ni21 N4 97.5(3) . . ?
O67 Ni21 N4 96.2(3) 2_566 . ?
O16 Ni21 N4 81.2(3) . . ?
O166 Ni22 O36 89.1(2) . . ?
O166 Ni22 O34 85.4(2) . . ?
O36 Ni22 O34 90.1(2) . . ?
O166 Ni22 O115 100.2(2) . . ?
O36 Ni22 O115 170.6(2) . . ?
O34 Ni22 O115 90.5(2) . . ?
O166 Ni22 N9 163.0(2) . . ?
O36 Ni22 N9 80.1(2) . . ?
O34 Ni22 N9 81.5(3) . . ?
O115 Ni22 N9 90.7(2) . . ?
O166 Ni22 O17 92.8(2) . . ?
O36 Ni22 O17 88.2(2) . . ?
O34 Ni22 O17 177.6(2) . . ?
O115 Ni22 O17 91.4(2) . . ?
N9 Ni22 O17 100.0(2) . . ?
O166 Ni22 La13 44.91(13) . . ?
O36 Ni22 La13 44.81(17) . . ?
O34 Ni22 La13 92.59(15) . . ?
O115 Ni22 La13 144.46(17) . . ?
N9 Ni22 La13 124.74(17) . . ?
O17 Ni22 La13 85.02(14) . . ?
O3 Ni23 O178 98.0(2) 2_566 . ?
O3 Ni23 O39 174.2(2) 2_566 . ?
O178 Ni23 O39 86.4(2) . . ?
O3 Ni23 O38 90.2(2) 2_566 . ?
O178 Ni23 O38 87.3(2) . . ?
O39 Ni23 O38 93.8(2) . . ?
O3 Ni23 O11 86.1(2) 2_566 . ?
O178 Ni23 O11 97.5(2) . . ?
O39 Ni23 O11 89.5(2) . . ?
O38 Ni23 O11 174.3(2) . . ?
O3 Ni23 N10 95.3(3) 2_566 . ?
O178 Ni23 N10 162.9(3) . . ?
O39 Ni23 N10 81.2(2) . . ?
O38 Ni23 N10 81.8(2) . . ?
O11 Ni23 N10 94.2(3) . . ?
O3 Ni23 La27 89.55(17) 2_566 . ?
O178 Ni23 La27 43.53(15) . . ?
O39 Ni23 La27 96.30(15) . . ?
O38 Ni23 La27 44.51(15) . . ?
O11 Ni23 La27 139.64(16) . . ?
N10 Ni23 La27 126.2(2) . . ?
O3 Ni23 La7 139.10(17) 2_566 . ?
O178 Ni23 La7 42.51(14) . . ?
O39 Ni23 La7 44.54(14) . . ?
O38 Ni23 La7 96.66(15) . . ?
O11 Ni23 La7 88.93(16) . . ?
N10 Ni23 La7 125.6(2) . . ?
La27 Ni23 La7 68.85(2) . . ?
O187 Ni24 O92 94.7(2) . . ?
O187 Ni24 O102 88.2(2) . . ?
O92 Ni24 O102 92.7(2) . . ?
O187 Ni24 O55 95.5(2) . . ?
O92 Ni24 O55 90.2(2) . . ?
O102 Ni24 O55 175.1(2) . . ?
O187 Ni24 O104 85.0(2) . . ?
O92 Ni24 O104 179.5(3) . . ?
O102 Ni24 O104 87.0(2) . . ?
O55 Ni24 O104 90.1(2) . . ?
O187 Ni24 N26 162.5(3) . . ?
O92 Ni24 N26 98.7(2) . . ?
O102 Ni24 N26 80.0(2) . . ?
O55 Ni24 N26 95.7(3) . . ?
O104 Ni24 N26 81.6(2) . . ?
O187 Ni24 La4 45.34(15) . . ?
O92 Ni24 La4 87.31(18) . . ?
O102 Ni24 La4 43.96(15) . . ?
O55 Ni24 La4 140.29(18) . . ?
O104 Ni24 La4 92.23(17) . . ?
N26 Ni24 La4 123.90(19) . . ?
O180 Ni25 O64 98.2(2) . 2_566 ?
O180 Ni25 O106 87.2(2) . . ?
O64 Ni25 O106 173.1(2) 2_566 . ?
O180 Ni25 O54 96.6(2) . . ?
O64 Ni25 O54 86.2(2) 2_566 . ?
O106 Ni25 O54 88.9(2) . . ?
O180 Ni25 O107 86.8(2) . . ?
O64 Ni25 O107 90.5(2) 2_566 . ?
O106 Ni25 O107 94.1(2) . . ?
O54 Ni25 O107 175.6(2) . . ?
O180 Ni25 N27 160.6(3) . . ?
O64 Ni25 N27 95.7(3) 2_566 . ?
O106 Ni25 N27 80.2(2) . . ?
O54 Ni25 N27 97.8(3) . . ?
O107 Ni25 N27 79.6(3) . . ?
O180 Ni25 La16 42.83(14) . . ?
O64 Ni25 La16 139.61(17) 2_566 . ?
O106 Ni25 La16 44.91(15) . . ?
O54 Ni25 La16 88.36(17) . . ?
O107 Ni25 La16 96.07(17) . . ?
N27 Ni25 La16 124.7(2) . . ?
O180 Ni25 La24 43.23(14) . . ?
O64 Ni25 La24 89.52(18) 2_566 . ?
O106 Ni25 La24 97.36(17) . . ?
O54 Ni25 La24 138.47(17) . . ?
O107 Ni25 La24 44.33(16) . . ?
N27 Ni25 La24 123.7(2) . . ?
La16 Ni25 La24 68.94(2) . . ?
O171 Ni26 O42 88.0(2) . . ?
O171 Ni26 O44 86.8(2) . . ?
O42 Ni26 O44 90.1(2) . . ?
O171 Ni26 N11 164.6(3) . . ?
O42 Ni26 N11 81.1(2) . . ?
O44 Ni26 N11 82.4(3) . . ?
O171 Ni26 O33 93.0(2) . . ?
O42 Ni26 O33 178.8(2) . . ?
O44 Ni26 O33 89.4(2) . . ?
N11 Ni26 O33 97.7(2) . . ?
O171 Ni26 O69 93.1(2) . . ?
O42 Ni26 O69 89.7(2) . . ?
O44 Ni26 O69 179.7(2) . . ?
N11 Ni26 O69 97.6(3) . . ?
O33 Ni26 O69 90.8(2) . . ?
O171 Ni26 La17 41.22(14) . . ?
O42 Ni26 La17 47.37(15) . . ?
O44 Ni26 La17 93.26(15) . . ?
N11 Ni26 La17 128.38(19) . . ?
O33 Ni26 La17 133.77(16) . . ?
O69 Ni26 La17 86.55(16) . . ?
O171 Ni26 La15 40.77(15) . . ?
O42 Ni26 La15 94.49(17) . . ?
O44 Ni26 La15 46.67(15) . . ?
N11 Ni26 La15 129.0(2) . . ?
O33 Ni26 La15 85.97(18) . . ?
O69 Ni26 La15 133.32(16) . . ?
La17 Ni26 La15 63.94(3) . . ?
O189 Ni27 N7 164.8(3) . . ?
O189 Ni27 O25 87.5(2) . . ?
N7 Ni27 O25 82.3(2) . . ?
O189 Ni27 O95 95.8(2) . . ?
N7 Ni27 O95 95.7(2) . . ?
O25 Ni27 O95 91.5(2) . . ?
O189 Ni27 O28 86.5(2) . . ?
N7 Ni27 O28 81.9(2) . . ?
O25 Ni27 O28 88.4(2) . . ?
O95 Ni27 O28 177.7(2) . . ?
O189 Ni27 O108 93.0(2) . 2_566 ?
N7 Ni27 O108 97.0(2) . 2_566 ?
O25 Ni27 O108 179.0(2) . 2_566 ?
O95 Ni27 O108 89.3(2) . 2_566 ?
O28 Ni27 O108 90.8(2) . 2_566 ?
O189 Ni27 La24 41.44(14) . 2_566 ?
N7 Ni27 La24 127.96(18) . 2_566 ?
O25 Ni27 La24 94.35(14) . 2_566 ?
O95 Ni27 La24 136.30(16) . 2_566 ?
O28 Ni27 La24 46.02(14) . 2_566 ?
O108 Ni27 La24 85.53(14) 2_566 2_566 ?
O189 Ni27 La20 40.82(16) . . ?
N7 Ni27 La20 130.0(2) . . ?
O25 Ni27 La20 47.72(15) . . ?
O95 Ni27 La20 87.83(16) . . ?
O28 Ni27 La20 93.81(15) . . ?
O108 Ni27 La20 132.94(15) 2_566 . ?
La24 Ni27 La20 65.55(2) 2_566 . ?
O210 Ni28 O72 89.3(2) . . ?
O210 Ni28 O114 98.5(2) . . ?
O72 Ni28 O114 172.2(2) . . ?
O210 Ni28 O70 84.4(2) . . ?
O72 Ni28 O70 89.5(2) . . ?
O114 Ni28 O70 91.9(2) . . ?
O210 Ni28 O58 93.1(2) . . ?
O72 Ni28 O58 89.9(2) . . ?
O114 Ni28 O58 89.1(2) . . ?
O70 Ni28 O58 177.4(2) . . ?
O210 Ni28 N18 162.8(2) . . ?
O72 Ni28 N18 80.2(3) . . ?
O114 Ni28 N18 92.4(2) . . ?
O70 Ni28 N18 81.9(2) . . ?
O58 Ni28 N18 100.4(2) . . ?
O210 Ni28 La12 45.47(15) . . ?
O72 Ni28 La12 44.58(17) . . ?
O114 Ni28 La12 142.95(17) . . ?
O70 Ni28 La12 92.25(14) . . ?
O58 Ni28 La12 85.56(14) . . ?
N18 Ni28 La12 124.63(19) . . ?
O194 Ni29 O6 85.6(2) . . ?
O194 Ni29 O8 89.1(2) . . ?
O6 Ni29 O8 89.5(2) . . ?
O194 Ni29 O35 94.7(2) . . ?
O6 Ni29 O35 179.0(3) . . ?
O8 Ni29 O35 91.4(2) . . ?
O194 Ni29 O1 95.2(3) . . ?
O6 Ni29 O1 90.2(3) . . ?
O8 Ni29 O1 175.7(2) . . ?
O35 Ni29 O1 88.9(3) . . ?
O194 Ni29 N2 163.8(3) . . ?
O6 Ni29 N2 82.4(3) . . ?
O8 Ni29 N2 79.9(3) . . ?
O35 Ni29 N2 97.5(3) . . ?
O1 Ni29 N2 95.8(3) . . ?
O194 Ni29 La13 45.15(17) . . ?
O6 Ni29 La13 94.25(17) . . ?
O8 Ni29 La13 44.97(15) . . ?
O35 Ni29 La13 86.63(17) . . ?
O1 Ni29 La13 139.32(19) . . ?
N2 Ni29 La13 124.9(2) . . ?
O194 Ni29 La25 41.97(15) . . ?
O6 Ni29 La25 44.76(16) . . ?
O8 Ni29 La25 96.84(15) . . ?
O35 Ni29 La25 135.36(18) . . ?
O1 Ni29 La25 85.95(19) . . ?
N2 Ni29 La25 127.2(2) . . ?
La13 Ni29 La25 69.78(2) . . ?
O186 Ni30 O96 85.4(2) . . ?
O186 Ni30 O61 96.8(2) . . ?
O96 Ni30 O61 92.1(2) . . ?
O186 Ni30 O94 89.1(2) . . ?
O96 Ni30 O94 88.4(2) . . ?
O61 Ni30 O94 174.1(2) . . ?
O186 Ni30 O71 94.2(2) . . ?
O96 Ni30 O71 179.1(2) . . ?
O61 Ni30 O71 88.7(2) . . ?
O94 Ni30 O71 90.9(2) . . ?
O186 Ni30 N24 162.8(3) . . ?
O96 Ni30 N24 81.6(2) . . ?
O61 Ni30 N24 95.0(3) . . ?
O94 Ni30 N24 79.3(2) . . ?
O71 Ni30 N24 98.6(2) . . ?
O186 Ni30 La12 45.23(14) . . ?
O96 Ni30 La12 92.57(18) . . ?
O61 Ni30 La12 141.07(18) . . ?
O94 Ni30 La12 44.70(15) . . ?
O71 Ni30 La12 86.58(17) . . ?
N24 Ni30 La12 123.9(2) . . ?
O183 Ni31 O50 97.8(2) 2_566 2_566 ?
O183 Ni31 O47 97.3(2) 2_566 . ?
O50 Ni31 O47 86.1(2) 2_566 . ?
O183 Ni31 O24 84.1(2) 2_566 . ?
O50 Ni31 O24 94.0(2) 2_566 . ?
O47 Ni31 O24 178.6(3) . . ?
O183 Ni31 O22 84.2(2) 2_566 . ?
O50 Ni31 O22 178.0(3) 2_566 . ?
O47 Ni31 O22 93.9(2) . . ?
O24 Ni31 O22 86.0(2) . . ?
O183 Ni31 N6 160.7(3) 2_566 . ?
O50 Ni31 N6 96.6(3) 2_566 . ?
O47 Ni31 N6 96.3(3) . . ?
O24 Ni31 N6 82.2(3) . . ?
O22 Ni31 N6 81.3(3) . . ?
O169 Ni32 O10 88.2(2) . . ?
O169 Ni32 O12 85.1(2) . . ?
O10 Ni32 O12 97.6(2) . . ?
O169 Ni32 O13W 95.4(3) . . ?
O10 Ni32 O13W 173.0(3) . . ?
O12 Ni32 O13W 88.7(2) . . ?
O169 Ni32 O12W 96.1(2) . . ?
O10 Ni32 O12W 86.7(2) . . ?
O12 Ni32 O12W 175.6(2) . . ?
O13W Ni32 O12W 87.0(2) . . ?
O169 Ni32 N3 163.0(3) . . ?
O10 Ni32 N3 81.0(2) . . ?
O12 Ni32 N3 83.4(3) . . ?
O13W Ni32 N3 96.8(3) . . ?
O12W Ni32 N3 96.3(3) . . ?
O215 Ni33 O48 85.4(2) . . ?
O215 Ni33 O37 94.8(2) . 2_566 ?
O48 Ni33 O37 90.7(2) . 2_566 ?
O215 Ni33 O46 85.9(2) . . ?
O48 Ni33 O46 89.4(2) . . ?
O37 Ni33 O46 179.4(3) 2_566 . ?
O215 Ni33 N12 163.6(3) . . ?
O48 Ni33 N12 82.1(3) . . ?
O37 Ni33 N12 96.1(3) 2_566 . ?
O46 Ni33 N12 83.3(3) . . ?
O215 Ni33 O5 97.2(3) . . ?
O48 Ni33 O5 177.3(3) . . ?
O37 Ni33 O5 89.8(2) 2_566 . ?
O46 Ni33 O5 90.1(2) . . ?
N12 Ni33 O5 95.2(3) . . ?
O215 Ni33 La25 40.42(14) . . ?
O48 Ni33 La25 93.70(15) . . ?
O37 Ni33 La25 134.1(2) 2_566 . ?
O46 Ni33 La25 46.48(18) . . ?
N12 Ni33 La25 129.77(18) . . ?
O5 Ni33 La25 87.85(17) . . ?
O63 Ni34 O148 85.9(2) . . ?
O63 Ni34 O62 97.2(2) . . ?
O148 Ni34 O62 87.5(2) . . ?
O63 Ni34 O1W 89.9(2) . . ?
O148 Ni34 O1W 95.0(3) . . ?
O62 Ni34 O1W 172.7(3) . . ?
O63 Ni34 N16 82.5(3) . . ?
O148 Ni34 N16 163.3(3) . . ?
O62 Ni34 N16 82.1(3) . . ?
O1W Ni34 N16 97.0(3) . . ?
O63 Ni34 O3W 174.5(2) . . ?
O148 Ni34 O3W 95.9(3) . . ?
O62 Ni34 O3W 88.1(2) . . ?
O1W Ni34 O3W 84.7(3) . . ?
N16 Ni34 O3W 96.8(3) . . ?
O144 Ni35 O53 85.2(2) . . ?
O144 Ni35 O56 87.3(3) . . ?
O53 Ni35 O56 96.8(2) . . ?
O144 Ni35 O6W 96.3(3) . . ?
O53 Ni35 O6W 174.4(3) . . ?
O56 Ni35 O6W 88.6(2) . . ?
O144 Ni35 O5W 94.6(3) . . ?
O53 Ni35 O5W 89.4(2) . . ?
O56 Ni35 O5W 173.7(2) . . ?
O6W Ni35 O5W 85.2(3) . . ?
O144 Ni35 N14 161.7(3) . . ?
O53 Ni35 N14 82.9(3) . . ?
O56 Ni35 N14 80.4(3) . . ?
O6W Ni35 N14 96.8(3) . . ?
O5W Ni35 N14 99.1(3) . . ?
O179 Ni36 O4 84.5(2) . . ?
O179 Ni36 O2 87.1(3) . . ?
O4 Ni36 O2 95.7(2) . . ?
O179 Ni36 O7W 99.0(3) . . ?
O4 Ni36 O7W 175.4(3) . . ?
O2 Ni36 O7W 87.5(3) . . ?
O179 Ni36 O2W 95.6(3) . . ?
O4 Ni36 O2W 89.6(3) . . ?
O2 Ni36 O2W 174.3(3) . . ?
O7W Ni36 O2W 87.1(3) . . ?
O179 Ni36 N1 162.4(3) . . ?
O4 Ni36 N1 83.4(3) . . ?
O2 Ni36 N1 81.4(3) . . ?
O7W Ni36 N1 93.8(3) . . ?
O2W Ni36 N1 97.0(3) . . ?
O216 Ni' O155 120.0(8) . . ?
O216 Ni' O15 92.3(8) . 2_566 ?
O155 Ni' O15 89.9(6) . 2_566 ?
O216 Ni' O185 94.3(6) . . ?
O155 Ni' O185 88.6(6) . . ?
O15 Ni' O185 173.1(8) 2_566 . ?
O216 Ni' La21 45.8(5) . . ?
O155 Ni' La21 102.9(5) . . ?
O15 Ni' La21 137.1(7) 2_566 . ?
O185 Ni' La21 49.8(3) . . ?
O140 Ni'' O142 117.1(7) . . ?
O140 Ni'' O21 95.0(6) . . ?
O142 Ni'' O21 90.1(5) . . ?
O140 Ni'' O207 91.7(5) . . ?
O142 Ni'' O207 87.4(4) . . ?
O21 Ni'' O207 173.3(6) . . ?
O140 Ni'' La14 44.1(3) . . ?
O142 Ni'' La14 100.7(4) . . ?
O21 Ni'' La14 138.1(5) . . ?
O207 Ni'' La14 48.6(2) . . ?
O129 C130 O130 128.5(12) . . ?
O129 C130 C129 117.9(14) . . ?
O130 C130 C129 112.5(13) . . ?
C130 C129 N33 106.8(15) . . ?
C130 C129 H12I 110.3 . . ?
N33 C129 H12I 110.4 . . ?
C130 C129 H12J 110.4 . . ?
N33 C129 H12J 110.4 . . ?
H12I C129 H12J 108.6 . . ?
C136 C135 N34 105.6(15) . . ?
C136 C135 H13G 110.6 . . ?
N34 C135 H13G 110.6 . . ?
C136 C135 H13H 110.6 . . ?
N34 C135 H13H 110.6 . . ?
H13G C135 H13H 108.7 . . ?
O223 N36 O222 100(2) . . ?
O223 N36 O213 124(2) . . ?
O222 N36 O213 128.2(16) . . ?
O136 C136 O135 133.5(16) . . ?
O136 C136 C135 110.3(16) . . ?
O135 C136 C135 102.7(12) . . ?

loop_
_geom_bond_atom_site_label_1
_geom_bond_atom_site_label_2
_geom_bond_distance
_geom_bond_site_symmetry_2
_geom_bond_publ_flag
La1 O162 2.491(5) . ?
La1 O170 2.492(5) . ?
La1 O139 2.512(4) . ?
La1 O76 2.531(5) . ?
La1 O124 2.533(6) . ?
La1 O31 2.534(4) . ?
La1 O156 2.570(5) . ?
La1 O211 2.585(5) . ?
La1 O197 2.594(6) . ?
La1 Ni5 3.5539(12) . ?
La1 Ni9 3.5599(12) . ?
La1 Ni14 3.5713(12) . ?
La2 O204 2.442(6) . ?
La2 O190 2.473(6) . ?
La2 O164 2.534(5) . ?
La2 O202 2.545(5) . ?
La2 O163 2.550(5) . ?
La2 O200 2.579(6) . ?
La2 O19 2.631(5) . ?
La2 O118 2.648(4) . ?
La2 O99 2.666(6) . ?
La2 Ni10 3.6198(12) . ?
La2 La10 3.7943(9) . ?
La2 La13 4.1216(9) . ?
La3 O184 2.440(5) . ?
La3 O181 2.475(5) . ?
La3 O201 2.521(6) . ?
La3 O195 2.552(5) . ?
La3 O157 2.558(6) . ?
La3 O150 2.609(5) . ?
La3 O110 2.661(5) . ?
La3 O59 2.667(5) . ?
La3 O81 2.674(5) . ?
La3 La6 3.7894(9) . ?
La3 La12 4.0942(9) . ?
La3 La26 4.1109(9) . ?
La4 O78 2.506(5) . ?
La4 O158 2.508(6) . ?
La4 O168 2.509(5) . ?
La4 O151 2.515(5) . ?
La4 O91 2.541(5) . ?
La4 O102 2.542(6) . ?
La4 O176 2.550(5) . ?
La4 O159 2.568(5) . ?
La4 O187 2.595(5) . ?
La4 Ni11 3.5470(11) . ?
La4 Ni15 3.5510(11) . ?
La4 Ni24 3.5863(14) . ?
La5 O149 2.463(6) . ?
La5 O162 2.463(5) . ?
La5 O156 2.532(5) . ?
La5 O198 2.545(4) . ?
La5 O153 2.545(5) . ?
La5 O192 2.591(5) . ?
La5 O122 2.618(5) . ?
La5 O127 2.678(5) . ?
La5 O88 2.679(5) . ?
La5 Ni18 3.6115(13) . ?
La5 La8 3.8128(9) . ?
La5 La22 3.9938(9) . ?
La6 O170 2.450(6) . ?
La6 O181 2.472(5) . ?
La6 O197 2.515(5) . ?
La6 O157 2.541(5) . ?
La6 O199 2.562(5) . ?
La6 O150 2.612(6) . ?
La6 O29 2.639(5) . ?
La6 O112 2.674(5) . ?
La6 O84 2.690(5) . ?
La6 Ni16 3.5938(12) . ?
La6 La26 4.1013(9) . ?
La7 O167 2.465(4) . ?
La7 O132 2.509(7) . ?
La7 O178 2.517(5) . ?
La7 O183 2.534(5) . ?
La7 O39 2.584(5) . ?
La7 O49 2.595(6) . ?
La7 O174 2.604(6) . ?
La7 O12 2.737(6) . ?
La7 O169 2.762(6) . ?
La7 O24 2.765(6) 2_566 ?
La7 Ni17 3.5680(12) . ?
La7 Ni23 3.6079(13) . ?
La8 O168 2.467(5) . ?
La8 O149 2.471(5) . ?
La8 O176 2.530(5) . ?
La8 O196 2.555(6) . ?
La8 O198 2.556(5) . ?
La8 O192 2.591(5) . ?
La8 O90 2.616(6) . ?
La8 O126 2.659(5) . ?
La8 O86 2.659(4) . ?
La8 Ni18 3.6019(12) . ?
La8 La22 4.0108(10) . ?
La9 O212 2.530(7) . ?
La9 O206 2.536(5) . ?
La9 O170 2.539(4) . ?
La9 O162 2.546(5) . ?
La9 O139 2.559(4) . ?
La9 O209 2.609(7) . ?
La9 O199 2.622(6) . ?
La9 O193 2.646(5) . ?
La9 O153 2.655(5) . ?
La9 Ni3' 3.247(7) . ?
La9 La22 4.0769(9) . ?
La10 O158 2.446(5) . ?
La10 O190 2.474(5) . ?
La10 O146 2.510(5) . ?
La10 O163 2.542(6) . ?
La10 O159 2.561(6) . ?
La10 O79 2.623(5) . ?
La10 O200 2.632(5) . ?
La10 O120 2.660(4) . ?
La10 O98 2.664(5) . ?
La10 Ni10 3.6016(12) . ?
La10 La28 4.1020(10) . ?
La11 O139 2.435(5) . ?
La11 O167 2.498(5) . ?
La11 O174 2.515(6) . ?
La11 O211 2.537(5) . ?
La11 O10 2.579(6) . ?
La11 O169 2.583(5) . ?
La11 O74 2.609(5) . ?
La11 O193 2.610(5) . ?
La11 O52 2.723(6) . ?
La11 La29 3.9162(10) . ?
La12 O184 2.482(6) . ?
La12 O205 2.511(5) . ?
La12 O177 2.517(5) . ?
La12 O57 2.519(4) . ?
La12 O94 2.538(6) . ?
La12 O72 2.547(6) . ?
La12 O186 2.559(5) . ?
La12 O210 2.580(5) . ?
La12 O201 2.590(5) . ?
La12 Ni30 3.5492(14) . ?
La12 Ni28 3.5627(12) . ?
La12 Ni6 3.5669(11) . ?
La13 O204 2.507(5) . ?
La13 O154 2.514(5) . ?
La13 O172 2.518(5) . ?
La13 O18 2.531(5) . ?
La13 O36 2.557(6) . ?
La13 O166 2.563(5) . ?
La13 O8 2.565(5) . ?
La13 O194 2.577(6) . ?
La13 O164 2.583(6) . ?
La13 Ni13 3.5600(13) . ?
La13 Ni22 3.5660(13) . ?
La13 Ni29 3.5701(13) . ?
La14 O141 2.471(7) . ?
La14 O152 2.522(6) . ?
La14 O204 2.546(5) . ?
La14 O172 2.551(6) . ?
La14 O154 2.575(5) . ?
La14 O140 2.592(8) . ?
La14 O138 2.615(5) . ?
La14 O202 2.629(6) . ?
La14 O207 2.684(6) . ?
La14 Ni2' 3.191(3) . ?
La14 Ni'' 3.578(9) . ?
La15 O172 2.473(5) . ?
La15 O171 2.480(6) . ?
La15 O166 2.535(5) . ?
La15 O214 2.540(5) . ?
La15 O138 2.541(6) . ?
La15 O188 2.598(5) . ?
La15 O34 2.600(6) . ?
La15 O116 2.645(5) . ?
La15 O44 2.665(6) . ?
La15 Ni26 3.6178(14) . ?
La15 La17 3.8250(9) . ?
La15 La23 4.0033(9) . ?
La16 O175 2.497(5) . ?
La16 O182 2.498(5) . ?
La16 O180 2.520(5) . ?
La16 O134 2.578(9) 2_566 ?
La16 O106 2.589(6) . ?
La16 O68 2.640(5) . ?
La16 O144 2.694(6) . ?
La16 O53 2.719(6) . ?
La16 O16 2.748(7) 2_566 ?
La16 O155 2.777(7) . ?
La16 Ni25 3.6005(13) . ?
La16 Ni20 3.6189(12) . ?
La17 O205 2.471(5) . ?
La17 O171 2.485(5) . ?
La17 O210 2.513(5) . ?
La17 O214 2.543(5) . ?
La17 O173 2.549(6) . ?
La17 O70 2.598(6) . ?
La17 O188 2.612(6) . ?
La17 O113 2.672(5) . ?
La17 O42 2.682(5) . ?
La17 Ni26 3.6059(12) . ?
La17 La23 3.9991(10) . ?
La18 O151 2.440(5) . ?
La18 O182 2.461(5) . ?
La18 O187 2.509(5) . ?
La18 O155 2.549(7) . ?
La18 O56 2.569(7) . ?
La18 O144 2.575(6) . ?
La18 O104 2.589(6) . ?
La18 O185 2.673(6) . ?
La18 O66 2.707(5) . ?
La19 O208 2.518(7) . ?
La19 O145 2.538(5) . ?
La19 O184 2.556(4) . ?
La19 O205 2.560(5) . ?
La19 O177 2.578(5) . ?
La19 O143 2.607(7) . ?
La19 O173 2.633(5) . ?
La19 O195 2.637(5) . ?
La19 O161 2.649(6) . ?
La19 Ni4' 3.245(8) . ?
La19 La26 4.0895(9) . ?
La20 O177 2.449(5) . ?
La20 O189 2.479(5) . ?
La20 O186 2.511(5) . ?
La20 O165 2.522(6) . ?
La20 O62 2.584(7) . ?
La20 O148 2.606(5) . ?
La20 O161 2.617(6) . ?
La20 O96 2.618(5) . ?
La20 O25 2.702(5) . ?
La20 Ni27 3.6177(12) . ?
La20 La24 3.9089(8) 2_566 ?
La20 La30 3.9158(11) . ?
La21 O203 2.518(8) . ?
La21 O160 2.522(6) . ?
La21 O158 2.526(5) . ?
La21 O168 2.539(5) . ?
La21 O151 2.547(6) . ?
La21 O216 2.566(12) . ?
La21 O196 2.609(5) . ?
La21 O146 2.630(5) . ?
La21 O185 2.677(5) . ?
La21 Ni1' 3.227(3) . ?
La21 Ni' 3.506(12) . ?
La22 O196 2.429(5) . ?
La22 O153 2.430(4) . ?
La22 O198 2.432(6) . ?
La22 O218 2.461(8) . ?
La22 O160 2.470(5) . ?
La22 O206 2.479(5) . ?
La22 O19W 2.716(8) . ?
La22 Ni1' 3.386(2) . ?
La22 Ni3' 3.511(7) . ?
La23 O138 2.447(5) . ?
La23 O173 2.448(5) . ?
La23 O214 2.455(6) . ?
La23 O152 2.477(5) . ?
La23 O217 2.481(8) . ?
La23 O145 2.495(6) . ?
La23 O213 2.796(10) . ?
La23 Ni2' 3.391(3) . ?
La23 Ni4' 3.606(7) . ?
La24 O189 2.487(5) 2_566 ?
La24 O133 2.507(8) 2_566 ?
La24 O175 2.527(5) . ?
La24 O180 2.545(5) . ?
La24 O107 2.578(6) . ?
La24 O28 2.627(5) 2_566 ?
La24 O165 2.636(6) 2_566 ?
La24 O148 2.717(5) 2_566 ?
La24 O63 2.735(6) 2_566 ?
La24 O14 2.812(6) 2_566 ?
La24 Ni27 3.6031(11) 2_566 ?
La24 Ni25 3.6139(14) . ?
La25 O154 2.442(5) . ?
La25 O215 2.463(5) . ?
La25 O194 2.495(5) . ?
La25 O142 2.524(7) . ?
La25 O2 2.564(7) . ?
La25 O6 2.585(6) . ?
La25 O179 2.600(6) . ?
La25 O46 2.658(6) . ?
La25 O207 2.663(6) . ?
La25 Ni29 3.6029(13) . ?
La25 Ni33 3.6198(14) . ?
La25 La27 3.9421(8) 2_566 ?
La26 O208 2.462(6) . ?
La26 O195 2.472(6) . ?
La26 O212 2.483(8) . ?
La26 O199 2.484(5) . ?
La26 O16W 2.512(8) . ?
La26 O157 2.542(5) . ?
La26 O221 2.786(10) . ?
La26 O220 2.805(9) . ?
La26 Ni3' 3.603(8) . ?
La27 O215 2.482(5) 2_566 ?
La27 O183 2.498(5) . ?
La27 O178 2.541(5) . ?
La27 O38 2.572(5) . ?
La27 O131 2.599(8) . ?
La27 O48 2.650(6) 2_566 ?
La27 O179 2.654(6) 2_566 ?
La27 O4 2.712(7) 2_566 ?
La27 O22 2.745(6) 2_566 ?
La27 O142 2.813(7) 2_566 ?
La27 Ni23 3.5946(12) . ?
La27 La25 3.9421(8) 2_566 ?
La28 O203 2.470(7) . ?
La28 O202 2.484(5) . ?
La28 O141 2.488(7) . ?
La28 O146 2.491(6) . ?
La28 O163 2.523(5) . ?
La28 O22W 2.790(9) . ?
La28 O191 2.962(12) . ?
La28 Ni1' 3.537(3) . ?
La29 O193 2.425(5) . ?
La29 O174 2.441(6) . ?
La29 O23 2.469(9) 2_566 ?
La29 O130 2.495(8) . ?
La29 O209 2.549(8) . ?
La29 O18W 2.630(14) . ?
La29 N33 2.681(12) . ?
La29 O132 2.765(7) . ?
La29 O169 2.996(6) . ?
La30 O165 2.410(6) . ?
La30 O161 2.411(5) . ?
La30 O13 2.453(8) . ?
La30 O135 2.464(14) . ?
La30 O143 2.501(8) . ?
La30 O4W 2.609(12) . ?
La30 N34 2.620(15) . ?
La30 O133 2.775(8) . ?
La30 La24 3.9678(12) 2_566 ?
O1 C2 1.227(11) . ?
O1 Ni29 2.092(8) . ?
O2 C2 1.278(11) . ?
O2 Ni36 2.052(6) . ?
O3 C4 1.267(10) . ?
O3 Ni23 2.035(6) 2_566 ?
O4 C4 1.288(11) . ?
O4 Ni36 2.041(6) . ?
O4 La27 2.712(7) 2_566 ?
O5 C6 1.232(10) . ?
O5 Ni33 2.080(6) . ?
O6 C6 1.295(10) . ?
O6 Ni29 2.062(6) . ?
O7 C8 1.232(10) . ?
O7 Ni13 2.110(6) . ?
O8 C8 1.250(9) . ?
O8 Ni29 2.065(6) . ?
O9 C10 1.247(8) . ?
O9 Ni9 2.072(6) . ?
O10 C10 1.287(9) . ?
O10 Ni32 2.049(5) . ?
O20W Ni12 2.059(5) . ?
O17W Ni12 2.072(6) . ?
O15W Ni8 2.089(6) . ?
O14W Ni8 2.079(6) . ?
O13W Ni32 2.077(7) . ?
O12W Ni32 2.096(6) . ?
O11W Ni19 2.072(5) . ?
O10W Ni19 2.106(6) . ?
O9W Ni7 2.102(6) . ?
O8W Ni7 2.101(5) . ?
O7W Ni36 2.078(8) . ?
O6W Ni35 2.086(7) . ?
O5W Ni35 2.090(7) . ?
O3W Ni34 2.110(6) . ?
O2W Ni36 2.101(8) . ?
O1W Ni34 2.064(7) . ?
O11 C12 1.242(10) . ?
O11 Ni23 2.065(6) . ?
O12 C12 1.284(10) . ?
O12 Ni32 2.056(6) . ?
O13 C14 1.266(11) . ?
O14 C14 1.247(12) . ?
O14 Ni21 2.035(6) . ?
O14 La24 2.812(6) 2_566 ?
O15 C16 1.282(12) . ?
O15 Ni' 2.120(15) 2_566 ?
O16 C16 1.242(13) . ?
O16 Ni21 2.073(5) . ?
O16 La16 2.748(7) 2_566 ?
O17 C18 1.250(10) . ?
O17 Ni22 2.131(6) . ?
O18 C18 1.269(9) . ?
O18 Ni13 2.074(6) . ?
O19 C20 1.293(8) . ?
O19 Ni13 2.057(5) . ?
O20 C20 1.250(9) . ?
O20 Ni10 2.093(5) . ?
O21 C22 1.277(12) . ?
O21 Ni'' 2.146(12) . ?
O22 C22 1.224(12) . ?
O22 Ni31 2.067(6) . ?
O22 La27 2.745(6) 2_566 ?
O23 C24 1.236(13) . ?
O23 La29 2.469(9) 2_566 ?
O24 C24 1.247(11) . ?
O24 Ni31 2.052(6) . ?
O24 La7 2.765(6) 2_566 ?
O25 C26 1.249(10) . ?
O25 Ni27 2.066(6) . ?
O26 C26 1.255(11) . ?
O27 C28 1.241(9) . ?
O27 Ni21 2.040(5) . ?
O28 C28 1.278(9) . ?
O28 Ni27 2.081(5) . ?
O28 La24 2.627(5) 2_566 ?
O29 C30 1.261(8) . ?
O29 Ni14 2.066(5) . ?
O30 C30 1.248(9) . ?
O30 Ni16 2.079(5) . ?
O31 C32 1.273(9) . ?
O31 Ni14 2.072(6) . ?
O32 C32 1.251(10) . ?
O32 Ni5 2.116(5) . ?
O33 C34 1.284(11) . ?
O33 Ni26 2.105(6) . ?
O34 C34 1.250(11) . ?
O34 Ni22 2.069(6) . ?
O35 C36 1.257(9) . ?
O35 Ni29 2.067(6) . ?
O36 C36 1.278(10) . ?
O36 Ni22 2.057(5) . ?
O37 C38 1.283(11) . ?
O37 Ni33 2.072(6) 2_566 ?
O38 C38 1.271(11) . ?
O38 Ni23 2.050(6) . ?
O39 C40 1.264(9) . ?
O39 Ni23 2.047(5) . ?
O40 C40 1.274(9) . ?
O40 Ni17 2.105(5) . ?
O41 C42 1.250(10) . ?
O42 C42 1.256(10) . ?
O42 Ni26 2.051(5) . ?
O43 C44 1.304(12) . ?
O44 C44 1.270(10) . ?
O44 Ni26 2.061(5) . ?
O45 C46 1.272(11) . ?
O46 C46 1.292(12) . ?
O46 Ni33 2.075(5) . ?
O47 C48 1.260(10) . ?
O47 Ni31 2.049(6) . ?
O48 C48 1.251(11) . ?
O48 Ni33 2.064(5) . ?
O48 La27 2.650(6) 2_566 ?
O49 C50 1.280(11) . ?
O49 Ni17 2.069(5) . ?
O50 C50 1.262(9) . ?
O50 Ni31 2.044(6) 2_566 ?
O51 C52 1.254(9) . ?
O52 C52 1.239(10) . ?
O52 Ni17 2.086(5) . ?
O53 C54 1.263(11) . ?
O53 Ni35 2.051(5) . ?
O54 C54 1.261(9) . ?
O54 Ni25 2.063(6) . ?
O55 C56 1.257(10) . ?
O55 Ni24 2.078(6) . ?
O56 C56 1.264(12) . ?
O56 Ni35 2.057(6) . ?
O57 C58 1.293(8) . ?
O57 Ni6 2.053(5) . ?
O58 C58 1.250(9) . ?
O58 Ni28 2.099(5) . ?
O59 C60 1.268(9) . ?
O59 Ni6 2.052(6) . ?
O60 C60 1.239(11) . ?
O60 Ni16 2.095(6) . ?
O61 C62 1.248(10) . ?
O61 Ni30 2.062(7) . ?
O62 C62 1.307(12) . ?
O62 Ni34 2.047(5) . ?
O63 C64 1.275(11) . ?
O63 Ni34 2.030(5) . ?
O63 La24 2.735(6) 2_566 ?
O64 C64 1.259(10) . ?
O64 Ni25 2.055(6) 2_566 ?
O65 C66 1.256(10) . ?
O66 C66 1.262(9) . ?
O66 Ni20 2.067(5) . ?
O67 C68 1.267(10) . ?
O67 Ni21 2.065(6) 2_566 ?
O68 C68 1.264(10) . ?
O68 Ni20 2.043(6) . ?
O69 C70 1.264(9) . ?
O69 Ni26 2.125(6) . ?
O70 C70 1.296(11) . ?
O70 Ni28 2.076(5) . ?
O71 C72 1.230(10) . ?
O71 Ni30 2.087(5) . ?
O72 C72 1.287(11) . ?
O72 Ni28 2.052(6) . ?
O73 C74 1.247(9) . ?
O73 Ni17 2.053(5) . ?
O74 C74 1.239(9) . ?
O74 Ni9 2.060(5) . ?
O75 C76 1.258(9) . ?
O75 Ni14 2.080(5) . ?
O76 C76 1.271(9) . ?
O76 Ni9 2.086(5) . ?
O77 C78 1.246(9) . ?
O77 Ni15 2.108(5) . ?
O78 C78 1.292(9) . ?
O78 Ni11 2.055(5) . ?
O79 C80 1.255(8) . ?
O79 Ni11 2.053(6) . ?
O80 C80 1.263(10) . ?
O80 Ni10 2.103(6) . ?
O81 C82 1.273(9) . ?
O81 Ni12 2.037(5) . ?
O82 C82 1.271(9) . ?
O82 Ni6 2.099(5) . ?
O83 C84 1.242(10) . ?
O83 Ni14 2.084(6) . ?
O84 C84 1.273(8) . ?
O84 Ni12 2.046(6) . ?
O85 C86 1.241(10) . ?
O85 Ni15 2.084(5) . ?
O86 C86 1.275(9) . ?
O86 Ni7 2.052(5) . ?
O87 C88 1.269(8) . ?
O87 Ni5 2.076(5) . ?
O88 C88 1.268(8) . ?
O88 Ni7 2.042(5) . ?
O89 C90 1.288(9) . ?
O89 Ni18 2.093(6) . ?
O90 C90 1.243(10) . ?
O90 Ni15 2.053(5) . ?
O91 C92 1.286(10) . ?
O91 Ni15 2.065(5) . ?
O92 C92 1.247(9) . ?
O92 Ni24 2.051(5) . ?
O93 C94 1.250(10) . ?
O93 Ni6 2.085(6) . ?
O94 C94 1.280(9) . ?
O94 Ni30 2.069(6) . ?
O95 C96 1.292(9) . ?
O95 Ni27 2.067(6) . ?
O96 C96 1.270(9) . ?
O96 Ni30 2.058(5) . ?
O97 C98 1.232(10) . ?
O97 Ni11 2.115(5) . ?
O98 C98 1.275(10) . ?
O98 Ni8 2.058(5) . ?
O99 C100 1.253(9) . ?
O99 Ni8 2.064(6) . ?
O100 C100 1.235(10) . ?
O100 Ni13 2.104(6) . ?
O101 C102 1.263(9) . ?
O101 Ni11 2.109(6) . ?
O102 C102 1.271(9) . ?
O102 Ni24 2.068(5) . ?
O103 C104 1.242(9) . ?
O103 Ni20 2.079(6) . ?
O104 C104 1.266(9) . ?
O104 Ni24 2.087(5) . ?
O105 C106 1.258(9) . ?
O105 Ni20 2.073(6) . ?
O106 C106 1.270(9) . ?
O106 Ni25 2.059(5) . ?
O107 C108 1.272(9) . ?
O107 Ni25 2.069(5) . ?
O108 C108 1.278(9) . ?
O108 Ni27 2.116(6) 2_566 ?
O109 C110 1.279(9) . ?
O110 C110 1.272(8) . ?
O110 Ni16 2.084(5) . ?
O111 C112 1.253(10) . ?
O112 C112 1.254(9) . ?
O112 Ni16 2.085(5) . ?
O113 C114 1.266(9) . ?
O113 Ni19 2.052(6) . ?
O114 C114 1.274(10) . ?
O114 Ni28 2.054(5) . ?
O115 C116 1.267(9) . ?
O115 Ni22 2.072(5) . ?
O116 C116 1.257(9) . ?
O116 Ni19 2.052(5) . ?
O117 C118 1.293(10) . ?
O118 C118 1.262(9) . ?
O118 Ni10 2.081(6) . ?
O119 C120 1.250(9) . ?
O120 C120 1.291(8) . ?
O120 Ni10 2.065(5) . ?
O121 C122 1.240(9) . ?
O121 Ni18 2.094(5) . ?
O122 C122 1.265(10) . ?
O122 Ni5 2.084(5) . ?
O123 C124 1.259(8) . ?
O123 Ni9 2.095(5) . ?
O124 C124 1.260(9) . ?
O124 Ni5 2.051(5) . ?
O125 C126 1.281(10) . ?
O126 C126 1.249(10) . ?
O126 Ni18 2.056(5) . ?
O127 C128 1.296(9) . ?
O127 Ni18 2.078(6) . ?
O128 C128 1.219(10) . ?
O130 C130 1.303(9) . ?
O131 C132 1.263(12) . ?
O132 C132 1.226(12) . ?
O133 C134 1.217(12) . ?
O133 La24 2.507(8) 2_566 ?
O134 C134 1.274(13) . ?
O134 La16 2.578(9) 2_566 ?
O135 C136 1.302(8) . ?
O140 Ni'' 1.847(14) . ?
O140 Ni2' 2.395(9) . ?
O141 Ni2' 1.913(7) . ?
O142 Ni'' 1.999(11) . ?
O142 La27 2.813(7) 2_566 ?
O143 Ni4' 2.393(12) . ?
O144 Ni35 2.025(7) . ?
O145 Ni4' 2.168(10) . ?
O148 Ni34 2.039(7) . ?
O148 La24 2.717(5) 2_566 ?
O149 Ni18 1.975(5) . ?
O150 Ni12 1.987(5) . ?
O152 Ni2' 2.075(7) . ?
O155 Ni' 1.989(16) . ?
O156 Ni5 2.032(5) . ?
O159 Ni11 2.021(5) . ?
O160 Ni1' 2.148(7) . ?
O164 Ni13 2.025(5) . ?
O165 La24 2.636(6) 2_566 ?
O166 Ni22 2.042(5) . ?
O167 Ni17 1.998(6) . ?
O169 Ni32 2.037(6) . ?
O171 Ni26 1.985(5) . ?
O175 Ni21 2.004(6) 2_566 ?
O176 Ni15 2.039(6) . ?
O178 Ni23 2.035(5) . ?
O179 Ni36 2.013(6) . ?
O179 La27 2.654(6) 2_566 ?
O180 Ni25 2.041(6) . ?
O181 Ni16 1.967(5) . ?
O182 Ni20 1.998(5) . ?
O183 Ni31 1.998(6) 2_566 ?
O185 Ni' 2.327(14) . ?
O186 Ni30 2.053(5) . ?
O187 Ni24 2.043(6) . ?
O188 Ni19 2.014(5) . ?
O189 Ni27 1.994(5) . ?
O189 La24 2.487(5) 2_566 ?
O190 Ni10 1.974(5) . ?
O191 Ni1' 1.986(13) . ?
O191 Ni2' 2.017(13) . ?
O191 Ni2 2.017(13) . ?
O191 Ni1 2.052(12) . ?
O192 Ni7 2.025(5) . ?
O194 Ni29 2.031(6) . ?
O197 Ni14 2.043(4) . ?
O200 Ni8 2.012(5) . ?
O201 Ni6 2.044(5) . ?
O203 Ni1' 1.874(7) . ?
O206 Ni3' 2.150(10) . ?
O207 Ni'' 2.290(11) . ?
O207 Ni38 2.399(6) . ?
O208 Ni4' 1.923(9) . ?
O210 Ni28 2.046(6) . ?
O211 Ni9 2.052(5) . ?
O212 Ni3' 1.806(9) . ?
O215 Ni33 2.010(6) . ?
O215 La27 2.482(5) 2_566 ?
O216 Ni' 1.92(2) . ?
O216 Ni1' 2.361(14) . ?
O216 Ni1 2.387(14) . ?
O217 Ni2' 2.134(8) . ?
O217 Ni4' 2.358(11) . ?
O218 Ni1' 2.119(8) . ?
O218 Ni3' 2.256(10) . ?
O219 N35 1.167(19) . ?
O220 N35 1.336(18) . ?
O221 N35 1.467(17) . ?
O21W Ni2 2.401(5) . ?
O213 N36 1.46(2) . ?
N1 C1 1.509(14) . ?
N1 C3 1.512(12) . ?
N1 Ni36 2.104(10) . ?
N1 H1C 0.9300 . ?
N2 C5 1.485(12) . ?
N2 C7 1.496(12) . ?
N2 Ni29 2.131(8) . ?
N2 H2A 0.9300 . ?
N3 C9 1.443(9) . ?
N3 C11 1.525(10) . ?
N3 Ni32 2.105(7) . ?
N3 H3C 0.9300 . ?
N4 C15 1.457(12) . ?
N4 C13 1.472(13) . ?
N4 Ni21 2.122(9) . ?
N4 H4A 0.9300 . ?
N5 C19 1.512(10) . ?
N5 C17 1.520(12) . ?
N5 Ni13 2.088(6) . ?
N5 H5C 0.9300 . ?
N6 C21 1.441(12) . ?
N6 C23 1.510(13) . ?
N6 Ni31 2.080(8) . ?
N6 H6A 0.9300 . ?
N7 C27 1.506(10) . ?
N7 C25 1.510(11) . ?
N7 Ni27 2.052(6) . ?
N7 H7C 0.9300 . ?
N8 C29 1.478(10) . ?
N8 C31 1.489(11) . ?
N8 Ni14 2.085(6) . ?
N8 H8A 0.9300 . ?
N9 C33 1.463(12) . ?
N9 C35 1.472(10) . ?
N9 Ni22 2.102(7) . ?
N9 H9C 0.9300 . ?
N10 C39 1.466(11) . ?
N10 C37 1.473(12) . ?
N10 Ni23 2.085(7) . ?
N10 H10K 0.9300 . ?
N11 C43 1.468(11) . ?
N11 C41 1.478(11) . ?
N11 Ni26 2.083(7) . ?
N11 H11M 0.9300 . ?
N12 C47 1.443(11) . ?
N12 C45 1.516(11) . ?
N12 Ni33 2.077(8) . ?
N12 H12K 0.9300 . ?
N13 C51 1.467(9) . ?
N13 C49 1.490(10) . ?
N13 Ni17 2.079(8) . ?
N13 H13I 0.9300 . ?
N14 C55 1.458(11) . ?
N14 C53 1.527(12) . ?
N14 Ni35 2.093(9) . ?
N14 H14A 0.9300 . ?
N15 C57 1.466(11) . ?
N15 C59 1.505(12) . ?
N15 Ni6 2.126(6) . ?
N15 H15C 0.9300 . ?
N16 C63 1.478(12) . ?
N16 C61 1.511(12) . ?
N16 Ni34 2.085(9) . ?
N16 H16A 0.9300 . ?
N17 C65 1.443(10) . ?
N17 C67 1.454(11) . ?
N17 Ni20 2.081(7) . ?
N17 H17C 0.9300 . ?
N18 C71 1.478(11) . ?
N18 C69 1.517(10) . ?
N18 Ni28 2.122(8) . ?
N18 H18A 0.9300 . ?
N19 C73 1.440(11) . ?
N19 C75 1.451(10) . ?
N19 Ni9 2.124(6) . ?
N19 H19C 0.9300 . ?
N20 C77 1.459(10) . ?
N20 C79 1.484(11) . ?
N20 Ni11 2.083(6) . ?
N20 H20A 0.9300 . ?
N21 C81 1.457(10) . ?
N21 C83 1.493(10) . ?
N21 Ni12 2.126(6) . ?
N21 H21C 0.9300 . ?
N22 C87 1.481(9) . ?
N22 C85 1.507(11) . ?
N22 Ni7 2.082(6) . ?
N22 H22A 0.9300 . ?
N23 C89 1.489(10) . ?
N23 C91 1.499(10) . ?
N23 Ni15 2.095(7) . ?
N23 H23C 0.9300 . ?
N24 C93 1.443(10) . ?
N24 C95 1.511(10) . ?
N24 Ni30 2.113(7) . ?
N24 H24A 0.9300 . ?
N25 C97 1.480(11) . ?
N25 C99 1.522(10) . ?
N25 Ni8 2.089(6) . ?
N25 H25C 0.9300 . ?
N26 C101 1.472(10) . ?
N26 C103 1.487(9) . ?
N26 Ni24 2.108(7) . ?
N26 H26A 0.9300 . ?
N27 C105 1.446(11) . ?
N27 C107 1.458(10) . ?
N27 Ni25 2.117(7) . ?
N27 H27C 0.9300 . ?
N28 C109 1.445(10) . ?
N28 C111 1.489(11) . ?
N28 Ni16 2.055(6) . ?
N28 H28A 0.9300 . ?
N29 C113 1.462(11) . ?
N29 C115 1.486(10) . ?
N29 Ni19 2.071(6) . ?
N29 H29C 0.9300 . ?
N30 C117 1.463(11) . ?
N30 C119 1.467(9) . ?
N30 Ni10 2.044(6) . ?
N30 H30A 0.9300 . ?
N31 C123 1.464(9) . ?
N31 C121 1.473(10) . ?
N31 Ni5 2.074(6) . ?
N31 H31C 0.9300 . ?
N32 C125 1.487(10) . ?
N32 C127 1.511(11) . ?
N32 Ni18 2.067(7) . ?
N32 H32A 0.9300 . ?
N33 C131 1.50(2) . ?
N33 C129 1.65(3) . ?
N33 H33C 0.9300 . ?
N34 C135 1.58(3) . ?
N34 C133 1.62(2) . ?
N34 H34A 0.9300 . ?
C1 C2 1.551(16) . ?
C1 H1A 0.9900 . ?
C1 H1B 0.9900 . ?
C3 C4 1.529(14) . ?
C3 H3A 0.9900 . ?
C3 H3B 0.9900 . ?
C5 C6 1.538(13) . ?
C5 H5A 0.9900 . ?
C5 H5B 0.9900 . ?
C7 C8 1.523(12) . ?
C7 H7A 0.9900 . ?
C7 H7B 0.9900 . ?
C9 C10 1.567(12) . ?
C9 H9A 0.9900 . ?
C9 H9B 0.9900 . ?
C11 C12 1.518(13) . ?
C11 H11A 0.9900 . ?
C11 H11B 0.9900 . ?
C13 C14 1.495(15) . ?
C13 H13A 0.9900 . ?
C13 H13B 0.9900 . ?
C15 C16 1.496(15) . ?
C15 H15A 0.9900 . ?
C15 H15B 0.9900 . ?
C17 C18 1.509(12) . ?
C17 H17A 0.9900 . ?
C17 H17B 0.9900 . ?
C19 C20 1.507(10) . ?
C19 H19A 0.9900 . ?
C19 H19B 0.9900 . ?
C21 C22 1.523(17) . ?
C21 H21A 0.9900 . ?
C21 H21B 0.9900 . ?
C23 C24 1.532(17) . ?
C23 H23A 0.9900 . ?
C23 H23B 0.9900 . ?
C25 C26 1.473(11) . ?
C25 H25A 0.9900 . ?
C25 H25B 0.9900 . ?
C27 C28 1.470(11) . ?
C27 H27A 0.9900 . ?
C27 H27B 0.9900 . ?
C29 C30 1.506(10) . ?
C29 H29A 0.9900 . ?
C29 H29B 0.9900 . ?
C31 C32 1.488(10) . ?
C31 H31A 0.9900 . ?
C31 H31B 0.9900 . ?
C33 C34 1.538(12) . ?
C33 H33A 0.9900 . ?
C33 H33B 0.9900 . ?
C35 C36 1.499(12) . ?
C35 H35A 0.9900 . ?
C35 H35B 0.9900 . ?
C37 C38 1.522(12) . ?
C37 H37A 0.9900 . ?
C37 H37B 0.9900 . ?
C39 C40 1.512(12) . ?
C39 H39A 0.9900 . ?
C39 H39B 0.9900 . ?
C41 C42 1.478(12) . ?
C41 H41A 0.9900 . ?
C41 H41B 0.9900 . ?
C43 C44 1.476(15) . ?
C43 H43A 0.9900 . ?
C43 H43B 0.9900 . ?
C45 C46 1.501(13) . ?
C45 H45A 0.9900 . ?
C45 H45B 0.9900 . ?
C47 C48 1.518(13) . ?
C47 H47A 0.9900 . ?
C47 H47B 0.9900 . ?
C49 C50 1.512(11) . ?
C49 H49A 0.9900 . ?
C49 H49B 0.9900 . ?
C51 C52 1.537(12) . ?
C51 H51A 0.9900 . ?
C51 H51B 0.9900 . ?
C53 C54 1.522(14) . ?
C53 H53A 0.9900 . ?
C53 H53B 0.9900 . ?
C55 C56 1.526(13) . ?
C55 H55A 0.9900 . ?
C55 H55B 0.9900 . ?
C57 C58 1.524(10) . ?
C57 H57A 0.9900 . ?
C57 H57B 0.9900 . ?
C59 C60 1.542(12) . ?
C59 H59A 0.9900 . ?
C59 H59B 0.9900 . ?
C61 C62 1.490(15) . ?
C61 H61A 0.9900 . ?
C61 H61B 0.9900 . ?
C63 C64 1.528(13) . ?
C63 H63A 0.9900 . ?
C63 H63B 0.9900 . ?
C65 C66 1.523(11) . ?
C65 H65A 0.9900 . ?
C65 H65B 0.9900 . ?
C67 C68 1.528(12) . ?
C67 H67A 0.9900 . ?
C67 H67B 0.9900 . ?
C69 C70 1.477(13) . ?
C69 H69A 0.9900 . ?
C69 H69B 0.9900 . ?
C71 C72 1.500(11) . ?
C71 H71A 0.9900 . ?
C71 H71B 0.9900 . ?
C73 C74 1.527(11) . ?
C73 H73A 0.9900 . ?
C73 H73B 0.9900 . ?
C75 C76 1.499(11) . ?
C75 H75A 0.9900 . ?
C75 H75B 0.9900 . ?
C77 C78 1.530(11) . ?
C77 H77A 0.9900 . ?
C77 H77B 0.9900 . ?
C79 C80 1.541(12) . ?
C79 H79A 0.9900 . ?
C79 H79B 0.9900 . ?
C81 C82 1.484(10) . ?
C81 H81A 0.9900 . ?
C81 H81B 0.9900 . ?
C83 C84 1.512(12) . ?
C83 H83A 0.9900 . ?
C83 H83B 0.9900 . ?
C85 C86 1.530(10) . ?
C85 H85A 0.9900 . ?
C85 H85B 0.9900 . ?
C87 C88 1.520(10) . ?
C87 H87A 0.9900 . ?
C87 H87B 0.9900 . ?
C89 C90 1.530(13) . ?
C89 H89A 0.9900 . ?
C89 H89B 0.9900 . ?
C91 C92 1.488(11) . ?
C91 H91A 0.9900 . ?
C91 H91B 0.9900 . ?
C93 C94 1.514(13) . ?
C93 H93A 0.9900 . ?
C93 H93B 0.9900 . ?
C95 C96 1.500(11) . ?
C95 H95A 0.9900 . ?
C95 H95B 0.9900 . ?
C97 C98 1.501(10) . ?
C97 H97A 0.9900 . ?
C97 H97B 0.9900 . ?
C99 C100 1.533(12) . ?
C99 H99A 0.9900 . ?
C99 H99B 0.9900 . ?
C101 C102 1.521(13) . ?
C101 H10A 0.9900 . ?
C101 H10B 0.9900 . ?
C103 C104 1.530(13) . ?
C103 H10C 0.9900 . ?
C103 H10D 0.9900 . ?
C105 C106 1.476(12) . ?
C105 H10E 0.9900 . ?
C105 H10F 0.9900 . ?
C107 C108 1.492(13) . ?
C107 H10G 0.9900 . ?
C107 H10H 0.9900 . ?
C109 C110 1.520(10) . ?
C109 H10I 0.9900 . ?
C109 H10J 0.9900 . ?
C111 C112 1.547(10) . ?
C111 H11C 0.9900 . ?
C111 H11D 0.9900 . ?
C113 C114 1.468(11) . ?
C113 H11E 0.9900 . ?
C113 H11F 0.9900 . ?
C115 C116 1.526(11) . ?
C115 H11G 0.9900 . ?
C115 H11H 0.9900 . ?
C117 C118 1.508(10) . ?
C117 H11I 0.9900 . ?
C117 H11J 0.9900 . ?
C119 C120 1.574(10) . ?
C119 H11K 0.9900 . ?
C119 H11L 0.9900 . ?
C121 C122 1.524(10) . ?
C121 H12A 0.9900 . ?
C121 H12B 0.9900 . ?
C123 C124 1.524(11) . ?
C123 H12C 0.9900 . ?
C123 H12D 0.9900 . ?
C125 C126 1.519(13) . ?
C125 H12E 0.9900 . ?
C125 H12F 0.9900 . ?
C127 C128 1.478(13) . ?
C127 H12G 0.9900 . ?
C127 H12H 0.9900 . ?
O129 C130 1.300(8) . ?
C131 C132 1.543(19) . ?
C131 H13C 0.9900 . ?
C131 H13D 0.9900 . ?
C133 C134 1.57(2) . ?
C133 H13E 0.9900 . ?
C133 H13F 0.9900 . ?
Ni21 O175 2.004(6) 2_566 ?
Ni21 O67 2.065(6) 2_566 ?
Ni23 O3 2.035(6) 2_566 ?
Ni25 O64 2.055(6) 2_566 ?
Ni27 O108 2.116(6) 2_566 ?
Ni27 La24 3.6031(11) 2_566 ?
Ni31 O183 1.998(6) 2_566 ?
Ni31 O50 2.044(6) 2_566 ?
Ni33 O37 2.072(6) 2_566 ?
Ni' O15 2.120(15) 2_566 ?
C130 C129 1.526(8) . ?
C129 H12I 0.9900 . ?
C129 H12J 0.9900 . ?
C135 C136 1.527(9) . ?
C135 H13G 0.9900 . ?
C135 H13H 0.9900 . ?
O222 N36 1.41(3) . ?
O223 N36 1.21(3) . ?
C136 O136 1.292(9) . ?
